data_4122603
loop_
_publ_author_name
'Ayme, Jean-Fran\,cois'
'Gil-Ram\'irez, Guzm\'an'
'Leigh, David A.'
'Lemonnier, Jean-Fran\,cois'
'Markevicius, Augustinas'
'Muryn, Christopher A.'
'Zhang, Gen'

_publ_section_title
;
 Lanthanide template synthesis of a molecular trefoil knot.
;
_journal_issue 38
_journal_name_full 'Journal of the American Chemical Society'
_journal_page_first 13142
_journal_page_last 13145
_journal_paper_doi 10.1021/ja506886p
_journal_volume 136
_journal_year 2014
_chemical_formula_sum 'C115 H101 Eu F9 N9 O21 S3'
_chemical_formula_weight 2364.18
_chemical_name_systematic
;
 ?
;
_space_group_crystal_system monoclinic
_space_group_IT_number 14
_space_group_name_Hall '-P 2ybc'
_space_group_name_H-M_alt 'P 1 21/c 1'
_symmetry_space_group_name_Hall '-P 2ybc'
_symmetry_space_group_name_H-M 'P 1 21/c 1'
_atom_sites_solution_hydrogens geom
_audit_creation_method SHELXL-2012
_cell_angle_alpha 90
_cell_angle_beta 93.412(2)
_cell_angle_gamma 90
_cell_formula_units_Z 8
_cell_length_a 20.1817(4)
_cell_length_b 39.2294(10)
_cell_length_c 29.3154(7)
_cell_measurement_reflns_used 12605
_cell_measurement_temperature 150(2)
_cell_measurement_theta_max 20.8760
_cell_measurement_theta_min 2.9410
_cell_volume 23168.3(9)
_computing_cell_refinement
;
CrysAlisPro, Agilent Technologies,
Version 1.171.37.31 (release 14-01-2014 CrysAlis171 .NET)
(compiled Jan 14 2014,18:38:05)
;
_computing_data_collection
;
CrysAlisPro, Agilent Technologies,
Version 1.171.37.31 (release 14-01-2014 CrysAlis171 .NET)
(compiled Jan 14 2014,18:38:05)
;
_computing_data_reduction
;
CrysAlisPro, Agilent Technologies,
Version 1.171.37.31 (release 14-01-2014 CrysAlis171 .NET)
(compiled Jan 14 2014,18:38:05)
;
_computing_molecular_graphics 'SHELXL-97 (Sheldrick, 1997)'
_computing_publication_material 'SHELXL-97 (Sheldrick, 1997)'
_computing_structure_refinement 'SHELXL-97 (Sheldrick, 1997)'
_computing_structure_solution 'SHELXS-97 (Sheldrick, 1990)'
_diffrn_ambient_temperature 150(2)
_diffrn_detector_area_resol_mean 10.3705
_diffrn_measured_fraction_theta_full 0.969
_diffrn_measured_fraction_theta_max 0.993
_diffrn_measurement_device_type 'SuperNova, Single source at offset, Eos'
_diffrn_measurement_method 'phi and omega'
_diffrn_radiation_type MoK\a
_diffrn_radiation_wavelength 0.71073
_diffrn_reflns_av_R_equivalents 0.0820
_diffrn_reflns_av_unetI/netI 0.1687
_diffrn_reflns_Laue_measured_fraction_full 0.969
_diffrn_reflns_Laue_measured_fraction_max 0.993
_diffrn_reflns_limit_h_max 24
_diffrn_reflns_limit_h_min -23
_diffrn_reflns_limit_k_max 46
_diffrn_reflns_limit_k_min -39
_diffrn_reflns_limit_l_max 26
_diffrn_reflns_limit_l_min -34
_diffrn_reflns_number 86856
_diffrn_reflns_point_group_measured_fraction_full 0.969
_diffrn_reflns_point_group_measured_fraction_max 0.993
_diffrn_reflns_theta_full 25.242
_diffrn_reflns_theta_max 25.027
_diffrn_reflns_theta_min 2.867
_diffrn_source 'SuperNova (Mo) X-ray Source'
_exptl_absorpt_coefficient_mu 0.680
_exptl_absorpt_correction_T_max 0.934
_exptl_absorpt_correction_T_min 0.885
_exptl_absorpt_correction_type multi-scan
_exptl_absorpt_process_details
;
CrysAlisPro, Agilent Technologies,
Version 1.171.37.31 (release 14-01-2014 CrysAlis171 .NET)
(compiled Jan 14 2014,18:38:05)
Empirical absorption correction using spherical harmonics,
 implemented in SCALE3 ABSPACK scaling algorithm.
;
_exptl_crystal_colour Clear
_exptl_crystal_density_diffrn 1.356
_exptl_crystal_description Block
_exptl_crystal_F_000 9712
_exptl_crystal_size_max 0.200
_exptl_crystal_size_mid 0.150
_exptl_crystal_size_min 0.100
_refine_diff_density_max 1.343
_refine_diff_density_min -0.899
_refine_diff_density_rms 0.124
_refine_ls_extinction_coef 0.00003(6)
_refine_ls_extinction_expression Fc^*^=kFc[1+0.001xFc^2^\l^3^/sin(2\q)]^-1/4^
_refine_ls_extinction_method SHELXL
_refine_ls_goodness_of_fit_ref 1.019
_refine_ls_hydrogen_treatment constr
_refine_ls_matrix_type full
_refine_ls_number_parameters 3155
_refine_ls_number_reflns 40632
_refine_ls_number_restraints 4446
_refine_ls_restrained_S_all 1.002
_refine_ls_R_factor_all 0.2310
_refine_ls_R_factor_gt 0.1069
_refine_ls_shift/su_max 0.001
_refine_ls_shift/su_mean 0.000
_refine_ls_structure_factor_coef Fsqd
_refine_ls_weighting_details
;
 w=1/[\s^2^(Fo^2^)+(0.1919P)^2^+16.4361P]
 where P=(Fo^2^+2Fc^2^)/3
;
_refine_ls_weighting_scheme calc
_refine_ls_wR_factor_gt 0.2713
_refine_ls_wR_factor_ref 0.3600
_reflns_Friedel_coverage 0.000
_reflns_number_gt 17496
_reflns_number_total 40926
_reflns_threshold_expression 'I > 2\s(I)'
_cod_data_source_file ja506886p_si_002.cif
_cod_data_source_block testnew2
_cod_depositor_comments 'Adding full bibliography for 4122603.cif.'
_cod_database_code 4122603
_shelx_space_group_comment
;
The symmetry employed for this shelxl refinement is uniquely defined
by the following loop, which should always be used as a source of
symmetry information in preference to the above space-group names.
They are only intended as comments.
;
_shelx_estimated_absorpt_t_min 0.876
_shelx_estimated_absorpt_t_max 0.935
_shelxl_version_number 2012-9

loop_
_space_group_symop_operation_xyz
'x, y, z'
'-x, y+1/2, -z+1/2'
'-x, -y, -z'
'x, -y-1/2, z-1/2'

loop_
_atom_site_label
_atom_site_type_symbol
_atom_site_fract_x
_atom_site_fract_y
_atom_site_fract_z
_atom_site_U_iso_or_equiv
_atom_site_adp_type
_atom_site_occupancy
_atom_site_site_symmetry_order
_atom_site_calc_flag
_atom_site_refinement_flags_posn
_atom_site_refinement_flags_adp
_atom_site_refinement_flags_occupancy
_atom_site_disorder_assembly
_atom_site_disorder_group
Eu1 Eu 0.24619(3) 0.94507(2) 0.77780(2) 0.0644(2) Uani 1 1 d . . . . .
O1 O 0.2577(4) 0.9939(2) 0.7290(3) 0.071(2) Uani 1 1 d . U . . .
O2 O 0.3234(4) 0.9259(2) 0.8387(3) 0.072(2) Uani 1 1 d . U . . .
O3 O 0.3307(4) 0.9250(2) 0.7281(3) 0.077(2) Uani 1 1 d . U . . .
O4 O 0.1710(4) 0.9101(2) 0.8198(3) 0.069(2) Uani 1 1 d . U . . .
O5 O 0.1741(4) 0.9249(2) 0.7144(3) 0.073(2) Uani 1 1 d . U . . .
O6 O 0.2205(4) 0.9877(2) 0.8340(3) 0.077(2) Uani 1 1 d . U . . .
O9 O 0.6937(5) 1.0300(3) 0.8152(4) 0.106(3) Uani 1 1 d . U . . .
O10 O -0.2117(6) 0.9904(3) 0.7268(5) 0.132(4) Uani 1 1 d . U . . .
O11 O -0.1115(7) 0.7414(4) 0.7194(4) 0.145(4) Uani 1 1 d . U . . .
N1 N 0.3505(5) 0.9808(3) 0.7919(3) 0.064(3) Uani 1 1 d . . . . .
N2 N 0.3046(5) 1.0439(3) 0.7090(3) 0.069(3) Uani 1 1 d D . . . .
H2 H 0.3373 1.0584 0.7149 0.083 Uiso 1 1 calc R U . . .
N3 N 0.4223(5) 0.9261(2) 0.8789(4) 0.071(3) Uani 1 1 d D . . . .
H3J H 0.4602 0.9368 0.8848 0.085 Uiso 1 1 calc R U . . .
N4 N 0.2614(4) 0.8808(2) 0.7704(3) 0.061(3) Uani 1 1 d . . . . .
N5 N 0.3996(5) 0.8855(3) 0.7020(4) 0.077(3) Uani 1 1 d . . . . .
H5J H 0.4095 0.8637 0.7003 0.092 Uiso 1 1 calc R U . . .
N6 N 0.1185(5) 0.8602(3) 0.8308(3) 0.075(3) Uani 1 1 d . . . . .
H6J H 0.1183 0.8380 0.8266 0.090 Uiso 1 1 calc R U . . .
N7 N 0.1326(4) 0.9731(3) 0.7682(3) 0.061(3) Uani 1 1 d . . . . .
N8 N 0.0813(6) 0.9255(3) 0.6682(4) 0.087(3) Uani 1 1 d . . . . .
H8J H 0.0436 0.9360 0.6608 0.104 Uiso 1 1 calc R U . . .
N9 N 0.1605(5) 1.0310(3) 0.8604(4) 0.084(3) Uani 1 1 d D . . . .
H9J H 0.1214 1.0409 0.8602 0.101 Uiso 1 1 calc R U . . .
C1 C 0.3036(6) 1.0156(3) 0.7326(4) 0.062(3) Uani 1 1 d . U . . .
C2 C 0.3614(6) 1.0083(3) 0.7661(4) 0.061(3) Uani 1 1 d . U . . .
C3 C 0.4192(6) 1.0245(3) 0.7683(4) 0.064(3) Uani 1 1 d . U . . .
H3 H 0.4260 1.0433 0.7486 0.077 Uiso 1 1 calc R U . . .
C4 C 0.4676(6) 1.0146(4) 0.7982(5) 0.082(4) Uani 1 1 d . U . . .
H4 H 0.5087 1.0265 0.8002 0.099 Uiso 1 1 calc R U . . .
C5 C 0.4580(7) 0.9863(3) 0.8268(5) 0.078(3) Uani 1 1 d . U . . .
H5 H 0.4918 0.9786 0.8483 0.093 Uiso 1 1 calc R U . . .
C6 C 0.3977(6) 0.9706(3) 0.8222(4) 0.064(3) Uani 1 1 d . U . . .
C7 C 0.3800(6) 0.9392(3) 0.8486(5) 0.067(3) Uani 1 1 d . U . . .
C8 C 0.2549(5) 1.0525(3) 0.6739(4) 0.087(4) Uani 1 1 d D U . . .
H8A H 0.2534 1.0340 0.6510 0.104 Uiso 1 1 calc R U . . .
H8B H 0.2695 1.0734 0.6585 0.104 Uiso 1 1 calc R U . . .
C9 C 0.1069(4) 1.0876(2) 0.7349(3) 0.084(3) Uani 1 1 d DG U . . .
H9 H 0.0990 1.1026 0.7594 0.100 Uiso 1 1 calc R U . . .
C10 C 0.1717(3) 1.0805(2) 0.7241(3) 0.083(3) Uani 1 1 d DG U . . .
H10 H 0.2079 1.0906 0.7413 0.099 Uiso 1 1 calc R U . . .
C11 C 0.1833(3) 1.0585(2) 0.6883(3) 0.080(3) Uani 1 1 d DG U . . .
C12 C 0.1303(4) 1.04372(19) 0.6631(2) 0.080(3) Uani 1 1 d DG U . . .
H12 H 0.1383 1.0287 0.6386 0.096 Uiso 1 1 calc R U . . .
C13 C 0.0656(4) 1.0508(2) 0.6739(3) 0.086(3) Uani 1 1 d DG U . . .
C14 C 0.0539(3) 1.0728(2) 0.7098(3) 0.090(3) Uani 1 1 d DG U . . .
C15 C -0.0123(5) 1.0798(4) 0.7217(5) 0.110(4) Uani 1 1 d D U . . .
H15 H -0.0204 1.0942 0.7470 0.133 Uiso 1 1 calc R U . . .
C16 C -0.0652(6) 1.0652(5) 0.6954(6) 0.132(5) Uani 1 1 d D U . . .
C17 C -0.0533(6) 1.0420(4) 0.6590(5) 0.121(5) Uani 1 1 d D U . . .
H17 H -0.0895 1.0311 0.6427 0.146 Uiso 1 1 calc R U . . .
C18 C 0.0110(6) 1.0355(3) 0.6476(4) 0.106(4) Uani 1 1 d D U . . .
H18 H 0.0190 1.0210 0.6226 0.127 Uiso 1 1 calc R U . . .
O7 O -0.1295(7) 1.0713(5) 0.7043(6) 0.192(6) Uani 1 1 d D U . . .
C19 C -0.1497(12) 1.0999(9) 0.7380(12) 0.242(8) Uani 1 1 d . U . . .
H19A H -0.1334 1.1228 0.7298 0.290 Uiso 1 1 calc R U . . .
H19B H -0.1370 1.0947 0.7704 0.290 Uiso 1 1 calc R U . . .
C20 C -0.2272(16) 1.0947(12) 0.7252(15) 0.282(11) Uani 1 1 d . U . . .
H20 H -0.2486 1.0791 0.7044 0.338 Uiso 1 1 calc R U . . .
C21 C -0.2518(18) 1.1163(12) 0.7493(17) 0.333(17) Uani 1 1 d . U . . .
H21A H -0.2240 1.1303 0.7687 0.400 Uiso 1 1 calc R U . . .
H21B H -0.2986 1.1190 0.7486 0.400 Uiso 1 1 calc R U . . .
C22 C 0.4105(7) 0.8948(3) 0.9035(4) 0.087(4) Uani 1 1 d D U . . .
H22A H 0.3658 0.8960 0.9157 0.104 Uiso 1 1 calc R U . . .
H22B H 0.4433 0.8931 0.9299 0.104 Uiso 1 1 calc R U . . .
C23 C 0.4684(7) 0.8313(4) 0.8167(5) 0.105(4) Uani 1 1 d D U . . .
H23 H 0.5000 0.8305 0.7940 0.127 Uiso 1 1 calc R U . . .
C24 C 0.4601(6) 0.8604(3) 0.8413(4) 0.088(4) Uani 1 1 d D U . . .
H24 H 0.4867 0.8797 0.8354 0.105 Uiso 1 1 calc R U . . .
C25 C 0.4147(6) 0.8628(3) 0.8744(4) 0.082(3) Uani 1 1 d D U . . .
C26 C 0.3766(7) 0.8350(3) 0.8827(5) 0.098(4) Uani 1 1 d D U . . .
H26 H 0.3438 0.8364 0.9045 0.118 Uiso 1 1 calc R U . . .
C27 C 0.3853(8) 0.8044(3) 0.8596(5) 0.121(4) Uani 1 1 d D U . . .
C28 C 0.4299(8) 0.8029(4) 0.8253(5) 0.119(4) Uani 1 1 d D U . . .
C29 C 0.4368(10) 0.7727(4) 0.7991(6) 0.159(6) Uani 1 1 d D U . . .
H29 H 0.4660 0.7718 0.7749 0.191 Uiso 1 1 calc R U . . .
C30 C 0.3994(13) 0.7446(5) 0.8102(8) 0.196(7) Uani 1 1 d D U . . .
C31 C 0.3526(11) 0.7461(5) 0.8443(8) 0.184(7) Uani 1 1 d D U . . .
H31 H 0.3258 0.7267 0.8498 0.221 Uiso 1 1 calc R U . . .
C32 C 0.3455(9) 0.7754(4) 0.8696(7) 0.154(6) Uani 1 1 d D U . . .
H32 H 0.3151 0.7763 0.8931 0.185 Uiso 1 1 calc R U . . .
O8 O 0.3954(14) 0.7128(6) 0.7926(9) 0.266(8) Uani 1 1 d D U . . .
C33 C 0.4359(18) 0.7095(10) 0.7533(11) 0.290(10) Uani 1 1 d D U . . .
H33A H 0.4506 0.6858 0.7484 0.348 Uiso 1 1 calc R U . . .
H33B H 0.4746 0.7251 0.7549 0.348 Uiso 1 1 calc R U . . .
C34 C 0.378(2) 0.7216(10) 0.7160(13) 0.307(11) Uani 1 1 d D U . . .
H34 H 0.3562 0.7003 0.7111 0.368 Uiso 1 1 calc R U . A 2
C35 C 0.3374(18) 0.7418(9) 0.6857(12) 0.273(12) Uani 1 1 d D U . B 2
H35A H 0.3464 0.7654 0.6825 0.327 Uiso 1 1 calc R U . B 2
H35B H 0.3010 0.7317 0.6686 0.327 Uiso 1 1 calc R U . B 2
C36 C 0.3488(6) 0.8945(4) 0.7253(4) 0.069(3) Uani 1 1 d . U . . .
C37 C 0.3101(5) 0.8677(3) 0.7460(4) 0.066(3) Uani 1 1 d . U . . .
C38 C 0.3174(6) 0.8330(3) 0.7427(4) 0.067(3) Uani 1 1 d . U . . .
H38 H 0.3507 0.8242 0.7244 0.081 Uiso 1 1 calc R U . . .
C39 C 0.2788(6) 0.8110(4) 0.7647(4) 0.074(3) Uani 1 1 d . U . . .
H39 H 0.2852 0.7870 0.7631 0.088 Uiso 1 1 calc R U . . .
C40 C 0.2290(6) 0.8252(4) 0.7901(4) 0.070(3) Uani 1 1 d . U . . .
H40 H 0.2005 0.8108 0.8061 0.084 Uiso 1 1 calc R U . . .
C41 C 0.2213(5) 0.8597(3) 0.7917(4) 0.060(3) Uani 1 1 d . U . . .
C42 C 0.1677(5) 0.8786(4) 0.8161(4) 0.062(3) Uani 1 1 d . U . . .
C43 C 0.5135(7) 0.9599(4) 0.6998(5) 0.085(3) Uani 1 1 d . U . . .
H43 H 0.4958 0.9707 0.6729 0.102 Uiso 1 1 calc R U . . .
C44 C 0.4916(7) 0.9282(4) 0.7099(5) 0.078(3) Uani 1 1 d . U . . .
C600 C 0.4414(7) 0.9105(4) 0.6784(5) 0.085(4) Uani 1 1 d . U . . .
H60A H 0.4121 0.9278 0.6631 0.102 Uiso 1 1 calc R U . . .
H60B H 0.4649 0.8984 0.6545 0.102 Uiso 1 1 calc R U . . .
C45 C 0.5180(7) 0.9121(4) 0.7488(5) 0.087(4) Uani 1 1 d . U . . .
H45 H 0.5039 0.8896 0.7555 0.104 Uiso 1 1 calc R U . . .
C46 C 0.5645(7) 0.9281(4) 0.7781(6) 0.092(4) Uani 1 1 d . U . . .
H46 H 0.5816 0.9168 0.8050 0.110 Uiso 1 1 calc R U . . .
C47 C 0.5860(7) 0.9609(4) 0.7679(6) 0.086(3) Uani 1 1 d . U . . .
C48 C 0.5603(7) 0.9768(4) 0.7270(5) 0.086(3) Uani 1 1 d . U . . .
C49 C 0.5828(8) 1.0107(4) 0.7160(6) 0.105(4) Uani 1 1 d . U . . .
H49 H 0.5665 1.0222 0.6891 0.127 Uiso 1 1 calc R U . . .
C50 C 0.6311(8) 1.0262(4) 0.7480(6) 0.110(4) Uani 1 1 d . U . . .
H50 H 0.6497 1.0476 0.7406 0.131 Uiso 1 1 calc R U . . .
C51 C 0.6510(8) 1.0108(5) 0.7888(6) 0.099(4) Uani 1 1 d . U . . .
C52 C 0.6307(7) 0.9790(4) 0.7982(6) 0.089(4) Uani 1 1 d . U . . .
H52 H 0.6467 0.9684 0.8258 0.107 Uiso 1 1 calc R U . . .
C53 C 0.7089(9) 1.0188(5) 0.8594(6) 0.120(5) Uani 1 1 d . U . . .
H53A H 0.6677 1.0138 0.8749 0.144 Uiso 1 1 calc R U . . .
H53B H 0.7357 0.9977 0.8590 0.144 Uiso 1 1 calc R U . . .
C54 C 0.7433(14) 1.0435(7) 0.8816(9) 0.156(7) Uani 1 1 d . U . . .
H54 H 0.7637 1.0553 0.8578 0.187 Uiso 1 1 calc R U . . .
C55 C 0.7580(19) 1.0553(10) 0.9076(13) 0.270(15) Uani 1 1 d . U . . .
H55A H 0.7444 1.0485 0.9367 0.323 Uiso 1 1 calc R U . . .
H55B H 0.7867 1.0744 0.9052 0.323 Uiso 1 1 calc R U . . .
C56 C 0.0640(6) 0.8762(4) 0.8542(5) 0.082(4) Uani 1 1 d . U . . .
H56A H 0.0830 0.8931 0.8765 0.099 Uiso 1 1 calc R U . . .
H56B H 0.0412 0.8585 0.8715 0.099 Uiso 1 1 calc R U . . .
C57 C -0.0515(7) 0.8976(4) 0.7508(5) 0.086(4) Uani 1 1 d . U . . .
H57 H -0.0613 0.8891 0.7208 0.104 Uiso 1 1 calc R U . . .
C58 C -0.0032(7) 0.8816(4) 0.7790(5) 0.082(3) Uani 1 1 d . U . . .
H58 H 0.0188 0.8620 0.7683 0.098 Uiso 1 1 calc R U . . .
C59 C 0.0132(6) 0.8940(4) 0.8223(5) 0.074(3) Uani 1 1 d . U . . .
C60 C -0.0204(7) 0.9220(3) 0.8387(5) 0.077(3) Uani 1 1 d . U . . .
H60 H -0.0095 0.9308 0.8685 0.092 Uiso 1 1 calc R U . . .
C61 C -0.0713(7) 0.9373(4) 0.8100(5) 0.081(3) Uani 1 1 d . U . . .
C62 C -0.0854(6) 0.9257(4) 0.7658(5) 0.082(3) Uani 1 1 d . U . . .
C63 C -0.1332(7) 0.9427(4) 0.7380(6) 0.092(4) Uani 1 1 d . U . . .
H63 H -0.1436 0.9343 0.7080 0.110 Uiso 1 1 calc R U . . .
C64 C -0.1656(8) 0.9710(5) 0.7520(7) 0.109(4) Uani 1 1 d . U . . .
C65 C -0.1527(8) 0.9814(4) 0.7972(6) 0.105(4) Uani 1 1 d . U . . .
H65 H -0.1781 0.9997 0.8083 0.126 Uiso 1 1 calc R U . . .
C66 C -0.1066(8) 0.9671(4) 0.8257(6) 0.098(4) Uani 1 1 d . U . . .
H66 H -0.0972 0.9762 0.8555 0.118 Uiso 1 1 calc R U . . .
C67 C -0.2189(10) 0.9822(6) 0.6784(8) 0.139(5) Uani 1 1 d . U . . .
H67A H -0.1743 0.9766 0.6680 0.167 Uiso 1 1 calc R U . . .
H67B H -0.2344 1.0029 0.6617 0.167 Uiso 1 1 calc R U . . .
C68 C -0.2655(10) 0.9532(6) 0.6643(8) 0.135(6) Uani 1 1 d . U . . .
H68 H -0.2713 0.9484 0.6326 0.162 Uiso 1 1 calc R U . . .
C69 C -0.2970(10) 0.9349(6) 0.6907(8) 0.144(7) Uani 1 1 d . U . . .
H69A H -0.2928 0.9387 0.7227 0.173 Uiso 1 1 calc R U . . .
H69B H -0.3251 0.9173 0.6786 0.173 Uiso 1 1 calc R U . . .
C70 C 0.1196(7) 0.9365(3) 0.7048(4) 0.066(3) Uani 1 1 d . U . . .
C71 C 0.0904(6) 0.9638(3) 0.7338(4) 0.058(3) Uani 1 1 d . U . . .
C72 C 0.0271(6) 0.9759(3) 0.7290(4) 0.061(3) Uani 1 1 d . U . . .
H72 H -0.0038 0.9678 0.7058 0.074 Uiso 1 1 calc R U . . .
C73 C 0.0102(6) 1.0008(3) 0.7602(4) 0.071(3) Uani 1 1 d . U . . .
H73 H -0.0328 1.0107 0.7571 0.085 Uiso 1 1 calc R U . . .
C74 C 0.0518(6) 1.0114(3) 0.7942(4) 0.067(3) Uani 1 1 d . U . . .
H74 H 0.0390 1.0282 0.8152 0.080 Uiso 1 1 calc R U . . .
C75 C 0.1147(6) 0.9968(3) 0.7979(4) 0.063(3) Uani 1 1 d . U . . .
C76 C 0.1685(6) 1.0053(4) 0.8323(4) 0.068(3) Uani 1 1 d . U . . .
C77 C 0.1016(8) 0.8964(4) 0.6409(5) 0.097(4) Uani 1 1 d . U . . .
H77A H 0.1507 0.8948 0.6425 0.116 Uiso 1 1 calc R U . . .
H77B H 0.0861 0.8998 0.6086 0.116 Uiso 1 1 calc R U . . .
C78 C 0.0834(9) 0.8147(5) 0.7063(5) 0.104(4) Uani 1 1 d . U . . .
H78 H 0.1108 0.8014 0.7269 0.124 Uiso 1 1 calc R U . . .
C79 C 0.1087(9) 0.8417(4) 0.6882(5) 0.098(4) Uani 1 1 d . U . . .
H79 H 0.1543 0.8466 0.6952 0.118 Uiso 1 1 calc R U . . .
C80 C 0.0720(9) 0.8636(4) 0.6591(5) 0.094(4) Uani 1 1 d . U . . .
C81 C 0.0062(8) 0.8544(4) 0.6486(5) 0.093(4) Uani 1 1 d . U . . .
H81 H -0.0199 0.8685 0.6283 0.111 Uiso 1 1 calc R U . . .
C82 C -0.0229(9) 0.8258(4) 0.6661(4) 0.090(3) Uani 1 1 d . U . . .
C83 C 0.0144(9) 0.8039(4) 0.6962(5) 0.099(4) Uani 1 1 d . U . . .
C84 C -0.0152(9) 0.7744(5) 0.7134(5) 0.103(4) Uani 1 1 d . U . . .
H84 H 0.0102 0.7589 0.7322 0.123 Uiso 1 1 calc R U . . .
C85 C -0.0781(10) 0.7687(5) 0.7029(5) 0.114(4) Uani 1 1 d . U . . .
C86 C -0.1155(9) 0.7896(5) 0.6737(5) 0.104(4) Uani 1 1 d . U . . .
H86 H -0.1608 0.7842 0.6663 0.125 Uiso 1 1 calc R U . . .
C87 C -0.0897(9) 0.8172(5) 0.6556(5) 0.103(4) Uani 1 1 d . U . . .
H87 H -0.1163 0.8312 0.6354 0.124 Uiso 1 1 calc R U . . .
C88 C -0.0755(11) 0.7167(6) 0.7502(7) 0.163(6) Uani 1 1 d . U . . .
H88A H -0.0465 0.7292 0.7730 0.196 Uiso 1 1 calc R U . . .
H88B H -0.1079 0.7033 0.7670 0.196 Uiso 1 1 calc R U . . .
C89 C -0.0365(13) 0.6942(8) 0.7249(10) 0.184(8) Uani 1 1 d . U . . .
H89 H -0.0201 0.7055 0.6992 0.221 Uiso 1 1 calc R U . . .
C90 C -0.021(2) 0.6700(9) 0.7262(13) 0.272(14) Uani 1 1 d . U . . .
H90A H -0.0340 0.6555 0.7501 0.327 Uiso 1 1 calc R U . . .
H90B H 0.0059 0.6614 0.7034 0.327 Uiso 1 1 calc R U . . .
C91 C 0.2130(7) 1.0438(4) 0.8916(5) 0.113(5) Uani 1 1 d D U . . .
H91A H 0.2444 1.0252 0.9004 0.135 Uiso 1 1 calc R U . . .
H91B H 0.1942 1.0528 0.9196 0.135 Uiso 1 1 calc R U . . .
C92 C 0.3407(7) 1.0909(3) 0.8245(6) 0.114(4) Uani 1 1 d D U . . .
H92 H 0.3850 1.0867 0.8166 0.136 Uiso 1 1 calc R U . . .
C93 C 0.3069(8) 1.0672(4) 0.8489(6) 0.119(5) Uani 1 1 d D U . . .
H93 H 0.3263 1.0453 0.8532 0.143 Uiso 1 1 calc R U . . .
C94 C 0.2498(8) 1.0728(4) 0.8665(6) 0.121(4) Uani 1 1 d D U . . .
C95 C 0.2194(8) 1.1048(4) 0.8575(6) 0.130(5) Uani 1 1 d D U . . .
H95 H 0.1786 1.1099 0.8706 0.156 Uiso 1 1 calc R U . . .
C96 C 0.2478(7) 1.1293(4) 0.8296(6) 0.123(4) Uani 1 1 d D U . . .
C97 C 0.3082(7) 1.1210(4) 0.8116(6) 0.124(4) Uani 1 1 d D U . . .
C98 C 0.3394(8) 1.1451(4) 0.7834(6) 0.133(5) Uani 1 1 d D U . . .
H98 H 0.3816 1.1407 0.7721 0.160 Uiso 1 1 calc R U . . .
C99 C 0.3054(9) 1.1757(4) 0.7729(7) 0.142(5) Uani 1 1 d D U . . .
C100 C 0.2417(8) 1.1836(4) 0.7886(6) 0.132(5) Uani 1 1 d D U . . .
H100 H 0.2176 1.2031 0.7778 0.158 Uiso 1 1 calc R U . . .
C101 C 0.2159(8) 1.1613(4) 0.8209(6) 0.129(5) Uani 1 1 d D U . . .
H101 H 0.1780 1.1676 0.8367 0.155 Uiso 1 1 calc R U . . .
O12 O 0.3328(9) 1.2025(4) 0.7447(6) 0.172(5) Uani 1 1 d . U . . .
C102 C 0.4033(14) 1.1925(7) 0.7340(10) 0.212(8) Uani 1 1 d D U . . .
H10A H 0.4241 1.1813 0.7615 0.254 Uiso 1 1 calc R U . . .
H10B H 0.4000 1.1752 0.7094 0.254 Uiso 1 1 calc R U . . .
C103 C 0.4393(17) 1.2139(9) 0.7229(12) 0.255(10) Uani 1 1 d D U . . .
H103 H 0.4829 1.2176 0.7361 0.305 Uiso 1 1 calc R U . . .
C104 C 0.4103(16) 1.2325(8) 0.6889(12) 0.275(15) Uani 1 1 d D U . . .
H10C H 0.3664 1.2272 0.6775 0.330 Uiso 1 1 calc R U . . .
H10D H 0.4336 1.2509 0.6762 0.330 Uiso 1 1 calc R U . . .
Eu2 Eu 0.76482(3) 0.75776(2) 0.49078(2) 0.0485(2) Uani 1 1 d . . . . .
O13 O 0.7794(4) 0.80908(18) 0.5368(2) 0.0533(18) Uani 1 1 d . U . . .
O14 O 0.8392(4) 0.73696(19) 0.4355(2) 0.058(2) Uani 1 1 d . U . . .
O15 O 0.4462(6) 0.9588(4) 0.4861(5) 0.162(5) Uani 1 1 d . U . . .
O16 O 0.8800(11) 0.5255(5) 0.4849(8) 0.200(7) Uani 1 1 d . U . . .
O17 O 0.7354(4) 0.79453(18) 0.4265(2) 0.0558(18) Uani 1 1 d . U . . .
O18 O 0.6972(4) 0.74424(17) 0.5531(2) 0.0533(18) Uani 1 1 d . U . . .
O19 O 1.1023(7) 0.8909(3) 0.4139(5) 0.135(4) Uani 1 1 d . U . . .
O21 O 0.8551(4) 0.73854(19) 0.5444(3) 0.0586(19) Uani 1 1 d . U . . .
O22 O 0.6828(4) 0.7226(2) 0.4500(3) 0.063(2) Uani 1 1 d . U . . .
O23 O 1.2301(6) 0.8317(3) 0.4686(4) 0.136(4) Uani 1 1 d . U . . .
N10 N 0.8706(4) 0.7926(2) 0.4814(3) 0.055(2) Uani 1 1 d . . . . .
N11 N 0.8293(4) 0.8578(2) 0.5577(3) 0.056(2) Uani 1 1 d . . . . .
H11 H 0.8647 0.8708 0.5571 0.067 Uiso 1 1 calc R U . . .
N12 N 0.9339(5) 0.7371(3) 0.3995(4) 0.082(3) Uani 1 1 d . . . . .
H12Z H 0.9710 0.7478 0.3945 0.098 Uiso 1 1 calc R U . . .
N13 N 0.6565(4) 0.7909(2) 0.4936(3) 0.046(2) Uani 1 1 d . . . . .
N14 N 0.6787(4) 0.8371(2) 0.3912(3) 0.058(2) Uani 1 1 d . . . . .
H14 H 0.6442 0.8508 0.3908 0.069 Uiso 1 1 calc R U . . .
N15 N 0.6118(5) 0.7527(2) 0.5983(3) 0.062(3) Uani 1 1 d D . . . .
H15Z H 0.5751 0.7640 0.6028 0.074 Uiso 1 1 calc R U . C 1
N16 N 0.7746(4) 0.6939(2) 0.5038(3) 0.048(2) Uani 1 1 d . . . . .
N17 N 0.9235(5) 0.6985(3) 0.5757(3) 0.067(3) Uani 1 1 d . . . . .
H17Z H 0.9321 0.6766 0.5792 0.081 Uiso 1 1 calc R U . . .
N18 N 0.6216(5) 0.6753(3) 0.4428(4) 0.080(3) Uani 1 1 d . . . . .
H18Z H 0.6208 0.6530 0.4469 0.096 Uiso 1 1 calc R U . D 1
C201 C 0.8277(6) 0.8286(3) 0.5349(4) 0.051(2) Uani 1 1 d . U . . .
C202 C 0.8838(6) 0.8202(3) 0.5065(4) 0.053(3) Uani 1 1 d . U . . .
C203 C 0.9444(5) 0.8358(3) 0.5075(4) 0.058(3) Uani 1 1 d . U . . .
H203 H 0.9535 0.8549 0.5267 0.070 Uiso 1 1 calc R U . . .
C204 C 0.9915(6) 0.8235(3) 0.4803(4) 0.065(3) Uani 1 1 d . U . . .
H204 H 1.0335 0.8344 0.4799 0.077 Uiso 1 1 calc R U . . .
C205 C 0.9781(5) 0.7955(3) 0.4538(4) 0.060(3) Uani 1 1 d . U . . .
H205 H 1.0107 0.7866 0.4350 0.072 Uiso 1 1 calc R U . . .
C206 C 0.9172(5) 0.7805(3) 0.4546(4) 0.054(3) Uani 1 1 d . U . . .
C207 C 0.8956(6) 0.7492(3) 0.4287(4) 0.057(3) Uani 1 1 d . U . . .
C208 C 0.7740(6) 0.8688(3) 0.5839(4) 0.064(3) Uani 1 1 d . U . . .
H20A H 0.7915 0.8848 0.6078 0.077 Uiso 1 1 calc R U . . .
H20B H 0.7569 0.8486 0.5997 0.077 Uiso 1 1 calc R U . . .
C209 C 0.6716(7) 0.9134(4) 0.4885(5) 0.085(4) Uani 1 1 d . U . . .
H209 H 0.6773 0.9199 0.4578 0.102 Uiso 1 1 calc R U . . .
C210 C 0.7222(6) 0.8973(3) 0.5132(4) 0.074(3) Uani 1 1 d . U . . .
H210 H 0.7630 0.8940 0.4993 0.089 Uiso 1 1 calc R U . . .
C211 C 0.7168(6) 0.8856(3) 0.5579(4) 0.065(3) Uani 1 1 d . U . . .
C212 C 0.6606(7) 0.8914(4) 0.5770(5) 0.089(4) Uani 1 1 d . U . . .
H212 H 0.6554 0.8830 0.6070 0.107 Uiso 1 1 calc R U . . .
C213 C 0.6077(7) 0.9096(5) 0.5548(5) 0.102(4) Uani 1 1 d . U . . .
C214 C 0.6109(7) 0.9203(4) 0.5084(5) 0.093(4) Uani 1 1 d . U . . .
C215 C 0.5572(7) 0.9363(5) 0.4849(5) 0.110(5) Uani 1 1 d . U . . .
H215 H 0.5601 0.9423 0.4537 0.132 Uiso 1 1 calc R U . . .
C216 C 0.5020(9) 0.9431(6) 0.5060(6) 0.138(5) Uani 1 1 d . U . . .
C217 C 0.4925(9) 0.9317(6) 0.5498(6) 0.143(5) Uani 1 1 d . U . . .
H217 H 0.4507 0.9344 0.5626 0.171 Uiso 1 1 calc R U . . .
C218 C 0.5442(8) 0.9164(6) 0.5744(6) 0.134(5) Uani 1 1 d . U . . .
H218 H 0.5385 0.9100 0.6052 0.161 Uiso 1 1 calc R U . . .
C219 C 0.4523(10) 0.9728(7) 0.4401(7) 0.170(6) Uani 1 1 d . U . . .
H21X H 0.4614 0.9539 0.4189 0.204 Uiso 1 1 calc R U . . .
H21Y H 0.4905 0.9887 0.4406 0.204 Uiso 1 1 calc R U . . .
C220 C 0.3906(13) 0.9914(8) 0.4226(9) 0.197(8) Uani 1 1 d . U . . .
H220 H 0.3967 1.0013 0.3936 0.236 Uiso 1 1 calc R U . . .
C221 C 0.3415(14) 0.9967(10) 0.4335(13) 0.269(14) Uani 1 1 d . U . . .
H22X H 0.3285 0.9883 0.4620 0.323 Uiso 1 1 calc R U . . .
H22Y H 0.3114 1.0098 0.4145 0.323 Uiso 1 1 calc R U . . .
C222 C 0.9172(6) 0.7052(4) 0.3741(5) 0.085(4) Uani 1 1 d . U . . .
H22K H 0.9488 0.7026 0.3497 0.103 Uiso 1 1 calc R U . . .
H22L H 0.8723 0.7079 0.3589 0.103 Uiso 1 1 calc R U . . .
C223 C 0.9744(7) 0.6384(5) 0.4589(6) 0.101(4) Uani 1 1 d . U . . .
H223 H 1.0094 0.6353 0.4816 0.122 Uiso 1 1 calc R U . . .
C224 C 0.9694(7) 0.6681(4) 0.4350(5) 0.090(4) Uani 1 1 d . U . . .
H224 H 1.0012 0.6856 0.4413 0.108 Uiso 1 1 calc R U . . .
C225 C 0.9182(6) 0.6733(4) 0.4014(5) 0.082(3) Uani 1 1 d . U . . .
C226 C 0.8734(7) 0.6479(4) 0.3933(5) 0.089(4) Uani 1 1 d . U . . .
H226 H 0.8386 0.6518 0.3706 0.106 Uiso 1 1 calc R U . . .
C227 C 0.8743(8) 0.6178(5) 0.4148(6) 0.102(4) Uani 1 1 d . U . . .
C228 C 0.9272(9) 0.6118(5) 0.4498(7) 0.111(4) Uani 1 1 d . U . . .
C229 C 0.9284(10) 0.5789(5) 0.4743(8) 0.136(5) Uani 1 1 d . U . . .
H229 H 0.9629 0.5748 0.4972 0.164 Uiso 1 1 calc R U . . .
C230 C 0.8830(15) 0.5550(7) 0.4656(10) 0.159(6) Uani 1 1 d . U . . .
C231 C 0.8354(13) 0.5614(6) 0.4334(9) 0.152(6) Uani 1 1 d . U . . .
H231 H 0.8034 0.5440 0.4271 0.183 Uiso 1 1 calc R U . . .
C232 C 0.8283(10) 0.5908(5) 0.4084(7) 0.131(5) Uani 1 1 d . U . . .
H232 H 0.7920 0.5931 0.3864 0.157 Uiso 1 1 calc R U . . .
C233 C 0.9216(19) 0.5184(9) 0.5150(12) 0.226(9) Uani 1 1 d . U . . .
H23X H 0.9191 0.5342 0.5412 0.272 Uiso 1 1 calc R U . . .
H23Y H 0.9667 0.5195 0.5036 0.272 Uiso 1 1 calc R U . . .
C234 C 0.902(2) 0.4767(10) 0.5306(13) 0.246(11) Uani 1 1 d . U . . .
H234 H 0.8846 0.4601 0.5094 0.295 Uiso 1 1 calc R U . . .
C235 C 0.910(2) 0.4721(10) 0.5630(11) 0.247(14) Uani 1 1 d . U . . .
H23C H 0.9267 0.4896 0.5828 0.296 Uiso 1 1 calc R U . . .
H23D H 0.9003 0.4502 0.5748 0.296 Uiso 1 1 calc R U . . .
C236 C 0.6890(6) 0.8148(3) 0.4253(4) 0.055(3) Uani 1 1 d . U . . .
C237 C 0.6420(5) 0.8145(3) 0.4631(4) 0.057(3) Uani 1 1 d . U . . .
C238 C 0.5909(7) 0.8375(4) 0.4679(4) 0.085(4) Uani 1 1 d . U . . .
H238 H 0.5809 0.8542 0.4451 0.102 Uiso 1 1 calc R U . . .
C239 C 0.5555(7) 0.8356(4) 0.5054(5) 0.095(4) Uani 1 1 d . U . . .
H239 H 0.5213 0.8517 0.5099 0.114 Uiso 1 1 calc R U . . .
C240 C 0.5689(6) 0.8102(3) 0.5374(4) 0.074(3) Uani 1 1 d . U . . .
H240 H 0.5436 0.8084 0.5637 0.089 Uiso 1 1 calc R U . . .
C241 C 0.6196(5) 0.7878(3) 0.5305(4) 0.054(3) Uani 1 1 d . U . . .
C242 C 0.6451(6) 0.7595(3) 0.5612(4) 0.052(3) Uani 1 1 d . U . . .
C243 C 0.7242(6) 0.8387(3) 0.3548(4) 0.069(3) Uani 1 1 d . U . . .
H24X H 0.7056 0.8542 0.3306 0.083 Uiso 1 1 calc R U . . .
H24Y H 0.7277 0.8157 0.3411 0.083 Uiso 1 1 calc R U . . .
C244 C 0.8492(6) 0.8374(4) 0.3540(4) 0.076(3) Uani 1 1 d . U . . .
H244 H 0.8477 0.8191 0.3327 0.091 Uiso 1 1 calc R U . . .
C245 C 0.7923(6) 0.8508(3) 0.3702(4) 0.068(3) Uani 1 1 d . U . . .
C246 C 0.7996(7) 0.8780(3) 0.4021(4) 0.079(3) Uani 1 1 d . U . . .
H246 H 0.7604 0.8873 0.4136 0.095 Uiso 1 1 calc R U . . .
C247 C 0.8627(7) 0.8925(4) 0.4184(5) 0.093(4) Uani 1 1 d . U . . .
H247 H 0.8653 0.9105 0.4401 0.111 Uiso 1 1 calc R U . . .
C248 C 0.9156(5) 0.8796(3) 0.4020(4) 0.094(4) Uani 1 1 d G U . . .
C249 C 0.9128(4) 0.8527(3) 0.3712(3) 0.085(3) Uani 1 1 d G U . . .
C250 C 0.9710(5) 0.8391(2) 0.3557(3) 0.107(4) Uani 1 1 d G U . . .
H250 H 0.9690 0.8207 0.3347 0.129 Uiso 1 1 calc R U . . .
C251 C 1.0320(4) 0.8526(3) 0.3710(4) 0.121(5) Uani 1 1 d G U . . .
H251 H 1.0718 0.8433 0.3604 0.145 Uiso 1 1 calc R U . . .
C252 C 1.0349(5) 0.8796(3) 0.4018(4) 0.124(4) Uani 1 1 d G U . . .
C253 C 0.9767(6) 0.8931(2) 0.4173(3) 0.110(4) Uani 1 1 d G U . . .
H253 H 0.9786 0.9116 0.4383 0.132 Uiso 1 1 calc R U . . .
C254 C 1.0974(12) 0.9151(6) 0.4434(8) 0.161(6) Uani 1 1 d . U . . .
H25A H 1.0764 0.9073 0.4712 0.193 Uiso 1 1 calc R U . . .
H25B H 1.0730 0.9351 0.4302 0.193 Uiso 1 1 calc R U . . .
C255 C 1.1856(14) 0.9238(8) 0.4541(11) 0.191(8) Uani 1 1 d . U . . .
H255 H 1.2134 0.9287 0.4806 0.229 Uiso 1 1 calc R U . . .
C256 C 1.1940(18) 0.9209(10) 0.4149(12) 0.262(13) Uani 1 1 d . U . . .
H25P H 1.1576 0.9158 0.3939 0.315 Uiso 1 1 calc R U . . .
H25Q H 1.2372 0.9237 0.4042 0.315 Uiso 1 1 calc R U . . .
C257 C 0.6350(10) 0.7272(4) 0.6311(6) 0.069(4) Uani 0.696(6) 1 d D U P E 1
H25S H 0.6231 0.7343 0.6620 0.083 Uiso 0.696(6) 1 calc R U P E 1
H25T H 0.6840 0.7257 0.6312 0.083 Uiso 0.696(6) 1 calc R U P E 1
C258 C 0.6067(8) 0.6399(4) 0.5770(6) 0.077(4) Uani 0.696(6) 1 d D U P E 1
H258 H 0.6254 0.6270 0.5535 0.093 Uiso 0.696(6) 1 calc R U P E 1
C259 C 0.6337(9) 0.6708(5) 0.5898(8) 0.076(4) Uani 0.696(6) 1 d D U P E 1
H259 H 0.6737 0.6778 0.5772 0.091 Uiso 0.696(6) 1 calc R U P E 1
C260 C 0.6051(8) 0.6918(4) 0.6202(6) 0.073(4) Uani 0.696(6) 1 d D U P E 1
C261 C 0.5524(8) 0.6794(4) 0.6432(6) 0.077(4) Uani 0.696(6) 1 d D U P E 1
H261 H 0.5346 0.6928 0.6666 0.093 Uiso 0.696(6) 1 calc R U P E 1
C262 C 0.5244(8) 0.6472(4) 0.6329(6) 0.080(4) Uani 0.696(6) 1 d D U P E 1
C263 C 0.5517(8) 0.6274(4) 0.5985(6) 0.078(4) Uani 0.696(6) 1 d D U P E 1
C264 C 0.5231(9) 0.5946(4) 0.5883(7) 0.089(4) Uani 0.696(6) 1 d D U P E 1
H264 H 0.5360 0.5823 0.5624 0.107 Uiso 0.696(6) 1 calc R U P E 1
C265 C 0.4757(10) 0.5803(5) 0.6165(7) 0.102(5) Uani 0.696(6) 1 d D U P E 1
C266 C 0.4432(10) 0.6007(5) 0.6494(8) 0.112(6) Uani 0.696(6) 1 d D U P E 1
H266 H 0.4056 0.5928 0.6645 0.135 Uiso 0.696(6) 1 calc R U P E 1
C267 C 0.4714(9) 0.6331(5) 0.6575(7) 0.102(5) Uani 0.696(6) 1 d D U P E 1
H267 H 0.4542 0.6466 0.6809 0.123 Uiso 0.696(6) 1 calc R U P E 1
O20 O 0.4491(8) 0.5501(4) 0.6075(6) 0.117(5) Uani 0.696(6) 1 d . U P E 1
C268 C 0.4653(15) 0.5319(7) 0.5720(11) 0.135(6) Uani 0.696(6) 1 d . U P E 1
H26P H 0.4527 0.5079 0.5775 0.162 Uiso 0.696(6) 1 calc R U P E 1
H26Q H 0.5142 0.5325 0.5709 0.162 Uiso 0.696(6) 1 calc R U P E 1
C269 C 0.4320(17) 0.5434(7) 0.5200(12) 0.138(6) Uani 0.696(6) 1 d . U P E 1
H269 H 0.4521 0.5373 0.4927 0.166 Uiso 0.696(6) 1 calc R U P E 1
C270 C 0.3760(19) 0.5616(9) 0.5192(14) 0.172(9) Uani 0.696(6) 1 d . U P E 1
H27P H 0.3569 0.5674 0.5470 0.206 Uiso 0.696(6) 1 calc R U P E 1
H27Q H 0.3553 0.5687 0.4908 0.206 Uiso 0.696(6) 1 calc R U P E 1
S1 S -0.0247(3) 0.89847(16) 0.1220(2) 0.145(2) Uani 1 1 d D U . . .
O50 O -0.0725(7) 0.9196(4) 0.0973(7) 0.240(8) Uani 1 1 d D U . . .
O51 O -0.0320(10) 0.9062(6) 0.1675(5) 0.260(9) Uani 1 1 d D U . . .
O52 O -0.0262(5) 0.8666(3) 0.1024(4) 0.131(4) Uani 1 1 d D U . . .
C520 C 0.0532(8) 0.9175(4) 0.1094(6) 0.178(6) Uani 1 1 d D U . . .
F1 F 0.0993(7) 0.8992(5) 0.1315(6) 0.232(7) Uani 1 1 d D U . . .
F2 F 0.0551(8) 0.9489(4) 0.1238(8) 0.293(9) Uani 1 1 d D U . . .
F3 F 0.0628(6) 0.9161(5) 0.0661(5) 0.221(6) Uani 1 1 d D U . . .
C357 C 0.615(2) 0.7215(6) 0.6242(12) 0.073(6) Uani 0.304(6) 1 d D U P E 2
H35P H 0.5950 0.7256 0.6538 0.088 Uiso 0.304(6) 1 calc R U P E 2
H35Q H 0.6623 0.7156 0.6310 0.088 Uiso 0.304(6) 1 calc R U P E 2
C358 C 0.5871(12) 0.6392(9) 0.5577(14) 0.076(5) Uani 0.304(6) 1 d D U P E 2
H358 H 0.6139 0.6219 0.5458 0.091 Uiso 0.304(6) 1 calc R U P E 2
C359 C 0.6161(14) 0.6675(11) 0.5783(19) 0.076(5) Uani 0.304(6) 1 d D U P E 2
H359 H 0.6626 0.6707 0.5769 0.091 Uiso 0.304(6) 1 calc R U P E 2
C360 C 0.5803(14) 0.6910(8) 0.6007(14) 0.074(5) Uani 0.304(6) 1 d D U P E 2
C361 C 0.5119(13) 0.6876(7) 0.5992(12) 0.077(5) Uani 0.304(6) 1 d D U P E 2
H361 H 0.4863 0.7042 0.6139 0.092 Uiso 0.304(6) 1 calc R U P E 2
C362 C 0.4796(11) 0.6601(7) 0.5764(12) 0.076(5) Uani 0.304(6) 1 d D U P E 2
C363 C 0.5185(12) 0.6363(7) 0.5544(13) 0.078(5) Uani 0.304(6) 1 d D U P E 2
C364 C 0.4878(14) 0.6089(7) 0.5286(12) 0.085(6) Uani 0.304(6) 1 d D U P E 2
H364 H 0.5134 0.5925 0.5134 0.102 Uiso 0.304(6) 1 calc R U P E 2
C365 C 0.4182(15) 0.6074(8) 0.5269(15) 0.093(6) Uani 0.304(6) 1 d D U P E 2
C366 C 0.3776(14) 0.6332(9) 0.5456(14) 0.094(8) Uani 0.304(6) 1 d D U P E 2
H366 H 0.3306 0.6324 0.5410 0.113 Uiso 0.304(6) 1 calc R U P E 2
C367 C 0.4086(12) 0.6593(8) 0.5708(14) 0.089(7) Uani 0.304(6) 1 d D U P E 2
H367 H 0.3829 0.6765 0.5841 0.107 Uiso 0.304(6) 1 calc R U P E 2
O20A O 0.382(2) 0.5839(7) 0.5062(13) 0.111(6) Uani 0.304(6) 1 d D U P E 2
C368 C 0.398(3) 0.5525(11) 0.483(2) 0.125(8) Uani 0.304(6) 1 d D U P E 2
H36S H 0.4138 0.5354 0.5059 0.150 Uiso 0.304(6) 1 calc R U P E 2
H36T H 0.4342 0.5568 0.4625 0.150 Uiso 0.304(6) 1 calc R U P E 2
C369 C 0.337(3) 0.5380(14) 0.455(2) 0.134(11) Uani 0.304(6) 1 d D U P E 2
H369 H 0.3423 0.5163 0.4409 0.161 Uiso 0.304(6) 1 calc R U P E 2
C370 C 0.278(3) 0.5533(13) 0.448(2) 0.121(14) Uani 0.304(6) 1 d D U P E 2
H37P H 0.2706 0.5750 0.4611 0.146 Uiso 0.304(6) 1 calc R U P E 2
H37Q H 0.2434 0.5424 0.4300 0.146 Uiso 0.304(6) 1 calc R U P E 2
C271 C 0.8698(5) 0.7081(3) 0.5507(4) 0.054(3) Uani 1 1 d . U . . .
C272 C 0.8258(5) 0.6811(3) 0.5294(4) 0.054(3) Uani 1 1 d . U . . .
C273 C 0.8345(6) 0.6461(3) 0.5338(4) 0.063(3) Uani 1 1 d . U . . .
H273 H 0.8716 0.6371 0.5512 0.076 Uiso 1 1 calc R U . . .
C274 C 0.7888(6) 0.6248(3) 0.5125(4) 0.066(3) Uani 1 1 d . U . . .
H274 H 0.7932 0.6009 0.5160 0.079 Uiso 1 1 calc R U . . .
C275 C 0.7362(6) 0.6381(3) 0.4860(4) 0.064(3) Uani 1 1 d . U . . .
H275 H 0.7054 0.6235 0.4699 0.076 Uiso 1 1 calc R U . . .
C276 C 0.7292(5) 0.6729(3) 0.4832(4) 0.052(3) Uani 1 1 d . U . . .
C277 C 0.6748(5) 0.6917(3) 0.4572(4) 0.055(3) Uani 1 1 d . U . . .
C278 C 0.9682(6) 0.7234(4) 0.5977(4) 0.075(3) Uani 1 1 d . U . . .
H27U H 0.9922 0.7124 0.6242 0.090 Uiso 1 1 calc R U . . .
H27V H 0.9413 0.7422 0.6095 0.090 Uiso 1 1 calc R U . . .
C279 C 1.0454(6) 0.7687(4) 0.5772(4) 0.070(3) Uani 1 1 d . U . . .
H279 H 1.0312 0.7808 0.6029 0.085 Uiso 1 1 calc R U . . .
C280 C 1.0179(6) 0.7382(4) 0.5678(4) 0.072(3) Uani 1 1 d . U . . .
C281 C 1.0392(6) 0.7202(4) 0.5301(5) 0.087(4) Uani 1 1 d . U . . .
H281 H 1.0226 0.6980 0.5232 0.104 Uiso 1 1 calc R U . . .
C282 C 1.0856(7) 0.7356(4) 0.5030(5) 0.087(4) Uani 1 1 d . U . . .
H282 H 1.0974 0.7236 0.4765 0.105 Uiso 1 1 calc R U . . .
C283 C 1.1160(6) 0.7672(4) 0.5116(5) 0.076(3) Uani 1 1 d . U . . .
C284 C 1.0944(6) 0.7838(4) 0.5511(4) 0.074(3) Uani 1 1 d . U . . .
C285 C 1.1216(7) 0.8163(4) 0.5586(5) 0.092(4) Uani 1 1 d . U . . .
H285 H 1.1079 0.8292 0.5839 0.110 Uiso 1 1 calc R U . . .
C286 C 1.1661(7) 0.8303(4) 0.5319(5) 0.100(4) Uani 1 1 d . U . . .
H286 H 1.1839 0.8523 0.5387 0.120 Uiso 1 1 calc R U . . .
C287 C 1.1858(7) 0.8124(5) 0.4942(5) 0.097(4) Uani 1 1 d . U . . .
C288 C 1.1620(6) 0.7829(4) 0.4830(5) 0.085(4) Uani 1 1 d . U . . .
H288 H 1.1748 0.7718 0.4561 0.102 Uiso 1 1 calc R U . . .
C289 C 1.2448(12) 0.8172(6) 0.4257(7) 0.176(7) Uani 1 1 d . U . . .
H28U H 1.2043 0.8074 0.4099 0.211 Uiso 1 1 calc R U . . .
H28V H 1.2787 0.7990 0.4299 0.211 Uiso 1 1 calc R U . . .
C290 C 1.2707(14) 0.8467(8) 0.3992(10) 0.221(9) Uani 1 1 d . U . . .
H290 H 1.2694 0.8662 0.4181 0.265 Uiso 1 1 calc R U . . .
C291 C 1.2936(17) 0.8560(10) 0.3617(12) 0.284(14) Uani 1 1 d . U . . .
H29S H 1.2988 0.8399 0.3380 0.341 Uiso 1 1 calc R U . . .
H29T H 1.3056 0.8792 0.3574 0.341 Uiso 1 1 calc R U . . .
C292 C 0.561(5) 0.692(2) 0.419(2) 0.123(7) Uani 0.372(11) 1 d D U P F 1
H29A H 0.5331 0.6737 0.4045 0.147 Uiso 0.372(11) 1 calc R U P F 1
H29B H 0.5757 0.7070 0.3950 0.147 Uiso 0.372(11) 1 calc R U P F 1
C293 C 0.479(2) 0.7258(11) 0.5233(14) 0.151(7) Uani 0.372(11) 1 d D U P F 1
H293 H 0.4784 0.7208 0.5550 0.181 Uiso 0.372(11) 1 calc R U P F 1
C294 C 0.519(2) 0.7079(12) 0.4956(16) 0.142(6) Uani 0.372(11) 1 d D U P F 1
H294 H 0.5499 0.6918 0.5090 0.170 Uiso 0.372(11) 1 calc R U P F 1
C295 C 0.517(3) 0.7127(12) 0.4498(17) 0.137(6) Uani 0.372(11) 1 d D U P F 1
C296 C 0.485(2) 0.7418(10) 0.4322(14) 0.146(6) Uani 0.372(11) 1 d D U P F 1
H296 H 0.4868 0.7469 0.4006 0.176 Uiso 0.372(11) 1 calc R U P F 1
C297 C 0.451(3) 0.7636(10) 0.4606(14) 0.159(6) Uani 0.372(11) 1 d D U P F 1
C298 C 0.438(2) 0.7513(10) 0.5042(13) 0.162(6) Uani 0.372(11) 1 d D U P F 1
C299 C 0.400(2) 0.7709(9) 0.5345(14) 0.170(7) Uani 0.372(11) 1 d D U P F 1
H299 H 0.3821 0.7614 0.5610 0.204 Uiso 0.372(11) 1 calc R U P F 1
C300 C 0.390(2) 0.8053(9) 0.5220(13) 0.179(6) Uani 0.372(11) 1 d D U P F 1
C301 C 0.384(3) 0.8148(12) 0.4745(13) 0.182(6) Uani 0.372(11) 1 d D U P F 1
H301 H 0.3557 0.8327 0.4635 0.218 Uiso 0.372(11) 1 calc R U P F 1
C302 C 0.423(2) 0.7957(10) 0.4455(13) 0.170(6) Uani 0.372(11) 1 d D U P F 1
H302 H 0.4318 0.8041 0.4160 0.204 Uiso 0.372(11) 1 calc R U P F 1
O24 O 0.352(2) 0.8275(11) 0.5552(15) 0.189(7) Uani 0.372(11) 1 d D U P F 1
C303 C 0.351(2) 0.7973(14) 0.5858(16) 0.207(8) Uani 0.372(11) 1 d D U P F 1
H30N H 0.3888 0.7998 0.6090 0.249 Uiso 0.372(11) 1 calc R U P F 1
H30M H 0.3609 0.7770 0.5672 0.249 Uiso 0.372(11) 1 calc R U P F 1
C304 C 0.288(2) 0.7896(16) 0.611(2) 0.207(8) Uani 0.372(11) 1 d D U P F 1
H304 H 0.2426 0.7953 0.6060 0.249 Uiso 0.372(11) 1 calc R U P F 1
C305 C 0.322(3) 0.7718(16) 0.6442(18) 0.208(8) Uani 0.372(11) 1 d D U P F 1
H30F H 0.3684 0.7691 0.6432 0.249 Uiso 0.372(11) 1 calc R U P F 1
H30G H 0.2990 0.7620 0.6684 0.249 Uiso 0.372(11) 1 calc R U P F 1
S2 S 0.56147(18) 0.90867(10) 0.34122(12) 0.0823(11) Uani 1 1 d . U . G 1
C392 C 0.571(3) 0.6915(11) 0.4157(16) 0.122(7) Uani 0.628(11) 1 d D U P F 2
H39S H 0.5391 0.6739 0.4040 0.147 Uiso 0.628(11) 1 calc R U P F 2
H39T H 0.5910 0.7019 0.3891 0.147 Uiso 0.628(11) 1 calc R U P F 2
C393 C 0.4638(14) 0.7342(7) 0.4995(10) 0.154(6) Uani 0.628(11) 1 d D U P F 2
H393 H 0.4413 0.7278 0.5257 0.185 Uiso 0.628(11) 1 calc R U P F 2
C394 C 0.5021(15) 0.7107(7) 0.4781(10) 0.146(6) Uani 0.628(11) 1 d D U P F 2
H394 H 0.5071 0.6884 0.4905 0.175 Uiso 0.628(11) 1 calc R U P F 2
C395 C 0.5327(15) 0.7188(7) 0.4397(11) 0.135(6) Uani 0.628(11) 1 d D U P F 2
C396 C 0.5168(12) 0.7496(6) 0.4183(9) 0.142(6) Uani 0.628(11) 1 d D U P F 2
H396 H 0.5329 0.7541 0.3891 0.170 Uiso 0.628(11) 1 calc R U P F 2
C397 C 0.4776(14) 0.7743(6) 0.4385(9) 0.157(6) Uani 0.628(11) 1 d D U P F 2
C398 C 0.4579(16) 0.7674(6) 0.4827(10) 0.159(6) Uani 0.628(11) 1 d D U P F 2
C399 C 0.4216(15) 0.7923(7) 0.5066(11) 0.171(6) Uani 0.628(11) 1 d D U P F 2
H399 H 0.4074 0.7881 0.5365 0.206 Uiso 0.628(11) 1 calc R U P F 2
C400 C 0.4078(17) 0.8234(8) 0.4839(12) 0.179(6) Uani 0.628(11) 1 d D U P F 2
C401 C 0.4329(16) 0.8323(7) 0.4407(12) 0.180(7) Uani 0.628(11) 1 d D U P F 2
H401 H 0.4292 0.8548 0.4290 0.216 Uiso 0.628(11) 1 calc R U P F 2
C402 C 0.4633(14) 0.8062(7) 0.4163(10) 0.171(7) Uani 0.628(11) 1 d D U P F 2
H402 H 0.4742 0.8097 0.3856 0.205 Uiso 0.628(11) 1 calc R U P F 2
O24A O 0.3776(12) 0.8535(7) 0.5000(12) 0.199(7) Uani 0.628(11) 1 d D U P F 2
C403 C 0.3551(19) 0.8492(11) 0.5441(14) 0.183(7) Uani 0.628(11) 1 d D U P F 2
H40N H 0.3927 0.8417 0.5649 0.219 Uiso 0.628(11) 1 calc R U P F 2
H40M H 0.3210 0.8310 0.5432 0.219 Uiso 0.628(11) 1 calc R U P F 2
C404 C 0.3214(16) 0.8861(11) 0.5658(17) 0.181(10) Uani 0.628(11) 1 d . U P F 2
H404 H 0.3172 0.9083 0.5529 0.217 Uiso 0.628(11) 1 calc R U P F 2
C405 C 0.3018(16) 0.8734(12) 0.6090(15) 0.191(13) Uani 0.628(11) 1 d . U P F 2
H40X H 0.3097 0.8502 0.6170 0.229 Uiso 0.628(11) 1 calc R U P F 2
H40Y H 0.2811 0.8881 0.6296 0.229 Uiso 0.628(11) 1 calc R U P F 2
S3 S 0.8913(2) 0.23945(10) 0.14754(14) 0.0950(12) Uani 1 1 d . U . . .
S4 S 0.0775(2) 0.06093(10) 0.41413(16) 0.0979(13) Uani 1 1 d D U . . .
O59 O 0.1462(6) 0.0530(5) 0.4146(7) 0.239(8) Uani 1 1 d D U . . .
O60 O 0.0671(5) 0.0930(2) 0.4333(3) 0.095(3) Uani 1 1 d D U . . .
O61 O 0.0362(5) 0.0500(2) 0.3764(3) 0.104(3) Uani 1 1 d D U . . .
C523 C 0.0523(9) 0.0331(4) 0.4599(5) 0.168(6) Uani 1 1 d D U . . .
F10 F 0.0818(11) 0.0393(4) 0.4993(5) 0.263(8) Uani 1 1 d D U . . .
F11 F 0.0667(10) 0.0022(3) 0.4506(5) 0.250(8) Uani 1 1 d D U . . .
F12 F -0.0138(9) 0.0368(6) 0.4618(7) 0.287(8) Uani 1 1 d D U . . .
S6 S 0.39381(19) 0.07375(9) 0.07303(17) 0.0939(12) Uani 1 1 d . U . . .
O53 O 0.6002(5) 0.9028(2) 0.3031(3) 0.096(3) Uani 1 1 d . U . . .
O54 O 0.5456(6) 0.9441(3) 0.3506(4) 0.117(4) Uani 1 1 d . U . . .
O55 O 0.5823(6) 0.8893(3) 0.3805(4) 0.141(5) Uani 1 1 d . U . . .
O56 O 0.9365(6) 0.2576(3) 0.1237(5) 0.148(5) Uani 1 1 d . U . . .
O57 O 0.8243(6) 0.2341(4) 0.1218(4) 0.150(5) Uani 1 1 d . U . . .
O58 O 0.9130(5) 0.2114(2) 0.1748(3) 0.093(3) Uani 1 1 d . U . . .
O65 O 0.4468(4) 0.0543(2) 0.0942(4) 0.100(3) Uani 1 1 d . U . . .
O66 O 0.3397(5) 0.0795(3) 0.0997(4) 0.113(3) Uani 1 1 d . U . . .
O67 O 0.4169(5) 0.1033(2) 0.0492(4) 0.116(4) Uani 1 1 d . U . . .
C500 C 0.2466(10) 0.1971(6) 0.1952(7) 0.124(5) Uani 1 1 d . U . . .
C501 C 0.2899(11) 0.1854(6) 0.1662(8) 0.139(5) Uani 1 1 d . U . . .
H501 H 0.3115 0.1999 0.1457 0.167 Uiso 1 1 calc R U . . .
C502 C 0.2996(11) 0.1548(6) 0.1678(8) 0.141(6) Uani 1 1 d . U . . .
H502 H 0.3278 0.1460 0.1459 0.169 Uiso 1 1 calc R U . . .
C503 C 0.2771(10) 0.1333(6) 0.1947(7) 0.133(5) Uani 1 1 d . U . . .
H503 H 0.2911 0.1102 0.1939 0.160 Uiso 1 1 calc R U . . .
C504 C 0.2306(10) 0.1439(6) 0.2260(7) 0.136(5) Uani 1 1 d . U . . .
H504 H 0.2110 0.1287 0.2466 0.163 Uiso 1 1 calc R U . . .
C505 C 0.2151(9) 0.1810(6) 0.2240(6) 0.121(5) Uani 1 1 d . U . . .
H505 H 0.1842 0.1915 0.2427 0.145 Uiso 1 1 calc R U . . .
C506 C 0.2368(15) 0.2352(6) 0.1932(10) 0.204(10) Uani 1 1 d . U . . .
H50A H 0.2637 0.2449 0.1696 0.307 Uiso 1 1 calc R U . . .
H50B H 0.2505 0.2453 0.2229 0.307 Uiso 1 1 calc R U . . .
H50C H 0.1899 0.2404 0.1858 0.307 Uiso 1 1 calc R U . . .
C521 C 0.4805(11) 0.8911(7) 0.3233(10) 0.147(5) Uani 1 1 d . U . . .
C522 C 0.8572(10) 0.2684(5) 0.1856(7) 0.114(4) Uani 1 1 d . U . . .
C525 C 0.3589(8) 0.0469(4) 0.0272(6) 0.096(4) Uani 1 1 d . U . . .
F4 F 0.4635(7) 0.9044(5) 0.2825(7) 0.233(7) Uani 1 1 d . U . . .
F5 F 0.4395(6) 0.8982(4) 0.3520(7) 0.230(7) Uani 1 1 d . U . . .
F6 F 0.4894(7) 0.8572(4) 0.3174(6) 0.212(6) Uani 1 1 d . U . . .
F7 F 0.8326(6) 0.2956(3) 0.1713(4) 0.152(4) Uani 1 1 d . U . . .
F8 F 0.9077(7) 0.2800(3) 0.2159(5) 0.170(4) Uani 1 1 d . U . . .
F9 F 0.8185(6) 0.2540(3) 0.2163(4) 0.154(4) Uani 1 1 d . U . . .
F16 F 0.3326(4) 0.0188(2) 0.0440(3) 0.114(3) Uani 1 1 d . U . . .
F17 F 0.4054(5) 0.0365(2) 0.0007(4) 0.132(3) Uani 1 1 d . U . . .
F18 F 0.3114(5) 0.0622(2) 0.0022(4) 0.123(3) Uani 1 1 d . U . . .
S5 S 0.4902(3) 0.18331(17) 0.3366(2) 0.0747(19) Uani 0.638(9) 1 d D U P H 1
O62 O 0.4928(8) 0.1575(4) 0.3703(5) 0.106(5) Uani 0.638(9) 1 d D U P H 1
O63 O 0.4928(10) 0.2167(3) 0.3553(6) 0.089(5) Uani 0.638(9) 1 d D U P H 1
O64 O 0.5355(11) 0.1764(6) 0.3020(7) 0.076(5) Uani 0.638(9) 1 d D U P H 1
C524 C 0.4079(7) 0.1788(4) 0.3094(6) 0.097(4) Uani 0.638(9) 1 d D U P H 1
F13 F 0.3631(7) 0.1827(4) 0.3397(5) 0.104(5) Uani 0.638(9) 1 d D U P H 1
F14 F 0.3996(9) 0.1482(4) 0.2917(7) 0.127(6) Uani 0.638(9) 1 d D U P H 1
F15 F 0.3976(8) 0.2015(5) 0.2770(6) 0.133(5) Uani 0.638(9) 1 d D U P H 1
C700 C 0.7849(7) 0.0206(5) 0.4274(7) 0.186(7) Uani 1 1 d G U . . .
C701 C 0.7591(10) 0.0332(4) 0.3857(6) 0.181(7) Uani 1 1 d G U . . .
H701 H 0.7871 0.0450 0.3661 0.217 Uiso 1 1 calc R U . . .
C702 C 0.6924(11) 0.0284(4) 0.3727(4) 0.186(7) Uani 1 1 d G U . . .
H702 H 0.6747 0.0370 0.3442 0.223 Uiso 1 1 calc R U . . .
C703 C 0.6514(7) 0.0112(5) 0.4014(7) 0.194(7) Uani 1 1 d G U . . .
H703 H 0.6058 0.0079 0.3925 0.233 Uiso 1 1 calc R U . . .
C704 C 0.6772(10) -0.0014(4) 0.4431(6) 0.190(7) Uani 1 1 d G U . . .
H704 H 0.6492 -0.0132 0.4627 0.227 Uiso 1 1 calc R U . . .
C705 C 0.7439(10) 0.0033(4) 0.4561(5) 0.174(7) Uani 1 1 d G U . . .
H705 H 0.7615 -0.0052 0.4846 0.209 Uiso 1 1 calc R U . . .
C706 C 0.8488(14) 0.0317(10) 0.4348(11) 0.251(12) Uani 1 1 d . U . . .
H70N H 0.8675 0.0225 0.4639 0.377 Uiso 1 1 calc R U . . .
H70M H 0.8495 0.0566 0.4360 0.377 Uiso 1 1 calc R U . . .
H70P H 0.8753 0.0238 0.4099 0.377 Uiso 1 1 calc R U . . .
S5A S 0.4846(5) 0.2026(3) 0.3182(4) 0.082(3) Uani 0.362(9) 1 d D U P H 2
O62A O 0.4744(12) 0.2346(5) 0.2971(9) 0.099(7) Uani 0.362(9) 1 d D U P H 2
O63A O 0.5348(16) 0.1848(9) 0.2961(12) 0.068(8) Uani 0.362(9) 1 d D U P H 2
O64A O 0.4874(19) 0.2039(9) 0.3664(6) 0.099(8) Uani 0.362(9) 1 d D U P H 2
C724 C 0.4089(10) 0.1798(6) 0.3011(8) 0.096(5) Uani 0.362(9) 1 d D U P H 2
F13A F 0.4122(14) 0.1487(6) 0.3182(10) 0.117(7) Uani 0.362(9) 1 d D U P H 2
F14A F 0.4032(11) 0.1768(8) 0.2566(7) 0.110(6) Uani 0.362(9) 1 d D U P H 2
F15A F 0.3572(11) 0.1966(7) 0.3146(10) 0.106(7) Uani 0.362(9) 1 d D U P H 2

loop_
_atom_site_aniso_label
_atom_site_aniso_U_11
_atom_site_aniso_U_22
_atom_site_aniso_U_33
_atom_site_aniso_U_23
_atom_site_aniso_U_13
_atom_site_aniso_U_12
Eu1 0.0633(4) 0.0707(4) 0.0610(4) 0.0067(3) 0.0180(3) 0.0076(3)
O1 0.081(5) 0.081(6) 0.053(5) 0.018(4) 0.012(4) 0.018(5)
O2 0.067(5) 0.070(5) 0.080(6) 0.032(5) 0.015(4) 0.005(4)
O3 0.076(5) 0.077(6) 0.082(6) 0.008(5) 0.035(4) 0.009(5)
O4 0.064(5) 0.072(5) 0.075(5) 0.001(5) 0.025(4) -0.002(4)
O5 0.076(5) 0.077(6) 0.066(5) -0.006(4) 0.006(4) 0.028(5)
O6 0.066(5) 0.102(7) 0.062(5) -0.014(5) 0.009(4) 0.005(5)
O9 0.104(7) 0.107(8) 0.109(7) 0.024(6) 0.028(6) -0.024(6)
O10 0.105(7) 0.130(9) 0.160(9) 0.012(8) 0.015(7) 0.036(6)
O11 0.146(9) 0.181(11) 0.109(8) 0.063(8) 0.025(7) 0.061(7)
N1 0.062(6) 0.062(6) 0.070(7) 0.008(5) 0.023(5) 0.016(5)
N2 0.081(7) 0.070(7) 0.056(6) 0.025(6) 0.003(5) 0.007(6)
N3 0.071(6) 0.055(6) 0.086(8) 0.036(6) 0.005(6) 0.013(5)
N4 0.056(6) 0.068(6) 0.062(6) 0.007(5) 0.011(5) -0.003(5)
N5 0.072(7) 0.073(7) 0.090(8) -0.011(6) 0.038(6) -0.003(6)
N6 0.074(7) 0.085(8) 0.068(7) 0.006(6) 0.031(6) 0.010(6)
N7 0.058(6) 0.065(7) 0.060(7) 0.005(5) 0.009(5) 0.002(5)
N8 0.111(9) 0.076(8) 0.072(8) -0.011(6) 0.001(7) 0.036(7)
N9 0.069(7) 0.088(8) 0.098(9) -0.041(7) 0.026(6) -0.017(6)
C1 0.063(7) 0.068(7) 0.056(7) 0.014(6) 0.017(5) 0.009(6)
C2 0.063(6) 0.063(7) 0.060(7) 0.014(6) 0.025(5) 0.006(6)
C3 0.063(6) 0.065(7) 0.067(7) 0.018(6) 0.030(5) 0.012(6)
C4 0.064(7) 0.080(8) 0.106(9) 0.035(7) 0.023(6) 0.009(6)
C5 0.077(7) 0.077(8) 0.081(8) 0.029(6) 0.021(6) 0.008(6)
C6 0.062(6) 0.060(7) 0.073(7) 0.024(6) 0.020(6) 0.014(5)
C7 0.058(6) 0.060(7) 0.084(8) 0.029(6) 0.027(6) 0.007(6)
C8 0.112(9) 0.075(9) 0.074(9) 0.022(7) 0.015(8) 0.020(8)
C9 0.099(8) 0.071(8) 0.081(8) -0.011(6) 0.004(7) -0.008(7)
C10 0.106(8) 0.065(8) 0.079(8) 0.008(6) 0.013(7) -0.009(7)
C11 0.103(7) 0.071(7) 0.068(7) 0.025(6) 0.008(6) 0.012(6)
C12 0.114(8) 0.068(7) 0.059(7) 0.024(6) 0.008(6) -0.009(7)
C13 0.104(7) 0.078(8) 0.076(8) 0.013(6) 0.001(7) -0.020(7)
C14 0.092(7) 0.088(8) 0.091(8) 0.004(6) -0.003(7) -0.017(7)
C15 0.087(7) 0.123(11) 0.122(10) 0.004(9) 0.011(8) -0.011(8)
C16 0.088(8) 0.164(12) 0.145(11) 0.021(9) 0.006(8) -0.039(9)
C17 0.112(9) 0.126(11) 0.123(11) 0.028(8) -0.018(9) -0.038(9)
C18 0.127(9) 0.091(9) 0.096(9) 0.026(7) -0.017(8) -0.034(8)
O7 0.089(7) 0.273(16) 0.214(14) -0.003(11) 0.006(8) -0.027(9)
C19 0.128(12) 0.34(2) 0.26(2) -0.045(16) 0.031(14) 0.007(15)
C20 0.154(14) 0.37(3) 0.33(2) -0.06(2) 0.055(17) 0.024(18)
C21 0.21(2) 0.40(4) 0.39(4) -0.05(3) 0.06(3) 0.09(3)
C22 0.078(8) 0.080(8) 0.103(10) 0.048(7) 0.011(7) 0.012(7)
C23 0.118(10) 0.105(9) 0.088(9) 0.018(8) -0.036(8) 0.014(8)
C24 0.090(8) 0.092(8) 0.078(9) 0.035(7) -0.018(6) 0.006(7)
C25 0.064(7) 0.079(7) 0.101(8) 0.051(6) -0.007(6) 0.005(6)
C26 0.093(8) 0.087(8) 0.111(10) 0.054(7) -0.017(7) 0.003(7)
C27 0.128(10) 0.096(8) 0.132(10) 0.038(8) -0.058(8) -0.014(8)
C28 0.146(11) 0.097(8) 0.105(10) 0.021(8) -0.065(8) 0.017(8)
C29 0.217(14) 0.116(10) 0.133(12) 0.012(10) -0.081(10) 0.020(11)
C30 0.283(15) 0.109(10) 0.183(14) 0.010(11) -0.100(11) 0.000(12)
C31 0.231(15) 0.112(11) 0.196(15) 0.035(11) -0.103(11) -0.035(12)
C32 0.174(13) 0.108(10) 0.171(13) 0.043(10) -0.070(10) -0.046(10)
O8 0.393(19) 0.145(11) 0.244(16) -0.019(13) -0.103(14) 0.011(13)
C33 0.42(2) 0.183(16) 0.25(2) -0.027(17) -0.080(17) 0.036(18)
C34 0.42(3) 0.23(2) 0.26(2) -0.031(19) -0.08(2) 0.05(2)
C35 0.31(3) 0.26(3) 0.24(2) -0.09(2) -0.05(2) 0.10(2)
C36 0.061(7) 0.076(7) 0.072(7) 0.003(7) 0.030(6) 0.000(6)
C37 0.051(6) 0.081(7) 0.066(7) 0.008(6) 0.019(5) 0.009(6)
C38 0.061(6) 0.067(7) 0.075(8) 0.008(6) 0.013(6) 0.012(6)
C39 0.069(7) 0.081(7) 0.071(8) 0.017(6) 0.010(6) 0.007(6)
C40 0.059(6) 0.083(7) 0.069(7) 0.017(7) 0.002(5) 0.006(6)
C41 0.052(6) 0.075(7) 0.053(6) 0.010(6) 0.009(5) 0.000(6)
C42 0.052(6) 0.083(7) 0.052(6) 0.018(6) 0.020(5) 0.012(6)
C43 0.073(8) 0.092(8) 0.093(9) 0.008(7) 0.036(6) -0.010(6)
C44 0.077(7) 0.079(8) 0.083(8) 0.010(6) 0.041(6) 0.002(6)
C600 0.088(9) 0.087(9) 0.084(9) 0.009(7) 0.040(7) -0.009(7)
C45 0.082(8) 0.089(9) 0.094(9) 0.006(7) 0.043(7) 0.004(7)
C46 0.084(8) 0.088(8) 0.108(9) 0.011(7) 0.042(7) 0.013(7)
C47 0.069(7) 0.079(7) 0.114(9) 0.014(7) 0.033(6) 0.005(6)
C48 0.076(7) 0.085(8) 0.100(8) 0.009(7) 0.037(6) -0.006(6)
C49 0.106(9) 0.097(9) 0.118(10) 0.012(8) 0.041(7) -0.019(8)
C50 0.106(10) 0.102(10) 0.123(10) 0.031(8) 0.029(8) -0.030(8)
C51 0.084(8) 0.107(9) 0.109(9) 0.026(8) 0.028(7) -0.025(7)
C52 0.069(8) 0.094(8) 0.108(9) 0.017(7) 0.036(6) 0.005(6)
C53 0.108(10) 0.132(12) 0.120(10) 0.008(10) 0.022(9) -0.037(9)
C54 0.180(16) 0.159(16) 0.130(15) -0.024(13) 0.024(13) -0.056(13)
C55 0.30(3) 0.29(3) 0.22(3) -0.08(2) 0.02(3) -0.15(2)
C56 0.087(8) 0.088(9) 0.075(8) 0.003(7) 0.035(6) -0.018(7)
C57 0.076(8) 0.084(8) 0.099(9) -0.022(7) 0.011(7) 0.013(6)
C58 0.078(8) 0.076(8) 0.094(8) -0.029(7) 0.017(6) 0.002(6)
C59 0.069(7) 0.079(7) 0.077(7) -0.009(6) 0.035(6) -0.013(6)
C60 0.081(8) 0.077(8) 0.076(8) -0.011(6) 0.031(6) -0.021(6)
C61 0.068(7) 0.091(8) 0.087(8) -0.012(6) 0.037(6) -0.008(6)
C62 0.066(7) 0.088(8) 0.093(8) -0.013(7) 0.021(6) -0.002(6)
C63 0.066(8) 0.099(9) 0.112(9) 0.000(8) 0.022(7) 0.003(6)
C64 0.089(8) 0.106(9) 0.133(9) 0.005(8) 0.027(8) 0.012(7)
C65 0.101(9) 0.093(10) 0.126(10) 0.005(8) 0.044(8) 0.015(8)
C66 0.105(9) 0.098(9) 0.096(9) -0.008(8) 0.044(7) 0.005(7)
C67 0.121(11) 0.133(12) 0.163(11) 0.024(12) -0.002(11) 0.025(9)
C68 0.116(13) 0.147(15) 0.143(14) 0.006(11) 0.000(11) 0.011(10)
C69 0.130(15) 0.156(17) 0.151(18) 0.009(14) 0.045(13) 0.028(12)
C70 0.074(7) 0.064(7) 0.062(7) -0.007(6) 0.002(6) 0.014(6)
C71 0.065(6) 0.056(6) 0.055(7) 0.010(5) 0.022(6) 0.003(5)
C72 0.061(6) 0.056(7) 0.068(7) 0.006(5) 0.016(6) 0.001(5)
C73 0.064(7) 0.076(8) 0.075(8) 0.000(6) 0.021(6) 0.004(6)
C74 0.061(6) 0.064(7) 0.077(8) -0.021(6) 0.018(6) -0.003(6)
C75 0.063(6) 0.065(7) 0.063(7) -0.008(6) 0.024(5) -0.005(6)
C76 0.062(6) 0.079(8) 0.065(7) -0.007(7) 0.022(6) -0.012(6)
C77 0.128(11) 0.092(9) 0.070(9) -0.024(7) -0.004(8) 0.041(8)
C78 0.143(10) 0.106(10) 0.059(8) 0.014(7) -0.009(8) 0.058(8)
C79 0.133(10) 0.100(9) 0.061(8) -0.005(7) -0.010(7) 0.050(8)
C80 0.138(9) 0.089(8) 0.054(7) 0.001(6) -0.005(7) 0.058(7)
C81 0.130(9) 0.089(8) 0.057(8) -0.006(7) -0.006(7) 0.060(7)
C82 0.133(8) 0.089(8) 0.048(7) -0.002(6) -0.001(7) 0.056(7)
C83 0.138(9) 0.107(9) 0.051(7) 0.006(6) 0.001(7) 0.057(7)
C84 0.131(9) 0.123(10) 0.055(8) 0.026(7) 0.014(8) 0.065(8)
C85 0.133(9) 0.146(10) 0.064(8) 0.036(7) 0.021(8) 0.055(8)
C86 0.122(9) 0.128(11) 0.064(8) 0.021(8) 0.012(7) 0.059(8)
C87 0.126(9) 0.115(10) 0.068(8) 0.010(7) -0.003(8) 0.059(8)
C88 0.166(13) 0.192(15) 0.133(13) 0.087(11) 0.022(10) 0.070(11)
C89 0.190(16) 0.191(19) 0.170(15) 0.086(15) 0.004(13) 0.095(13)
C90 0.37(3) 0.19(3) 0.26(3) 0.05(2) -0.01(3) 0.11(2)
C91 0.100(10) 0.138(11) 0.101(11) -0.050(9) 0.020(8) -0.026(9)
C92 0.092(9) 0.087(9) 0.163(12) -0.045(8) 0.026(8) 0.002(7)
C93 0.115(10) 0.105(10) 0.138(12) -0.040(9) 0.023(9) 0.004(8)
C94 0.112(9) 0.117(9) 0.133(10) -0.041(9) 0.014(8) -0.018(8)
C95 0.113(10) 0.124(10) 0.156(12) -0.027(10) 0.028(9) -0.006(9)
C96 0.108(9) 0.097(9) 0.165(12) -0.031(8) 0.007(8) 0.007(7)
C97 0.104(9) 0.097(9) 0.172(12) -0.022(8) 0.026(8) 0.008(7)
C98 0.128(11) 0.099(10) 0.172(13) -0.025(9) 0.010(10) 0.013(8)
C99 0.148(10) 0.108(10) 0.169(12) -0.023(9) -0.005(9) 0.008(9)
C100 0.123(10) 0.111(11) 0.163(13) -0.046(9) 0.017(9) 0.014(9)
C101 0.119(10) 0.088(10) 0.178(14) -0.027(9) -0.025(9) 0.015(8)
O12 0.192(11) 0.134(10) 0.189(12) 0.000(9) -0.005(10) -0.033(10)
C102 0.190(15) 0.191(17) 0.256(18) 0.008(15) 0.024(15) -0.057(14)
C103 0.240(19) 0.22(2) 0.31(2) 0.035(19) 0.010(19) -0.075(17)
C104 0.21(2) 0.26(3) 0.34(3) 0.07(2) -0.11(2) -0.12(2)
Eu2 0.0524(3) 0.0475(3) 0.0451(3) -0.0023(3) -0.0017(2) 0.0002(3)
O13 0.067(4) 0.047(4) 0.046(4) -0.003(3) -0.001(4) -0.003(4)
O14 0.054(4) 0.070(5) 0.050(4) -0.021(4) -0.002(4) 0.002(4)
O15 0.108(7) 0.261(13) 0.119(8) 0.009(9) 0.028(7) 0.090(8)
O16 0.270(17) 0.116(10) 0.225(16) -0.014(11) 0.118(12) 0.001(12)
O17 0.068(5) 0.048(4) 0.051(4) 0.007(4) 0.006(4) 0.012(4)
O18 0.072(5) 0.043(4) 0.045(4) 0.002(3) 0.008(4) 0.006(4)
O19 0.146(8) 0.116(9) 0.144(10) -0.023(7) 0.009(8) -0.017(7)
O21 0.063(4) 0.053(5) 0.059(5) -0.004(4) -0.009(4) 0.012(4)
O22 0.064(5) 0.059(5) 0.066(5) -0.003(4) -0.012(4) -0.005(4)
O23 0.135(8) 0.164(10) 0.111(8) -0.056(7) 0.037(6) -0.057(7)
N10 0.046(5) 0.070(7) 0.049(6) 0.007(5) 0.001(4) 0.005(5)
N11 0.061(6) 0.047(6) 0.058(6) -0.003(5) -0.001(5) 0.001(4)
N12 0.062(6) 0.109(9) 0.076(8) -0.040(7) 0.020(6) -0.026(6)
N13 0.051(5) 0.043(5) 0.043(5) 0.002(4) -0.007(4) -0.004(4)
N14 0.065(6) 0.059(6) 0.049(6) 0.012(5) 0.008(5) 0.003(5)
N15 0.075(6) 0.061(6) 0.052(6) 0.006(5) 0.019(5) 0.011(5)
N16 0.054(5) 0.053(6) 0.039(5) -0.008(4) 0.004(4) 0.003(5)
N17 0.071(6) 0.072(7) 0.055(6) 0.001(5) -0.016(5) 0.008(6)
N18 0.080(7) 0.052(6) 0.103(9) -0.025(6) -0.028(6) 0.004(6)
C201 0.068(6) 0.042(6) 0.042(6) -0.005(5) -0.006(5) -0.002(5)
C202 0.069(6) 0.049(6) 0.042(6) 0.001(5) -0.007(5) -0.012(5)
C203 0.062(6) 0.053(6) 0.057(7) 0.003(5) -0.014(5) -0.010(5)
C204 0.054(6) 0.068(7) 0.071(7) 0.001(6) -0.002(5) -0.015(6)
C205 0.050(6) 0.072(7) 0.058(7) 0.014(5) 0.001(5) 0.001(5)
C206 0.055(6) 0.058(6) 0.047(6) 0.005(5) -0.006(5) -0.001(5)
C207 0.049(6) 0.061(7) 0.061(7) -0.008(5) -0.006(5) 0.000(5)
C208 0.095(8) 0.044(6) 0.055(7) -0.003(5) 0.007(6) -0.012(6)
C209 0.089(8) 0.107(9) 0.060(7) 0.001(7) 0.019(6) 0.034(7)
C210 0.084(7) 0.078(8) 0.062(7) 0.004(6) 0.023(6) 0.020(6)
C211 0.081(7) 0.063(7) 0.053(6) -0.003(5) 0.014(5) 0.000(6)
C212 0.086(8) 0.120(10) 0.063(7) 0.009(7) 0.018(6) 0.013(7)
C213 0.093(7) 0.148(10) 0.066(7) 0.003(7) 0.031(6) 0.021(7)
C214 0.090(7) 0.123(9) 0.069(7) 0.014(7) 0.024(6) 0.033(7)
C215 0.098(8) 0.163(12) 0.072(8) 0.013(8) 0.026(7) 0.063(8)
C216 0.101(8) 0.217(12) 0.098(9) 0.017(9) 0.030(7) 0.077(9)
C217 0.106(10) 0.226(14) 0.101(10) 0.017(10) 0.038(8) 0.066(10)
C218 0.106(9) 0.208(14) 0.092(9) 0.017(10) 0.045(8) 0.048(10)
C219 0.130(11) 0.271(17) 0.111(11) 0.015(12) 0.023(10) 0.102(12)
C220 0.146(15) 0.29(2) 0.156(14) 0.013(14) 0.030(13) 0.116(15)
C221 0.17(2) 0.34(3) 0.30(3) 0.08(3) 0.02(2) 0.09(2)
C222 0.061(7) 0.120(10) 0.077(9) -0.034(7) 0.015(6) -0.008(8)
C223 0.074(8) 0.121(10) 0.113(10) -0.023(8) 0.040(7) 0.003(8)
C224 0.071(7) 0.110(9) 0.090(9) -0.025(7) 0.021(6) -0.012(8)
C225 0.061(7) 0.102(8) 0.087(8) -0.041(7) 0.029(6) -0.007(6)
C226 0.072(7) 0.098(8) 0.100(9) -0.051(7) 0.032(7) -0.014(7)
C227 0.088(8) 0.101(8) 0.121(10) -0.053(8) 0.052(7) -0.023(7)
C228 0.099(8) 0.104(8) 0.136(10) -0.028(8) 0.065(7) 0.008(7)
C229 0.136(11) 0.118(10) 0.163(12) -0.015(10) 0.079(9) 0.019(9)
C230 0.195(14) 0.106(10) 0.188(14) -0.012(11) 0.106(10) -0.007(11)
C231 0.181(13) 0.110(11) 0.176(15) -0.050(10) 0.092(10) -0.050(11)
C232 0.147(11) 0.110(10) 0.143(12) -0.060(9) 0.069(9) -0.031(9)
C233 0.30(2) 0.148(14) 0.24(2) 0.011(15) 0.116(16) 0.038(16)
C234 0.34(2) 0.173(16) 0.24(2) 0.015(18) 0.10(2) 0.046(18)
C235 0.37(3) 0.20(2) 0.19(3) 0.04(2) 0.13(3) 0.11(2)
C236 0.063(6) 0.057(7) 0.046(6) 0.004(6) -0.003(5) 0.003(5)
C237 0.063(6) 0.069(7) 0.039(6) 0.014(6) -0.006(5) 0.011(5)
C238 0.102(8) 0.102(9) 0.051(7) 0.032(7) 0.007(6) 0.039(7)
C239 0.103(9) 0.113(9) 0.071(8) 0.028(7) 0.021(7) 0.056(8)
C240 0.074(7) 0.093(8) 0.057(7) 0.022(6) 0.015(6) 0.034(6)
C241 0.066(6) 0.057(6) 0.037(6) 0.000(5) 0.000(5) 0.011(5)
C242 0.073(7) 0.042(6) 0.042(6) -0.004(5) 0.009(5) 0.000(5)
C243 0.079(7) 0.078(8) 0.051(7) 0.013(6) 0.002(6) -0.006(6)
C244 0.083(7) 0.077(8) 0.070(8) 0.028(6) 0.015(6) -0.002(6)
C245 0.086(6) 0.063(7) 0.055(7) 0.020(5) 0.005(6) -0.001(6)
C246 0.102(8) 0.070(8) 0.065(8) 0.020(6) -0.005(7) -0.006(7)
C247 0.106(8) 0.079(8) 0.092(9) 0.036(7) 0.000(7) -0.001(7)
C248 0.103(7) 0.076(8) 0.102(9) 0.026(6) -0.015(7) -0.004(7)
C249 0.079(6) 0.085(8) 0.093(8) 0.044(6) 0.021(6) 0.009(6)
C250 0.105(8) 0.103(10) 0.116(10) 0.002(8) 0.018(8) -0.004(8)
C251 0.115(9) 0.113(11) 0.133(12) 0.014(8) -0.004(9) -0.014(9)
C252 0.127(8) 0.110(10) 0.132(11) 0.022(8) -0.008(9) -0.019(8)
C253 0.113(8) 0.096(9) 0.120(10) 0.048(8) -0.015(8) -0.001(8)
C254 0.205(13) 0.141(13) 0.138(14) -0.042(10) 0.023(12) -0.004(12)
C255 0.196(15) 0.209(17) 0.169(18) -0.063(16) 0.024(16) 0.012(14)
C256 0.22(2) 0.36(3) 0.20(2) -0.05(3) 0.00(2) 0.04(3)
C257 0.090(11) 0.052(8) 0.068(9) 0.025(8) 0.022(8) 0.013(7)
C258 0.094(9) 0.062(7) 0.080(10) 0.013(8) 0.036(7) 0.010(7)
C259 0.093(9) 0.061(7) 0.076(10) 0.020(7) 0.028(8) 0.009(7)
C260 0.090(8) 0.060(7) 0.069(9) 0.008(7) 0.018(7) 0.008(7)
C261 0.095(9) 0.064(8) 0.075(9) 0.005(7) 0.021(7) 0.006(7)
C262 0.085(8) 0.069(8) 0.088(9) 0.011(7) 0.026(7) 0.007(7)
C263 0.086(8) 0.063(7) 0.087(9) 0.013(7) 0.016(7) 0.000(7)
C264 0.097(9) 0.062(8) 0.108(10) 0.010(8) 0.014(8) 0.006(7)
C265 0.086(10) 0.083(10) 0.137(12) 0.006(9) 0.020(9) -0.019(8)
C266 0.103(12) 0.097(11) 0.137(13) 0.027(10) 0.012(10) 0.005(9)
C267 0.095(11) 0.094(11) 0.122(12) 0.004(10) 0.033(9) 0.005(9)
O20 0.124(10) 0.098(10) 0.132(11) 0.018(8) 0.032(9) -0.033(8)
C268 0.166(14) 0.081(12) 0.160(14) 0.020(10) 0.025(13) -0.023(12)
C269 0.181(14) 0.076(12) 0.157(13) 0.006(11) 0.008(13) -0.019(11)
C270 0.198(19) 0.125(18) 0.190(19) 0.014(17) -0.008(17) -0.012(16)
S1 0.142(4) 0.130(4) 0.168(5) -0.072(4) 0.035(4) -0.040(3)
O50 0.141(11) 0.172(14) 0.41(2) 0.011(16) 0.087(13) 0.027(11)
O51 0.265(18) 0.30(2) 0.226(13) -0.163(14) 0.102(12) -0.126(15)
O52 0.102(7) 0.108(8) 0.181(11) -0.067(8) -0.016(7) -0.025(6)
C520 0.142(11) 0.160(12) 0.233(14) -0.095(12) 0.038(11) -0.032(10)
F1 0.145(10) 0.273(16) 0.274(15) -0.050(14) -0.023(11) -0.038(10)
F2 0.241(15) 0.186(12) 0.47(2) -0.145(15) 0.131(16) -0.103(10)
F3 0.136(9) 0.287(18) 0.244(13) -0.049(12) 0.053(9) -0.015(10)
C357 0.093(13) 0.059(11) 0.071(12) 0.022(11) 0.027(11) 0.013(11)
C358 0.094(9) 0.062(9) 0.074(11) 0.026(9) 0.030(9) 0.014(9)
C359 0.096(10) 0.061(9) 0.073(11) 0.022(9) 0.024(9) 0.009(9)
C360 0.094(9) 0.060(8) 0.071(10) 0.024(8) 0.023(8) 0.006(8)
C361 0.096(9) 0.063(9) 0.074(10) 0.021(9) 0.028(9) 0.012(9)
C362 0.091(10) 0.059(10) 0.081(12) 0.024(9) 0.027(10) 0.016(9)
C363 0.095(9) 0.059(9) 0.084(10) 0.026(8) 0.027(9) 0.013(8)
C364 0.111(11) 0.047(11) 0.099(13) 0.036(10) 0.015(12) 0.015(10)
C365 0.124(13) 0.041(12) 0.116(14) 0.031(11) 0.010(13) 0.007(11)
C366 0.119(14) 0.065(15) 0.099(17) 0.013(13) 0.006(15) 0.011(13)
C367 0.105(12) 0.066(14) 0.098(17) 0.019(13) 0.024(14) 0.013(13)
O20A 0.158(14) 0.038(11) 0.136(14) 0.022(11) 0.011(13) -0.006(11)
C368 0.178(17) 0.055(13) 0.142(17) 0.016(13) 0.018(15) -0.005(14)
C369 0.20(2) 0.063(19) 0.14(2) 0.016(17) 0.02(2) -0.030(18)
C370 0.17(3) 0.07(3) 0.13(3) 0.02(3) 0.04(3) -0.06(2)
C271 0.056(6) 0.063(6) 0.044(6) -0.013(5) -0.006(5) 0.008(5)
C272 0.062(6) 0.049(6) 0.053(6) -0.005(5) 0.010(5) 0.010(5)
C273 0.064(6) 0.062(6) 0.064(7) -0.003(6) 0.001(5) 0.013(6)
C274 0.080(7) 0.048(6) 0.072(8) -0.008(6) 0.016(6) 0.002(5)
C275 0.069(7) 0.052(6) 0.070(7) -0.014(6) 0.009(5) 0.001(5)
C276 0.054(6) 0.052(6) 0.050(6) -0.014(5) 0.018(5) -0.001(5)
C277 0.051(6) 0.052(6) 0.062(7) -0.016(6) 0.001(5) -0.004(5)
C278 0.059(7) 0.096(9) 0.066(8) 0.003(7) -0.024(6) 0.004(7)
C279 0.061(7) 0.094(8) 0.056(7) -0.022(6) -0.005(5) 0.007(6)
C280 0.064(7) 0.095(8) 0.054(7) -0.015(6) -0.015(5) 0.010(6)
C281 0.073(8) 0.102(9) 0.082(8) -0.030(7) -0.012(6) 0.004(7)
C282 0.076(8) 0.108(9) 0.078(8) -0.030(7) 0.004(6) 0.011(7)
C283 0.057(6) 0.098(8) 0.073(7) -0.034(6) -0.007(5) 0.003(6)
C284 0.067(7) 0.091(7) 0.063(7) -0.032(6) 0.002(5) 0.006(6)
C285 0.083(8) 0.100(9) 0.094(9) -0.040(8) 0.015(7) -0.011(7)
C286 0.096(9) 0.116(10) 0.088(9) -0.041(8) 0.013(7) -0.023(8)
C287 0.086(8) 0.124(9) 0.081(8) -0.039(7) 0.010(6) -0.023(7)
C288 0.077(8) 0.111(9) 0.067(8) -0.031(7) 0.006(6) -0.007(7)
C289 0.197(13) 0.196(15) 0.145(12) -0.062(11) 0.091(11) -0.087(12)
C290 0.253(18) 0.233(19) 0.190(17) -0.035(15) 0.112(15) -0.104(16)
C291 0.31(3) 0.31(3) 0.23(3) 0.04(2) 0.08(2) -0.09(3)
C292 0.061(15) 0.124(13) 0.176(15) -0.067(13) -0.052(11) 0.016(11)
C293 0.075(12) 0.163(13) 0.211(15) -0.065(12) -0.028(12) 0.027(10)
C294 0.066(12) 0.155(12) 0.199(14) -0.064(12) -0.032(11) 0.022(10)
C295 0.070(11) 0.144(11) 0.191(13) -0.071(11) -0.044(10) 0.015(9)
C296 0.075(11) 0.154(11) 0.205(13) -0.071(11) -0.037(10) 0.027(9)
C297 0.086(10) 0.167(11) 0.220(13) -0.066(10) -0.029(9) 0.035(9)
C298 0.086(11) 0.173(12) 0.222(14) -0.065(11) -0.023(10) 0.034(9)
C299 0.091(12) 0.177(13) 0.236(15) -0.074(12) -0.023(11) 0.037(11)
C300 0.105(11) 0.187(12) 0.242(13) -0.084(12) -0.020(10) 0.038(10)
C301 0.116(11) 0.181(12) 0.243(13) -0.075(12) -0.020(11) 0.039(10)
C302 0.104(10) 0.171(11) 0.231(13) -0.067(11) -0.027(10) 0.037(9)
O24 0.115(12) 0.199(15) 0.250(14) -0.098(13) -0.020(12) 0.054(13)
C303 0.152(14) 0.231(16) 0.234(14) -0.077(12) -0.033(12) 0.049(14)
C304 0.152(14) 0.231(16) 0.234(14) -0.077(12) -0.033(12) 0.049(14)
C305 0.152(14) 0.231(16) 0.234(14) -0.077(12) -0.033(12) 0.049(14)
S2 0.086(2) 0.091(3) 0.072(2) 0.034(2) 0.0234(18) 0.028(2)
C392 0.068(15) 0.122(12) 0.170(14) -0.068(11) -0.053(10) 0.015(10)
C393 0.080(10) 0.163(11) 0.215(14) -0.061(11) -0.024(10) 0.034(9)
C394 0.075(11) 0.156(11) 0.201(14) -0.066(11) -0.029(10) 0.015(9)
C395 0.066(11) 0.142(10) 0.190(13) -0.072(10) -0.044(9) 0.015(8)
C396 0.073(11) 0.147(11) 0.197(13) -0.073(10) -0.048(10) 0.025(9)
C397 0.088(11) 0.161(11) 0.217(13) -0.064(11) -0.034(10) 0.032(9)
C398 0.082(10) 0.168(11) 0.221(13) -0.069(10) -0.030(9) 0.032(9)
C399 0.102(10) 0.176(11) 0.233(13) -0.073(11) -0.023(9) 0.038(9)
C400 0.113(11) 0.177(12) 0.243(14) -0.074(11) -0.022(10) 0.036(10)
C401 0.119(12) 0.176(13) 0.239(15) -0.068(12) -0.030(11) 0.033(11)
C402 0.102(13) 0.170(13) 0.235(15) -0.057(12) -0.027(12) 0.037(12)
O24A 0.138(12) 0.194(13) 0.260(15) -0.084(13) -0.020(11) 0.032(11)
C403 0.099(11) 0.200(14) 0.246(15) -0.100(14) -0.018(11) 0.023(12)
C404 0.093(15) 0.193(19) 0.25(2) -0.116(19) -0.047(16) 0.006(15)
C405 0.12(2) 0.23(3) 0.22(3) -0.15(2) -0.04(2) 0.01(2)
S3 0.128(3) 0.081(3) 0.080(3) 0.023(2) 0.038(2) 0.014(2)
S4 0.108(3) 0.061(2) 0.121(3) -0.005(2) -0.025(3) -0.004(2)
O59 0.115(9) 0.252(18) 0.35(2) -0.151(16) 0.021(11) 0.024(10)
O60 0.117(7) 0.061(6) 0.102(7) -0.006(5) -0.026(6) -0.007(5)
O61 0.158(9) 0.066(6) 0.083(7) -0.008(5) -0.039(6) 0.011(6)
C523 0.253(13) 0.105(9) 0.138(10) 0.007(10) -0.054(11) -0.045(12)
F10 0.47(2) 0.174(12) 0.135(10) 0.037(9) -0.085(13) -0.042(15)
F11 0.45(2) 0.095(8) 0.191(12) 0.044(8) -0.118(14) 0.023(11)
F12 0.265(14) 0.310(19) 0.299(19) 0.001(17) 0.108(13) -0.088(14)
S6 0.073(2) 0.057(2) 0.150(4) 0.021(2) -0.001(2) 0.0096(18)
O53 0.122(7) 0.084(7) 0.087(6) 0.017(5) 0.055(6) 0.014(6)
O54 0.158(10) 0.100(7) 0.097(8) 0.011(6) 0.041(7) 0.035(7)
O55 0.183(10) 0.156(10) 0.086(7) 0.058(7) 0.036(7) 0.095(9)
O56 0.112(8) 0.146(11) 0.194(13) 0.076(9) 0.079(8) 0.031(7)
O57 0.128(9) 0.213(14) 0.104(9) 0.024(8) -0.031(7) -0.033(9)
O58 0.101(7) 0.073(6) 0.106(7) 0.025(5) 0.003(6) 0.014(5)
O65 0.076(6) 0.063(6) 0.159(10) 0.025(6) -0.008(6) 0.009(5)
O66 0.095(7) 0.092(8) 0.150(10) -0.012(7) 0.001(6) 0.016(6)
O67 0.103(7) 0.067(6) 0.176(11) 0.029(6) -0.014(7) 0.003(5)
C500 0.132(12) 0.127(10) 0.113(12) 0.009(10) 0.003(9) -0.022(10)
C501 0.154(12) 0.139(12) 0.124(12) 0.021(12) 0.017(9) -0.012(12)
C502 0.142(12) 0.145(13) 0.138(12) 0.041(12) 0.017(10) 0.005(12)
C503 0.139(12) 0.135(12) 0.124(13) 0.037(10) -0.010(9) 0.006(10)
C504 0.136(12) 0.167(12) 0.101(11) 0.048(11) -0.012(8) -0.024(11)
C505 0.112(10) 0.160(12) 0.089(10) 0.010(10) -0.001(8) -0.008(10)
C506 0.27(3) 0.134(13) 0.21(2) -0.026(15) 0.00(2) -0.044(17)
C521 0.103(9) 0.159(11) 0.183(13) 0.021(12) 0.030(9) 0.013(10)
C522 0.133(11) 0.104(10) 0.108(10) 0.009(8) 0.036(8) 0.030(8)
C525 0.092(9) 0.069(8) 0.130(10) 0.018(7) 0.020(7) 0.006(7)
F4 0.164(11) 0.277(16) 0.246(14) 0.005(14) -0.077(10) 0.033(12)
F5 0.106(8) 0.244(15) 0.352(17) -0.020(14) 0.101(11) 0.009(9)
F6 0.159(11) 0.155(10) 0.330(18) -0.030(11) 0.070(11) -0.047(8)
F7 0.187(10) 0.103(7) 0.168(10) 0.018(7) 0.022(8) 0.056(7)
F8 0.204(11) 0.145(10) 0.160(10) -0.034(8) 0.005(8) 0.017(8)
F9 0.190(10) 0.155(10) 0.124(8) -0.011(7) 0.075(8) 0.001(8)
F16 0.124(7) 0.077(5) 0.145(8) 0.007(5) 0.027(6) -0.018(5)
F17 0.151(8) 0.097(7) 0.153(9) 0.012(6) 0.054(7) 0.011(6)
F18 0.130(7) 0.104(7) 0.131(8) 0.007(6) -0.020(6) 0.016(6)
S5 0.076(3) 0.069(4) 0.083(4) -0.001(3) 0.032(3) 0.011(3)
O62 0.130(12) 0.107(11) 0.085(10) 0.026(9) 0.048(8) 0.028(10)
O63 0.094(10) 0.080(10) 0.096(12) -0.024(8) 0.038(9) -0.009(9)
O64 0.088(9) 0.066(11) 0.077(10) 0.022(8) 0.042(8) 0.025(8)
C524 0.088(7) 0.095(9) 0.110(9) -0.014(8) 0.027(7) 0.000(8)
F13 0.082(7) 0.108(11) 0.128(12) -0.019(8) 0.049(8) -0.020(8)
F14 0.127(10) 0.114(10) 0.141(14) -0.055(10) 0.013(11) -0.019(9)
F15 0.125(10) 0.151(12) 0.123(12) 0.022(10) 0.006(9) 0.032(10)
C700 0.223(15) 0.193(15) 0.148(14) -0.007(12) 0.064(12) 0.030(14)
C701 0.238(15) 0.176(14) 0.139(13) 0.006(12) 0.086(13) 0.069(15)
C702 0.242(16) 0.181(15) 0.143(13) 0.016(11) 0.073(12) 0.091(15)
C703 0.226(15) 0.192(16) 0.169(15) 0.024(13) 0.051(13) 0.063(14)
C704 0.230(16) 0.178(15) 0.164(15) 0.040(12) 0.035(14) 0.014(15)
C705 0.222(16) 0.165(14) 0.139(13) 0.025(11) 0.042(12) 0.018(15)
C706 0.21(2) 0.32(3) 0.23(2) -0.02(2) 0.074(17) -0.01(2)
S5A 0.088(6) 0.085(7) 0.076(6) -0.007(6) 0.028(5) 0.008(6)
O62A 0.102(16) 0.068(12) 0.128(17) -0.003(12) 0.015(15) 0.018(11)
O63A 0.079(12) 0.068(17) 0.062(14) 0.012(13) 0.030(12) 0.013(12)
O64A 0.116(16) 0.110(18) 0.075(11) -0.020(13) 0.029(12) 0.010(16)
C724 0.089(8) 0.097(9) 0.104(10) -0.013(9) 0.031(9) 0.000(9)
F13A 0.110(15) 0.105(12) 0.143(17) -0.003(13) 0.066(14) -0.017(11)
F14A 0.102(13) 0.120(16) 0.110(12) -0.040(12) 0.014(11) -0.003(13)
F15A 0.086(11) 0.117(15) 0.118(17) -0.032(14) 0.036(13) -0.012(11)

loop_
_atom_type_symbol
_atom_type_description
_atom_type_scat_dispersion_real
_atom_type_scat_dispersion_imag
_atom_type_scat_source
C C 0.0033 0.0016 'International Tables Vol C Tables 4.2.6.8 and 6.1.1.4'
H H 0.0000 0.0000 'International Tables Vol C Tables 4.2.6.8 and 6.1.1.4'
N N 0.0061 0.0033 'International Tables Vol C Tables 4.2.6.8 and 6.1.1.4'
O O 0.0106 0.0060 'International Tables Vol C Tables 4.2.6.8 and 6.1.1.4'
F F 0.0171 0.0103 'International Tables Vol C Tables 4.2.6.8 and 6.1.1.4'
S S 0.1246 0.1234 'International Tables Vol C Tables 4.2.6.8 and 6.1.1.4'
Eu Eu -0.1578 3.6682 'International Tables Vol C Tables 4.2.6.8 and 6.1.1.4'

loop_
_geom_angle_atom_site_label_1
_geom_angle_atom_site_label_2
_geom_angle_atom_site_label_3
_geom_angle
O1 Eu1 O2 127.2(3)
O1 Eu1 O5 83.1(3)
O2 Eu1 O5 142.7(3)
O1 Eu1 O6 83.5(3)
O2 Eu1 O6 82.4(3)
O5 Eu1 O6 127.1(3)
O1 Eu1 O4 146.4(3)
O2 Eu1 O4 81.1(3)
O5 Eu1 O4 80.8(3)
O6 Eu1 O4 83.1(3)
O1 Eu1 O3 78.8(3)
O2 Eu1 O3 84.2(3)
O5 Eu1 O3 81.1(3)
O6 Eu1 O3 144.5(3)
O4 Eu1 O3 126.8(3)
O1 Eu1 N1 63.3(3)
O2 Eu1 N1 63.9(3)
O5 Eu1 N1 139.3(3)
O6 Eu1 N1 73.6(3)
O4 Eu1 N1 139.8(3)
O3 Eu1 N1 70.9(3)
O1 Eu1 N7 73.0(3)
O2 Eu1 N7 138.9(3)
O5 Eu1 N7 63.9(3)
O6 Eu1 N7 63.2(3)
O4 Eu1 N7 73.4(3)
O3 Eu1 N7 137.0(3)
N1 Eu1 N7 120.8(3)
O1 Eu1 N4 136.0(3)
O2 Eu1 N4 71.3(3)
O5 Eu1 N4 71.5(3)
O6 Eu1 N4 140.4(3)
O4 Eu1 N4 64.4(3)
O3 Eu1 N4 62.5(3)
N1 Eu1 N4 117.1(3)
N7 Eu1 N4 122.0(3)
O1 Eu1 C70 78.0(3)
O2 Eu1 C70 154.2(3)
O5 Eu1 C70 18.0(3)
O6 Eu1 C70 109.1(3)
O4 Eu1 C70 77.6(3)
O3 Eu1 C70 97.0(3)
N1 Eu1 C70 140.8(3)
N7 Eu1 C70 45.9(3)
N4 Eu1 C70 86.3(3)
C1 O1 Eu1 125.8(8)
C7 O2 Eu1 124.7(7)
C36 O3 Eu1 124.2(7)
C42 O4 Eu1 123.3(7)
C70 O5 Eu1 123.7(8)
C76 O6 Eu1 124.3(8)
C51 O9 C53 117.0(13)
C64 O10 C67 115.1(15)
C85 O11 C88 119.5(16)
C6 N1 C2 119.0(10)
C6 N1 Eu1 119.9(8)
C2 N1 Eu1 120.9(8)
C1 N2 C8 123.2(11)
C1 N2 H2 118.4
C8 N2 H2 118.4
C7 N3 C22 123.6(11)
C7 N3 H3J 118.2
C22 N3 H3J 118.2
C41 N4 C37 119.5(11)
C41 N4 Eu1 119.4(8)
C37 N4 Eu1 121.0(8)
C36 N5 C600 123.2(11)
C36 N5 H5J 118.4
C600 N5 H5J 118.4
C42 N6 C56 121.0(11)
C42 N6 H6J 119.5
C56 N6 H6J 119.5
C71 N7 C75 119.9(10)
C71 N7 Eu1 119.8(8)
C75 N7 Eu1 120.3(8)
C70 N8 C77 120.9(11)
C70 N8 H8J 119.5
C77 N8 H8J 119.5
C76 N9 C91 123.2(12)
C76 N9 H9J 118.4
C91 N9 H9J 118.4
O1 C1 N2 124.3(12)
O1 C1 C2 117.5(11)
N2 C1 C2 118.2(12)
C3 C2 N1 122.1(11)
C3 C2 C1 125.7(11)
N1 C2 C1 112.0(11)
C2 C3 C4 119.9(12)
C2 C3 H3 120.0
C4 C3 H3 120.0
C3 C4 C5 120.0(13)
C3 C4 H4 120.0
C5 C4 H4 120.0
C6 C5 C4 116.7(12)
C6 C5 H5 121.6
C4 C5 H5 121.6
N1 C6 C5 122.1(11)
N1 C6 C7 114.0(11)
C5 C6 C7 123.7(12)
O2 C7 N3 122.4(10)
O2 C7 C6 117.0(11)
N3 C7 C6 120.5(11)
N2 C8 C11 117.8(9)
N2 C8 H8A 107.9
C11 C8 H8A 107.9
N2 C8 H8B 107.9
C11 C8 H8B 107.9
H8A C8 H8B 107.2
C10 C9 C14 120.0
C10 C9 H9 120.0
C14 C9 H9 120.0
C9 C10 C11 120.0
C9 C10 H10 120.0
C11 C10 H10 120.0
C12 C11 C10 120.0
C12 C11 C8 119.6(5)
C10 C11 C8 120.3(6)
C13 C12 C11 120.0
C13 C12 H12 120.0
C11 C12 H12 120.0
C14 C13 C12 120.0
C14 C13 C18 120.3(7)
C12 C13 C18 119.7(7)
C13 C14 C9 120.0
C13 C14 C15 120.6(7)
C9 C14 C15 119.4(7)
C16 C15 C14 118.5(9)
C16 C15 H15 120.8
C14 C15 H15 120.8
O7 C16 C15 121.6(11)
O7 C16 C17 117.4(10)
C15 C16 C17 121.0(10)
C18 C17 C16 119.9(10)
C18 C17 H17 120.1
C16 C17 H17 120.1
C17 C18 C13 119.6(9)
C17 C18 H18 120.2
C13 C18 H18 120.2
C16 O7 C19 122.4(15)
O7 C19 C20 93(3)
O7 C19 H19A 113.1
C20 C19 H19A 113.1
O7 C19 H19B 113.1
C20 C19 H19B 113.1
H19A C19 H19B 110.5
C21 C20 C19 102(4)
C21 C20 H20 129.2
C19 C20 H20 129.2
C20 C21 H21A 120.0
C20 C21 H21B 120.0
H21A C21 H21B 120.0
N3 C22 C25 113.8(10)
N3 C22 H22A 108.8
C25 C22 H22A 108.8
N3 C22 H22B 108.8
C25 C22 H22B 108.8
H22A C22 H22B 107.7
C24 C23 C28 119.0(13)
C24 C23 H23 120.5
C28 C23 H23 120.5
C23 C24 C25 122.5(13)
C23 C24 H24 118.8
C25 C24 H24 118.8
C26 C25 C24 118.4(12)
C26 C25 C22 120.7(11)
C24 C25 C22 120.8(10)
C25 C26 C27 121.0(12)
C25 C26 H26 119.5
C27 C26 H26 119.5
C28 C27 C26 119.5(12)
C28 C27 C32 120.7(13)
C26 C27 C32 119.7(14)
C27 C28 C23 119.5(12)
C27 C28 C29 120.9(14)
C23 C28 C29 119.6(14)
C30 C29 C28 117.5(16)
C30 C29 H29 121.2
C28 C29 H29 121.2
O8 C30 C29 132(2)
O8 C30 C31 106(2)
C29 C30 C31 122.0(17)
C32 C31 C30 120.5(17)
C32 C31 H31 119.7
C30 C31 H31 119.7
C31 C32 C27 118.3(15)
C31 C32 H32 120.9
C27 C32 H32 120.9
C30 O8 C33 111(3)
O8 C33 C34 95(3)
O8 C33 H33A 112.7
C34 C33 H33A 112.7
O8 C33 H33B 112.7
C34 C33 H33B 112.7
H33A C33 H33B 110.2
C35 C34 C33 162(4)
C35 C34 H34 98.8
C33 C34 H34 98.8
C34 C35 H35A 120.0
C34 C35 H35B 120.0
H35A C35 H35B 120.0
O3 C36 N5 121.8(11)
O3 C36 C37 119.6(10)
N5 C36 C37 118.5(12)
N4 C37 C38 120.0(11)
N4 C37 C36 111.7(11)
C38 C37 C36 128.3(11)
C39 C38 C37 122.1(12)
C39 C38 H38 119.0
C37 C38 H38 119.0
C38 C39 C40 116.8(13)
C38 C39 H39 121.6
C40 C39 H39 121.6
C41 C40 C39 120.0(12)
C41 C40 H40 120.0
C39 C40 H40 120.0
N4 C41 C40 121.5(11)
N4 C41 C42 112.7(11)
C40 C41 C42 125.8(11)
O4 C42 N6 123.6(11)
O4 C42 C41 119.2(11)
N6 C42 C41 117.1(12)
C44 C43 C48 122.6(16)
C44 C43 H43 118.7
C48 C43 H43 118.7
C43 C44 C45 118.9(15)
C43 C44 C600 120.6(14)
C45 C44 C600 120.5(14)
N5 C600 C44 113.6(11)
N5 C600 H60A 108.8
C44 C600 H60A 108.8
N5 C600 H60B 108.8
C44 C600 H60B 108.8
H60A C600 H60B 107.7
C46 C45 C44 121.3(15)
C46 C45 H45 119.4
C44 C45 H45 119.4
C45 C46 C47 119.4(16)
C45 C46 H46 120.3
C47 C46 H46 120.3
C46 C47 C52 121.4(16)
C46 C47 C48 118.8(16)
C52 C47 C48 119.8(14)
C43 C48 C47 119.0(14)
C43 C48 C49 121.9(16)
C47 C48 C49 119.1(16)
C50 C49 C48 116.7(16)
C50 C49 H49 121.6
C48 C49 H49 121.6
C51 C50 C49 122.0(16)
C51 C50 H50 119.0
C49 C50 H50 119.0
C52 C51 O9 126.3(16)
C52 C51 C50 120.3(18)
O9 C51 C50 113.3(15)
C51 C52 C47 121.8(16)
C51 C52 H52 119.1
C47 C52 H52 119.1
C54 C53 O9 107.6(19)
C54 C53 H53A 110.2
O9 C53 H53A 110.2
C54 C53 H53B 110.2
O9 C53 H53B 110.2
H53A C53 H53B 108.5
C55 C54 C53 153(4)
C55 C54 H54 103.3
C53 C54 H54 103.3
C54 C55 H55A 120.0
C54 C55 H55B 120.0
H55A C55 H55B 120.0
N6 C56 C59 114.0(10)
N6 C56 H56A 108.7
C59 C56 H56A 108.7
N6 C56 H56B 108.7
C59 C56 H56B 108.7
H56A C56 H56B 107.6
C62 C57 C58 121.0(14)
C62 C57 H57 119.5
C58 C57 H57 119.5
C59 C58 C57 120.5(13)
C59 C58 H58 119.7
C57 C58 H58 119.7
C58 C59 C60 120.0(14)
C58 C59 C56 121.4(13)
C60 C59 C56 118.4(13)
C59 C60 C61 118.6(13)
C59 C60 H60 120.7
C61 C60 H60 120.7
C62 C61 C60 120.9(13)
C62 C61 C66 118.8(15)
C60 C61 C66 120.1(14)
C57 C62 C61 118.8(15)
C57 C62 C63 122.3(15)
C61 C62 C63 119.0(14)
C64 C63 C62 122.7(17)
C64 C63 H63 118.7
C62 C63 H63 118.7
C63 C64 O10 127.4(19)
C63 C64 C65 117.2(18)
O10 C64 C65 115.4(17)
C66 C65 C64 123.7(17)
C66 C65 H65 118.1
C64 C65 H65 118.1
C65 C66 C61 118.3(16)
C65 C66 H66 120.9
C61 C66 H66 120.9
O10 C67 C68 117.0(19)
O10 C67 H67A 108.0
C68 C67 H67A 108.0
O10 C67 H67B 108.0
C68 C67 H67B 108.0
H67A C67 H67B 107.3
C69 C68 C67 126(2)
C69 C68 H68 116.9
C67 C68 H68 116.9
C68 C69 H69A 120.0
C68 C69 H69B 120.0
H69A C69 H69B 120.0
O5 C70 N8 122.5(12)
O5 C70 C71 121.0(12)
N8 C70 C71 116.5(11)
O5 C70 Eu1 38.3(6)
N8 C70 Eu1 160.7(9)
C71 C70 Eu1 82.7(7)
N7 C71 C72 122.4(11)
N7 C71 C70 111.6(10)
C72 C71 C70 125.8(12)
C71 C72 C73 116.1(12)
C71 C72 H72 121.9
C73 C72 H72 121.9
C74 C73 C72 122.8(12)
C74 C73 H73 118.6
C72 C73 H73 118.6
C73 C74 C75 117.7(11)
C73 C74 H74 121.2
C75 C74 H74 121.2
N7 C75 C74 121.0(11)
N7 C75 C76 112.7(11)
C74 C75 C76 126.4(11)
O6 C76 N9 121.9(12)
O6 C76 C75 118.9(11)
N9 C76 C75 119.2(12)
N8 C77 C80 109.7(12)
N8 C77 H77A 109.7
C80 C77 H77A 109.7
N8 C77 H77B 109.7
C80 C77 H77B 109.7
H77A C77 H77B 108.2
C79 C78 C83 123.0(15)
C79 C78 H78 118.5
C83 C78 H78 118.5
C78 C79 C80 123.0(18)
C78 C79 H79 118.5
C80 C79 H79 118.5
C81 C80 C79 116.1(17)
C81 C80 C77 121.9(13)
C79 C80 C77 122.0(17)
C82 C81 C80 123.4(15)
C82 C81 H81 118.3
C80 C81 H81 118.3
C81 C82 C87 122.5(15)
C81 C82 C83 120.2(17)
C87 C82 C83 117.3(17)
C84 C83 C82 120.0(17)
C84 C83 C78 125.7(14)
C82 C83 C78 114.3(17)
C85 C84 C83 118.9(16)
C85 C84 H84 120.5
C83 C84 H84 120.5
C84 C85 O11 122.9(16)
C84 C85 C86 122(2)
O11 C85 C86 115.0(19)
C87 C86 C85 121.4(19)
C87 C86 H86 119.3
C85 C86 H86 119.3
C86 C87 C82 120.2(16)
C86 C87 H87 119.9
C82 C87 H87 119.9
C89 C88 O11 110.6(18)
C89 C88 H88A 109.5
O11 C88 H88A 109.5
C89 C88 H88B 109.5
O11 C88 H88B 109.5
H88A C88 H88B 108.1
C90 C89 C88 139(4)
C90 C89 H89 110.7
C88 C89 H89 110.7
C89 C90 H90A 120.0
C89 C90 H90B 120.0
H90A C90 H90B 120.0
N9 C91 C94 107.8(12)
N9 C91 H91A 110.1
C94 C91 H91A 110.1
N9 C91 H91B 110.1
C94 C91 H91B 110.1
H91A C91 H91B 108.5
C93 C92 C97 118.2(13)
C93 C92 H92 120.9
C97 C92 H92 120.9
C94 C93 C92 124.6(14)
C94 C93 H93 117.7
C92 C93 H93 117.7
C93 C94 C95 117.1(13)
C93 C94 C91 121.0(13)
C95 C94 C91 121.4(13)
C96 C95 C94 122.0(13)
C96 C95 H95 119.0
C94 C95 H95 119.0
C97 C96 C95 117.0(12)
C97 C96 C101 122.2(13)
C95 C96 C101 120.8(13)
C92 C97 C96 120.2(12)
C92 C97 C98 120.2(12)
C96 C97 C98 119.3(12)
C99 C98 C97 117.8(14)
C99 C98 H98 121.1
C97 C98 H98 121.1
C98 C99 C100 123.5(15)
C98 C99 O12 122.7(15)
C100 C99 O12 113.9(15)
C101 C100 C99 117.3(15)
C101 C100 H100 121.3
C99 C100 H100 121.3
C100 C101 C96 119.0(14)
C100 C101 H101 120.5
C96 C101 H101 120.5
C99 O12 C102 108.7(17)
C103 C102 O12 119(3)
C103 C102 H10A 107.7
O12 C102 H10A 107.7
C103 C102 H10B 107.7
O12 C102 H10B 107.7
H10A C102 H10B 107.1
C102 C103 C104 110(3)
C102 C103 H103 124.9
C104 C103 H103 124.9
C103 C104 H10C 120.0
C103 C104 H10D 120.0
H10C C104 H10D 120.0
O18 Eu2 O22 81.2(3)
O18 Eu2 O14 147.0(3)
O22 Eu2 O14 84.8(3)
O18 Eu2 O17 126.8(2)
O22 Eu2 O17 80.0(3)
O14 Eu2 O17 79.2(2)
O18 Eu2 O13 79.4(2)
O22 Eu2 O13 143.5(3)
O14 Eu2 O13 126.4(2)
O17 Eu2 O13 87.4(2)
O18 Eu2 O21 83.0(3)
O22 Eu2 O21 127.0(3)
O14 Eu2 O21 81.9(2)
O17 Eu2 O21 145.2(3)
O13 Eu2 O21 80.7(2)
O18 Eu2 N16 73.2(2)
O22 Eu2 N16 63.6(3)
O14 Eu2 N16 73.8(3)
O17 Eu2 N16 135.9(3)
O13 Eu2 N16 136.7(2)
O21 Eu2 N16 63.4(3)
O18 Eu2 N13 64.0(3)
O22 Eu2 N13 75.2(3)
O14 Eu2 N13 139.7(3)
O17 Eu2 N13 63.3(3)
O13 Eu2 N13 68.6(2)
O21 Eu2 N13 137.9(3)
N16 Eu2 N13 123.9(3)
O18 Eu2 N10 135.5(3)
O22 Eu2 N10 143.3(3)
O14 Eu2 N10 63.5(3)
O17 Eu2 N10 76.4(3)
O13 Eu2 N10 62.9(3)
O21 Eu2 N10 69.0(3)
N16 Eu2 N10 119.0(3)
N13 Eu2 N10 116.9(3)
O18 Eu2 C236 109.3(3)
O22 Eu2 C236 79.5(3)
O14 Eu2 C236 97.2(3)
O17 Eu2 C236 18.1(2)
O13 Eu2 C236 78.2(3)
O21 Eu2 C236 153.0(3)
N16 Eu2 C236 142.5(3)
N13 Eu2 C236 45.4(3)
N10 Eu2 C236 86.3(3)
O18 Eu2 C242 18.3(2)
O22 Eu2 C242 79.3(3)
O14 Eu2 C242 160.4(3)
O17 Eu2 C242 108.8(3)
O13 Eu2 C242 72.7(3)
O21 Eu2 C242 98.6(3)
N16 Eu2 C242 88.8(3)
N13 Eu2 C242 45.7(3)
N10 Eu2 C242 135.1(3)
C236 Eu2 C242 91.1(3)
C201 O13 Eu2 123.7(7)
C207 O14 Eu2 125.3(7)
C216 O15 C219 116.3(13)
C233 O16 C230 118(4)
C236 O17 Eu2 124.1(7)
C242 O18 Eu2 124.2(7)
C254 O19 C252 106.3(16)
C271 O21 Eu2 123.6(7)
C277 O22 Eu2 124.4(7)
C287 O23 C289 114.9(13)
C202 N10 C206 119.1(9)
C202 N10 Eu2 121.1(7)
C206 N10 Eu2 119.3(7)
C201 N11 C208 121.7(9)
C201 N11 H11 119.2
C208 N11 H11 119.2
C207 N12 C222 121.5(10)
C207 N12 H12Z 119.3
C222 N12 H12Z 119.3
C237 N13 C241 120.0(9)
C237 N13 Eu2 119.7(7)
C241 N13 Eu2 119.5(7)
C236 N14 C243 120.3(10)
C236 N14 H14 119.9
C243 N14 H14 119.9
C242 N15 C357 126(2)
C242 N15 C257 121.3(12)
C242 N15 H15Z 119.4
C257 N15 H15Z 119.4
C272 N16 C276 120.4(10)
C272 N16 Eu2 120.2(7)
C276 N16 Eu2 119.4(7)
C271 N17 C278 121.2(11)
C271 N17 H17Z 119.4
C278 N17 H17Z 119.4
C277 N18 C392 121(3)
C277 N18 C292 124(4)
C277 N18 H18Z 117.9
C292 N18 H18Z 117.9
O13 C201 N11 120.4(10)
O13 C201 C202 121.0(9)
N11 C201 C202 118.6(10)
N10 C202 C203 121.8(11)
N10 C202 C201 111.0(9)
C203 C202 C201 127.0(11)
C204 C203 C202 119.0(11)
C204 C203 H203 120.5
C202 C203 H203 120.5
C203 C204 C205 119.7(11)
C203 C204 H204 120.2
C205 C204 H204 120.2
C206 C205 C204 119.1(11)
C206 C205 H205 120.5
C204 C205 H205 120.5
N10 C206 C205 121.2(11)
N10 C206 C207 113.2(10)
C205 C206 C207 125.5(11)
O14 C207 N12 123.3(11)
O14 C207 C206 118.1(10)
N12 C207 C206 118.5(11)
N11 C208 C211 117.0(10)
N11 C208 H20A 108.0
C211 C208 H20A 108.0
N11 C208 H20B 108.0
C211 C208 H20B 108.0
H20A C208 H20B 107.3
C210 C209 C214 120.5(13)
C210 C209 H209 119.7
C214 C209 H209 119.7
C209 C210 C211 123.3(12)
C209 C210 H210 118.3
C211 C210 H210 118.3
C212 C211 C210 117.3(13)
C212 C211 C208 121.3(12)
C210 C211 C208 121.3(11)
C211 C212 C213 122.7(13)
C211 C212 H212 118.6
C213 C212 H212 118.6
C212 C213 C214 120.8(12)
C212 C213 C218 124.7(14)
C214 C213 C218 114.3(15)
C215 C214 C209 123.3(13)
C215 C214 C213 121.6(13)
C209 C214 C213 115.1(13)
C216 C215 C214 120.4(15)
C216 C215 H215 119.8
C214 C215 H215 119.8
C215 C216 O15 125.2(16)
C215 C216 C217 122.0(17)
O15 C216 C217 112.5(14)
C218 C217 C216 119.3(16)
C218 C217 H217 120.4
C216 C217 H217 120.4
C217 C218 C213 122.0(16)
C217 C218 H218 119.0
C213 C218 H218 119.0
O15 C219 C220 112.4(16)
O15 C219 H21X 109.1
C220 C219 H21X 109.1
O15 C219 H21Y 109.1
C220 C219 H21Y 109.1
H21X C219 H21Y 107.9
C221 C220 C219 139(3)
C221 C220 H220 110.7
C219 C220 H220 110.8
C220 C221 H22X 120.0
C220 C221 H22Y 120.0
H22X C221 H22Y 120.0
N12 C222 C225 116.3(12)
N12 C222 H22K 108.2
C225 C222 H22K 108.2
N12 C222 H22L 108.2
C225 C222 H22L 108.2
H22K C222 H22L 107.4
C224 C223 C228 120.2(18)
C224 C223 H223 119.9
C228 C223 H223 119.9
C223 C224 C225 121.0(16)
C223 C224 H224 119.5
C225 C224 H224 119.5
C226 C225 C224 118.2(17)
C226 C225 C222 122.5(15)
C224 C225 C222 119.3(13)
C227 C226 C225 125.1(18)
C227 C226 H226 117.5
C225 C226 H226 117.5
C226 C227 C232 127(2)
C226 C227 C228 117.7(16)
C232 C227 C228 115(2)
C223 C228 C227 117.8(18)
C223 C228 C229 124(2)
C227 C228 C229 118.5(19)
C230 C229 C228 122(3)
C230 C229 H229 118.9
C228 C229 H229 118.9
O16 C230 C229 127(3)
O16 C230 C231 115(3)
C229 C230 C231 118(3)
C230 C231 C232 126(3)
C230 C231 H231 117.0
C232 C231 H231 117.0
C231 C232 C227 121(2)
C231 C232 H232 119.5
C227 C232 H232 119.5
O16 C233 C234 104(4)
O16 C233 H23X 110.9
C234 C233 H23X 110.9
O16 C233 H23Y 110.9
C234 C233 H23Y 110.9
H23X C233 H23Y 108.9
C235 C234 C233 114(6)
C235 C234 H234 123.2
C233 C234 H234 123.2
C234 C235 H23C 120.0
C234 C235 H23D 120.0
H23C C235 H23D 120.0
O17 C236 N14 121.9(10)
O17 C236 C237 119.2(10)
N14 C236 C237 118.9(10)
O17 C236 Eu2 37.8(5)
N14 C236 Eu2 159.1(8)
C237 C236 Eu2 81.7(6)
N13 C237 C238 121.9(10)
N13 C237 C236 112.8(10)
C238 C237 C236 125.2(10)
C239 C238 C237 118.8(11)
C239 C238 H238 120.6
C237 C238 H238 120.6
C238 C239 C240 120.0(12)
C238 C239 H239 120.0
C240 C239 H239 120.0
C241 C240 C239 118.6(11)
C241 C240 H240 120.7
C239 C240 H240 120.7
N13 C241 C240 120.6(10)
N13 C241 C242 111.1(9)
C240 C241 C242 128.2(10)
O18 C242 N15 122.0(10)
O18 C242 C241 120.4(9)
N15 C242 C241 117.6(10)
O18 C242 Eu2 37.4(5)
N15 C242 Eu2 159.1(8)
C241 C242 Eu2 83.0(6)
N14 C243 C245 113.6(10)
N14 C243 H24X 108.8
C245 C243 H24X 108.8
N14 C243 H24Y 108.8
C245 C243 H24Y 108.8
H24X C243 H24Y 107.7
C245 C244 C249 117.0(13)
C245 C244 H244 121.5
C249 C244 H244 121.5
C244 C245 C246 117.3(13)
C244 C245 C243 123.1(12)
C246 C245 C243 119.6(12)
C245 C246 C247 124.5(14)
C245 C246 H246 117.7
C247 C246 H246 117.7
C248 C247 C246 116.8(15)
C248 C247 H247 121.6
C246 C247 H247 121.6
C247 C248 C249 122.2(11)
C247 C248 C253 117.8(11)
C249 C248 C253 120.0
C248 C249 C250 120.0
C248 C249 C244 122.2(9)
C250 C249 C244 117.8(9)
C251 C250 C249 120.0
C251 C250 H250 120.0
C249 C250 H250 120.0
C250 C251 C252 120.0
C250 C251 H251 120.0
C252 C251 H251 120.0
C253 C252 C251 120.0
C253 C252 O19 126.8(10)
C251 C252 O19 113.2(10)
C252 C253 C248 120.0
C252 C253 H253 120.0
C248 C253 H253 120.0
O19 C254 C255 98.1(18)
O19 C254 H25A 112.2
C255 C254 H25A 112.2
O19 C254 H25B 112.2
C255 C254 H25B 112.2
H25A C254 H25B 109.8
C256 C255 C254 91(3)
C256 C255 H255 134.7
C254 C255 H255 134.7
C255 C256 H25P 120.0
C255 C256 H25Q 120.0
H25P C256 H25Q 120.0
N15 C257 C260 112.3(13)
N15 C257 H25S 109.2
C260 C257 H25S 109.2
N15 C257 H25T 109.2
C260 C257 H25T 109.2
H25S C257 H25T 107.9
C259 C258 C263 119.9(13)
C259 C258 H258 120.0
C263 C258 H258 120.0
C260 C259 C258 122.4(14)
C260 C259 H259 118.8
C258 C259 H259 118.8
C259 C260 C261 118.1(13)
C259 C260 C257 120.2(13)
C261 C260 C257 121.5(13)
C260 C261 C262 121.5(13)
C260 C261 H261 119.3
C262 C261 H261 119.3
C261 C262 C263 118.6(11)
C261 C262 C267 122.5(13)
C263 C262 C267 118.8(12)
C258 C263 C262 119.0(12)
C258 C263 C264 122.8(12)
C262 C263 C264 118.2(12)
C265 C264 C263 120.8(14)
C265 C264 H264 119.6
C263 C264 H264 119.6
O20 C265 C264 121.4(16)
O20 C265 C266 115.8(15)
C264 C265 C266 121.4(15)
C267 C266 C265 114.7(15)
C267 C266 H266 122.6
C265 C266 H266 122.6
C266 C267 C262 124.6(15)
C266 C267 H267 117.7
C262 C267 H267 117.7
C265 O20 C268 121.8(19)
O20 C268 C269 118(2)
O20 C268 H26P 107.9
C269 C268 H26P 107.9
O20 C268 H26Q 107.9
C269 C268 H26Q 107.9
H26P C268 H26Q 107.2
C270 C269 C268 117(3)
C270 C269 H269 121.6
C268 C269 H269 121.6
C269 C270 H27P 120.0
C269 C270 H27Q 120.0
H27P C270 H27Q 120.0
O52 S1 O51 127.0(12)
O52 S1 O50 108.4(10)
O51 S1 O50 104.7(12)
O52 S1 C520 106.8(8)
O51 S1 C520 104.5(9)
O50 S1 C520 103.0(9)
F3 C520 F2 110.9(17)
F3 C520 F1 108.3(15)
F2 C520 F1 110.6(17)
F3 C520 S1 111.5(12)
F2 C520 S1 109.7(12)
F1 C520 S1 105.8(12)
N15 C357 C360 115(3)
N15 C357 H35P 108.5
C360 C357 H35P 108.5
N15 C357 H35Q 108.5
C360 C357 H35Q 108.5
H35P C357 H35Q 107.5
C359 C358 C363 119.5(18)
C359 C358 H358 120.2
C363 C358 H358 120.2
C360 C359 C358 122.2(19)
C360 C359 H359 118.9
C358 C359 H359 118.9
C359 C360 C361 118.5(17)
C359 C360 C357 120.3(19)
C361 C360 C357 121.2(19)
C360 C361 C362 121.4(17)
C360 C361 H361 119.3
C362 C361 H361 119.3
C363 C362 C361 118.2(16)
C363 C362 C367 121.0(16)
C361 C362 C367 120.3(17)
C358 C363 C362 119.8(16)
C358 C363 C364 119.7(17)
C362 C363 C364 120.5(16)
C365 C364 C363 116.7(18)
C365 C364 H364 121.7
C363 C364 H364 121.7
O20A C365 C364 125(3)
O20A C365 C366 111(3)
C364 C365 C366 123.5(19)
C367 C366 C365 118.3(19)
C367 C366 H366 120.9
C365 C366 H366 120.9
C366 C367 C362 119.6(18)
C366 C367 H367 120.2
C362 C367 H367 120.2
C365 O20A C368 133(4)
O20A C368 C369 112(5)
O20A C368 H36S 109.2
C369 C368 H36S 109.2
O20A C368 H36T 109.2
C369 C368 H36T 109.2
H36S C368 H36T 107.9
C370 C369 C368 126(6)
C370 C369 H369 117.1
C368 C369 H369 117.1
C369 C370 H37P 120.0
C369 C370 H37Q 120.0
H37P C370 H37Q 120.0
O21 C271 N17 122.4(11)
O21 C271 C272 119.3(10)
N17 C271 C272 118.3(11)
N16 C272 C273 120.7(11)
N16 C272 C271 112.9(10)
C273 C272 C271 126.4(11)
C274 C273 C272 118.9(11)
C274 C273 H273 120.6
C272 C273 H273 120.6
C273 C274 C275 120.1(11)
C273 C274 H274 119.9
C275 C274 H274 119.9
C276 C275 C274 118.8(11)
C276 C275 H275 120.6
C274 C275 H275 120.6
N16 C276 C275 121.0(11)
N16 C276 C277 112.7(10)
C275 C276 C277 126.2(11)
O22 C277 N18 122.8(11)
O22 C277 C276 118.1(10)
N18 C277 C276 119.1(11)
N17 C278 C280 115.2(11)
N17 C278 H27U 108.5
C280 C278 H27U 108.5
N17 C278 H27V 108.5
C280 C278 H27V 108.5
H27U C278 H27V 107.5
C280 C279 C284 123.7(12)
C280 C279 H279 118.1
C284 C279 H279 118.1
C279 C280 C281 118.2(14)
C279 C280 C278 120.8(12)
C281 C280 C278 120.9(14)
C280 C281 C282 118.4(14)
C280 C281 H281 120.8
C282 C281 H281 120.8
C283 C282 C281 125.4(13)
C283 C282 H282 117.3
C281 C282 H282 117.3
C282 C283 C284 113.7(13)
C282 C283 C288 124.7(12)
C284 C283 C288 121.5(13)
C285 C284 C279 125.1(12)
C285 C284 C283 114.3(13)
C279 C284 C283 120.4(13)
C286 C285 C284 123.3(14)
C286 C285 H285 118.4
C284 C285 H285 118.4
C285 C286 C287 119.4(16)
C285 C286 H286 120.3
C287 C286 H286 120.3
C288 C287 C286 122.6(16)
C288 C287 O23 125.6(14)
C286 C287 O23 111.6(15)
C287 C288 C283 119.0(13)
C287 C288 H288 120.5
C283 C288 H288 120.5
O23 C289 C290 104.1(19)
O23 C289 H28U 110.9
C290 C289 H28U 110.9
O23 C289 H28V 110.9
C290 C289 H28V 110.9
H28U C289 H28V 108.9
C291 C290 C289 146(3)
C291 C290 H290 107.2
C289 C290 H290 107.2
C290 C291 H29S 120.0
C290 C291 H29T 120.0
H29S C291 H29T 120.0
N18 C292 C295 117(4)
N18 C292 H29A 108.2
C295 C292 H29A 108.2
N18 C292 H29B 108.2
C295 C292 H29B 108.2
H29A C292 H29B 107.3
C294 C293 C298 118.9(19)
C294 C293 H293 120.5
C298 C293 H293 120.5
C295 C294 C293 122(2)
C295 C294 H294 119.2
C293 C294 H294 119.2
C294 C295 C296 118.0(19)
C294 C295 C292 121(2)
C296 C295 C292 120(2)
C295 C296 C297 120.9(19)
C295 C296 H296 119.6
C297 C296 H296 119.6
C298 C297 C296 116.7(18)
C298 C297 C302 119.8(17)
C296 C297 C302 123.2(19)
C293 C298 C297 119(2)
C293 C298 C299 118(2)
C297 C298 C299 120.7(17)
C300 C299 C298 115(2)
C300 C299 H299 122.5
C298 C299 H299 122.5
C299 C300 C301 120(2)
C299 C300 O24 116.4(17)
C301 C300 O24 116.7(18)
C302 C301 C300 115(2)
C302 C301 H301 122.4
C300 C301 H301 122.4
C301 C302 C297 120(2)
C301 C302 H302 120.0
C297 C302 H302 120.0
C303 O24 C300 87(2)
O24 C303 C304 119(2)
O24 C303 H30N 107.5
C304 C303 H30N 107.5
O24 C303 H30M 107.5
C304 C303 H30M 107.5
H30N C303 H30M 107.0
C305 C304 C303 93.0(17)
C305 C304 H304 133.5
C303 C304 H304 133.5
C304 C305 H30F 120.0
C304 C305 H30G 120.0
H30F C305 H30G 120.0
O53 S2 O55 113.6(6)
O53 S2 O54 116.1(6)
O55 S2 O54 114.5(7)
O53 S2 C521 103.8(10)
O55 S2 C521 104.4(11)
O54 S2 C521 102.3(10)
N18 C392 C395 116(3)
N18 C392 H39S 108.4
C395 C392 H39S 108.4
N18 C392 H39T 108.4
C395 C392 H39T 108.4
H39S C392 H39T 107.5
C394 C393 C398 120.2(18)
C394 C393 H393 119.9
C398 C393 H393 119.9
C395 C394 C393 121.1(18)
C395 C394 H394 119.5
C393 C394 H394 119.5
C394 C395 C396 118.5(16)
C394 C395 C392 119.2(19)
C396 C395 C392 121.0(18)
C395 C396 C397 121.9(17)
C395 C396 H396 119.1
C397 C396 H396 119.1
C396 C397 C398 117.1(15)
C396 C397 C402 120.9(17)
C398 C397 C402 121.8(16)
C393 C398 C397 118.8(16)
C393 C398 C399 120.1(17)
C397 C398 C399 120.2(16)
C400 C399 C398 116.8(18)
C400 C399 H399 121.6
C398 C399 H399 121.6
C399 C400 O24A 130(3)
C399 C400 C401 123.9(19)
O24A C400 C401 106(3)
C402 C401 C400 117.4(19)
C402 C401 H401 121.3
C400 C401 H401 121.3
C401 C402 C397 119.1(18)
C401 C402 H402 120.5
C397 C402 H402 120.5
C403 O24A C400 112(3)
O24A C403 C404 113(4)
O24A C403 H40N 108.9
C404 C403 H40N 108.9
O24A C403 H40M 108.9
C404 C403 H40M 108.9
H40N C403 H40M 107.8
C405 C404 C403 100(4)
C405 C404 H404 130.2
C403 C404 H404 130.2
C404 C405 H40X 120.0
C404 C405 H40Y 120.0
H40X C405 H40Y 120.0
O56 S3 O58 119.7(7)
O56 S3 O57 114.5(8)
O58 S3 O57 114.2(7)
O56 S3 C522 106.4(10)
O58 S3 C522 105.3(8)
O57 S3 C522 91.9(10)
O60 S4 O61 119.5(6)
O60 S4 O59 111.3(8)
O61 S4 O59 118.1(9)
O60 S4 C523 100.9(7)
O61 S4 C523 102.5(7)
O59 S4 C523 100.1(10)
F11 C523 F10 105.8(14)
F11 C523 F12 110.4(16)
F10 C523 F12 110.3(17)
F11 C523 S4 109.6(11)
F10 C523 S4 114.2(12)
F12 C523 S4 106.6(12)
O66 S6 O65 115.6(7)
O66 S6 O67 115.1(7)
O65 S6 O67 112.7(6)
O66 S6 C525 103.1(7)
O65 S6 C525 105.1(7)
O67 S6 C525 103.3(8)
C505 C500 C501 129(2)
C505 C500 C506 117(2)
C501 C500 C506 114(2)
C502 C501 C500 115(2)
C502 C501 H501 122.5
C500 C501 H501 122.5
C501 C502 C503 129(3)
C501 C502 H502 115.7
C503 C502 H502 115.7
C502 C503 C504 119(2)
C502 C503 H503 120.4
C504 C503 H503 120.4
C503 C504 C505 114.0(19)
C503 C504 H504 123.0
C505 C504 H504 123.0
C500 C505 C504 114(2)
C500 C505 H505 123.0
C504 C505 H505 123.0
C500 C506 H50A 109.5
C500 C506 H50B 109.5
H50A C506 H50B 109.5
C500 C506 H50C 109.5
H50A C506 H50C 109.5
H50B C506 H50C 109.5
F5 C521 F4 112(2)
F5 C521 F6 114(2)
F4 C521 F6 108(3)
F5 C521 S2 110(2)
F4 C521 S2 106.8(17)
F6 C521 S2 106.6(16)
F7 C522 F9 110.6(16)
F7 C522 F8 101.5(18)
F9 C522 F8 98.2(16)
F7 C522 S3 120.2(15)
F9 C522 S3 114.5(14)
F8 C522 S3 108.5(13)
F18 C525 F17 109.5(15)
F18 C525 F16 107.0(13)
F17 C525 F16 105.9(13)
F18 C525 S6 112.7(11)
F17 C525 S6 110.9(12)
F16 C525 S6 110.6(12)
O62 S5 O63 113.0(11)
O62 S5 O64 111.3(10)
O63 S5 O64 116.0(12)
O62 S5 C524 103.6(9)
O63 S5 C524 105.7(10)
O64 S5 C524 106.1(12)
F15 C524 F13 109.0(15)
F15 C524 F14 108.9(16)
F13 C524 F14 107.2(15)
F15 C524 S5 111.0(12)
F13 C524 S5 110.0(12)
F14 C524 S5 110.7(12)
C706 C700 C701 109(2)
C706 C700 C705 130(2)
C701 C700 C705 120.0
C700 C701 C702 120.0
C700 C701 H701 120.0
C702 C701 H701 120.0
C703 C702 C701 120.0
C703 C702 H702 120.0
C701 C702 H702 120.0
C702 C703 C704 120.0
C702 C703 H703 120.0
C704 C703 H703 120.0
C703 C704 C705 120.0
C703 C704 H704 120.0
C705 C704 H704 120.0
C704 C705 C700 120.0
C704 C705 H705 120.0
C700 C705 H705 120.0
C700 C706 H70N 109.5
C700 C706 H70M 109.5
H70N C706 H70M 109.5
C700 C706 H70P 109.5
H70N C706 H70P 109.5
H70M C706 H70P 109.5
O62A S5A O64A 113.9(17)
O62A S5A O63A 109.1(16)
O64A S5A O63A 119.1(19)
O62A S5A C724 102.7(13)
O64A S5A C724 106.1(16)
O63A S5A C724 104.0(17)
F14A C724 F15A 108.7(19)
F14A C724 F13A 107(2)
F15A C724 F13A 112(2)
F14A C724 S5A 110.1(15)
F15A C724 S5A 109.8(16)
F13A C724 S5A 109.2(17)

loop_
_geom_bond_atom_site_label_1
_geom_bond_atom_site_label_2
_geom_bond_distance
Eu1 O1 2.409(8)
Eu1 O2 2.419(8)
Eu1 O5 2.423(9)
Eu1 O6 2.425(8)
Eu1 O4 2.435(8)
Eu1 O3 2.439(8)
Eu1 N1 2.542(10)
Eu1 N7 2.543(9)
Eu1 N4 2.552(10)
Eu1 C70 3.251(14)
O1 C1 1.259(14)
O2 C7 1.275(14)
O3 C36 1.256(14)
O4 C42 1.241(14)
O5 C70 1.206(13)
O6 C76 1.254(14)
O9 C51 1.351(19)
O9 C53 1.387(19)
O10 C64 1.38(2)
O10 C67 1.45(2)
O11 C85 1.37(2)
O11 C88 1.49(2)
N1 C6 1.325(14)
N1 C2 1.343(14)
N2 C1 1.310(14)
N2 C8 1.433(12)
N2 H2 0.8800
N3 C7 1.302(15)
N3 C22 1.448(11)
N3 H3J 0.8800
N4 C41 1.336(14)
N4 C37 1.351(14)
N5 C36 1.313(14)
N5 C600 1.489(15)
N5 H5J 0.8800
N6 C42 1.321(15)
N6 C56 1.472(15)
N6 H6J 0.8800
N7 C71 1.332(14)
N7 C75 1.338(14)
N8 C70 1.353(16)
N8 C77 1.467(16)
N8 H8J 0.8800
N9 C76 1.321(15)
N9 C91 1.446(13)
N9 H9J 0.8800
C1 C2 1.507(17)
C2 C3 1.328(16)
C3 C4 1.331(17)
C3 H3 0.9500
C4 C5 1.412(17)
C4 H4 0.9500
C5 C6 1.362(17)
C5 H5 0.9500
C6 C7 1.508(16)
C8 C11 1.546(11)
C8 H8A 0.9900
C8 H8B 0.9900
C9 C10 1.3900
C9 C14 1.3900
C9 H9 0.9500
C10 C11 1.3900
C10 H10 0.9500
C11 C12 1.3900
C12 C13 1.3900
C12 H12 0.9500
C13 C14 1.3900
C13 C18 1.439(11)
C14 C15 1.429(10)
C15 C16 1.403(13)
C15 H15 0.9500
C16 O7 1.361(18)
C16 C17 1.433(13)
C17 C18 1.381(12)
C17 H17 0.9500
C18 H18 0.9500
O7 C19 1.56(3)
C19 C20 1.60(4)
C19 H19A 0.9900
C19 H19B 0.9900
C20 C21 1.23(5)
C20 H20 0.9500
C21 H21A 0.9500
C21 H21B 0.9500
C22 C25 1.525(13)
C22 H22A 0.9900
C22 H22B 0.9900
C23 C24 1.367(13)
C23 C28 1.389(13)
C23 H23 0.9500
C24 C25 1.377(12)
C24 H24 0.9500
C25 C26 1.365(12)
C26 C27 1.392(13)
C26 H26 0.9500
C27 C28 1.389(13)
C27 C32 1.435(13)
C28 C29 1.424(13)
C29 C30 1.385(14)
C29 H29 0.9500
C30 O8 1.35(3)
C30 C31 1.417(14)
C31 C32 1.380(14)
C31 H31 0.9500
C32 H32 0.9500
O8 C33 1.456(19)
C33 C34 1.625(19)
C33 H33A 0.9900
C33 H33B 0.9900
C34 C35 1.413(19)
C34 H34 0.9500
C35 H35A 0.9500
C35 H35B 0.9500
C36 C37 1.464(17)
C37 C38 1.372(17)
C38 C39 1.353(16)
C38 H38 0.9500
C39 C40 1.400(17)
C39 H39 0.9500
C40 C41 1.365(17)
C40 H40 0.9500
C41 C42 1.524(16)
C43 C44 1.355(19)
C43 C48 1.37(2)
C43 H43 0.9500
C44 C45 1.384(19)
C44 C600 1.500(19)
C600 H60A 0.9900
C600 H60B 0.9900
C45 C46 1.38(2)
C45 H45 0.9500
C46 C47 1.40(2)
C46 H46 0.9500
C47 C52 1.42(2)
C47 C48 1.42(2)
C48 C49 1.45(2)
C49 C50 1.45(2)
C49 H49 0.9500
C50 C51 1.38(2)
C50 H50 0.9500
C51 C52 1.35(2)
C52 H52 0.9500
C53 C54 1.34(3)
C53 H53A 0.9900
C53 H53B 0.9900
C54 C55 0.93(3)
C54 H54 0.9500
C55 H55A 0.9500
C55 H55B 0.9500
C56 C59 1.515(19)
C56 H56A 0.9900
C56 H56B 0.9900
C57 C62 1.383(18)
C57 C58 1.388(19)
C57 H57 0.9500
C58 C59 1.383(18)
C58 H58 0.9500
C59 C60 1.393(18)
C60 C61 1.421(19)
C60 H60 0.9500
C61 C62 1.388(19)
C61 C66 1.46(2)
C62 C63 1.40(2)
C63 C64 1.36(2)
C63 H63 0.9500
C64 C65 1.40(2)
C65 C66 1.34(2)
C65 H65 0.9500
C66 H66 0.9500
C67 C68 1.52(3)
C67 H67A 0.9900
C67 H67B 0.9900
C68 C69 1.25(2)
C68 H68 0.9500
C69 H69A 0.9500
C69 H69B 0.9500
C70 C71 1.510(16)
C71 C72 1.363(15)
C72 C73 1.395(16)
C72 H72 0.9500
C73 C74 1.328(16)
C73 H73 0.9500
C74 C75 1.391(16)
C74 H74 0.9500
C75 C76 1.475(17)
C77 C80 1.53(2)
C77 H77A 0.9900
C77 H77B 0.9900
C78 C79 1.30(2)
C78 C83 1.47(2)
C78 H78 0.9500
C79 C80 1.393(19)
C79 H79 0.9500
C80 C81 1.39(2)
C81 C82 1.38(2)
C81 H81 0.9500
C82 C87 1.41(2)
C82 C83 1.417(19)
C83 C84 1.41(2)
C84 C85 1.31(2)
C84 H84 0.9500
C85 C86 1.38(2)
C86 C87 1.33(2)
C86 H86 0.9500
C87 H87 0.9500
C88 C89 1.42(3)
C88 H88A 0.9900
C88 H88B 0.9900
C89 C90 1.00(3)
C89 H89 0.9500
C90 H90A 0.9500
C90 H90B 0.9500
C91 C94 1.566(14)
C91 H91A 0.9900
C91 H91B 0.9900
C92 C93 1.376(13)
C92 C97 1.395(13)
C92 H92 0.9500
C93 C94 1.310(13)
C93 H93 0.9500
C94 C95 1.414(14)
C95 C96 1.406(13)
C95 H95 0.9500
C96 C97 1.397(12)
C96 C101 1.425(12)
C97 C98 1.425(13)
C98 C99 1.407(13)
C98 H98 0.9500
C99 C100 1.424(13)
C99 O12 1.47(2)
C100 C101 1.409(13)
C100 H100 0.9500
C101 H101 0.9500
O12 C102 1.53(3)
C102 C103 1.17(3)
C102 H10A 0.9900
C102 H10B 0.9900
C103 C104 1.341(19)
C103 H103 0.9500
C104 H10C 0.9500
C104 H10D 0.9500
Eu2 O18 2.404(7)
Eu2 O22 2.417(7)
Eu2 O14 2.417(7)
Eu2 O17 2.418(7)
Eu2 O13 2.432(7)
Eu2 O21 2.453(7)
Eu2 N16 2.542(9)
Eu2 N13 2.549(8)
Eu2 N10 2.564(9)
Eu2 C236 3.268(12)
Eu2 C242 3.270(11)
O13 C201 1.244(12)
O14 C207 1.262(13)
O15 C216 1.380(19)
O15 C219 1.47(2)
O16 C233 1.21(4)
O16 C230 1.29(3)
O17 C236 1.228(12)
O18 C242 1.244(12)
O19 C254 1.29(2)
O19 C252 1.455(14)
O21 C271 1.241(13)
O22 C277 1.242(13)
O23 C287 1.421(18)
O23 C289 1.43(2)
N10 C202 1.329(13)
N10 C206 1.347(13)
N11 C201 1.324(13)
N11 C208 1.457(14)
N11 H11 0.8800
N12 C207 1.279(14)
N12 C222 1.483(16)
N12 H12Z 0.8800
N13 C237 1.307(13)
N13 C241 1.356(13)
N14 C236 1.336(13)
N14 C243 1.450(14)
N14 H14 0.8800
N15 C242 1.340(13)
N15 C357 1.439(17)
N15 C257 1.445(13)
N15 H15Z 0.8800
N16 C272 1.338(13)
N16 C276 1.347(13)
N17 C271 1.327(13)
N17 C278 1.453(15)
N17 H17Z 0.8800
N18 C277 1.302(14)
N18 C392 1.41(5)
N18 C292 1.52(8)
N18 H18Z 0.8800
C201 C202 1.483(15)
C202 C203 1.365(15)
C203 C204 1.364(16)
C203 H203 0.9500
C204 C205 1.365(16)
C204 H204 0.9500
C205 C206 1.364(15)
C205 H205 0.9500
C206 C207 1.493(16)
C208 C211 1.499(17)
C208 H20A 0.9900
C208 H20B 0.9900
C209 C210 1.370(17)
C209 C214 1.414(17)
C209 H209 0.9500
C210 C211 1.399(16)
C210 H210 0.9500
C211 C212 1.313(16)
C212 C213 1.41(2)
C212 H212 0.9500
C213 C214 1.430(19)
C213 C218 1.46(2)
C214 C215 1.397(19)
C215 C216 1.33(2)
C215 H215 0.9500
C216 C217 1.38(2)
C217 C218 1.37(2)
C217 H217 0.9500
C218 H218 0.9500
C219 C220 1.51(3)
C219 H21X 0.9900
C219 H21Y 0.9900
C220 C221 1.08(3)
C220 H220 0.9500
C221 H22X 0.9500
C221 H22Y 0.9500
C222 C225 1.49(2)
C222 H22K 0.9900
C222 H22L 0.9900
C223 C224 1.36(2)
C223 C228 1.43(2)
C223 H223 0.9500
C224 C225 1.40(2)
C224 H224 0.9500
C225 C226 1.358(19)
C226 C227 1.34(2)
C226 H226 0.9500
C227 C232 1.41(2)
C227 C228 1.46(2)
C228 C229 1.48(3)
C229 C230 1.33(3)
C229 H229 0.9500
C230 C231 1.33(3)
C231 C232 1.37(3)
C231 H231 0.9500
C232 H232 0.9500
C233 C234 1.75(5)
C233 H23X 0.9900
C233 H23Y 0.9900
C234 C235 0.97(4)
C234 H234 0.9500
C235 H23C 0.9500
C235 H23D 0.9500
C236 C237 1.499(15)
C237 C238 1.384(16)
C238 C239 1.350(17)
C238 H238 0.9500
C239 C240 1.384(17)
C239 H239 0.9500
C240 C241 1.374(15)
C240 H240 0.9500
C241 C242 1.499(15)
C243 C245 1.499(17)
C243 H24X 0.9900
C243 H24Y 0.9900
C244 C245 1.372(17)
C244 C249 1.477(15)
C244 H244 0.9500
C245 C246 1.421(18)
C246 C247 1.450(19)
C246 H246 0.9500
C247 C248 1.298(17)
C247 H247 0.9500
C248 C249 1.3900
C248 C253 1.3900
C249 C250 1.3900
C250 C251 1.3900
C250 H250 0.9500
C251 C252 1.3900
C251 H251 0.9500
C252 C253 1.3900
C253 H253 0.9500
C254 C255 1.82(3)
C254 H25A 0.9900
C254 H25B 0.9900
C255 C256 1.18(3)
C255 H255 0.9500
C256 H25P 0.9500
C256 H25Q 0.9500
C257 C260 1.540(14)
C257 H25S 0.9900
C257 H25T 0.9900
C258 C259 1.373(14)
C258 C263 1.397(14)
C258 H258 0.9500
C259 C260 1.367(13)
C259 H259 0.9500
C260 C261 1.382(14)
C261 C262 1.410(14)
C261 H261 0.9500
C262 C263 1.410(13)
C262 C267 1.436(13)
C263 C264 1.434(13)
C264 C265 1.416(13)
C264 H264 0.9500
C265 O20 1.32(2)
C265 C266 1.442(14)
C266 C267 1.408(14)
C266 H266 0.9500
C267 H267 0.9500
O20 C268 1.32(3)
C268 C269 1.69(4)
C268 H26P 0.9900
C268 H26Q 0.9900
C269 C270 1.33(4)
C269 H269 0.9500
C270 H27P 0.9500
C270 H27Q 0.9500
S1 O52 1.374(9)
S1 O51 1.383(11)
S1 O50 1.434(12)
S1 C520 1.799(15)
C520 F3 1.296(13)
C520 F2 1.301(13)
C520 F1 1.316(13)
C357 C360 1.533(16)
C357 H35P 0.9900
C357 H35Q 0.9900
C358 C359 1.376(16)
C358 C363 1.388(15)
C358 H358 0.9500
C359 C360 1.362(15)
C359 H359 0.9500
C360 C361 1.384(15)
C361 C362 1.407(15)
C361 H361 0.9500
C362 C363 1.402(14)
C362 C367 1.433(14)
C363 C364 1.435(14)
C364 C365 1.404(15)
C364 H364 0.9500
C365 O20A 1.30(4)
C365 C366 1.433(15)
C366 C367 1.390(15)
C366 H366 0.9500
C367 H367 0.9500
O20A C368 1.45(2)
C368 C369 1.55(2)
C368 H36S 0.9900
C368 H36T 0.9900
C369 C370 1.34(2)
C369 H369 0.9500
C370 H37P 0.9500
C370 H37Q 0.9500
C271 C272 1.495(16)
C272 C273 1.388(15)
C273 C274 1.368(16)
C273 H273 0.9500
C274 C275 1.380(17)
C274 H274 0.9500
C275 C276 1.373(15)
C275 H275 0.9500
C276 C277 1.493(16)
C278 C280 1.490(18)
C278 H27U 0.9900
C278 H27V 0.9900
C279 C280 1.338(18)
C279 C284 1.417(18)
C279 H279 0.9500
C280 C281 1.401(18)
C281 C282 1.40(2)
C281 H281 0.9500
C282 C283 1.398(19)
C282 H282 0.9500
C283 C284 1.420(17)
C283 C288 1.428(19)
C284 C285 1.402(19)
C285 C286 1.34(2)
C285 H285 0.9500
C286 C287 1.387(19)
C286 H286 0.9500
C287 C288 1.29(2)
C288 H288 0.9500
C289 C290 1.51(3)
C289 H28U 0.9900
C289 H28V 0.9900
C290 C291 1.27(3)
C290 H290 0.9500
C291 H29S 0.9500
C291 H29T 0.9500
C292 C295 1.528(16)
C292 H29A 0.9900
C292 H29B 0.9900
C293 C294 1.382(16)
C293 C298 1.387(16)
C293 H293 0.9500
C294 C295 1.354(16)
C294 H294 0.9500
C295 C296 1.391(16)
C296 C297 1.407(16)
C296 H296 0.9500
C297 C298 1.402(14)
C297 C302 1.432(14)
C298 C299 1.440(14)
C299 C300 1.407(15)
C299 H299 0.9500
C300 C301 1.438(15)
C300 O24 1.54(5)
C301 C302 1.414(15)
C301 H301 0.9500
C302 H302 0.9500
O24 C303 1.48(2)
C303 C304 1.55(2)
C303 H30N 0.9900
C303 H30M 0.9900
C304 C305 1.34(2)
C304 H304 0.9500
C305 H30F 0.9500
C305 H30G 0.9500
S2 O53 1.420(9)
S2 O55 1.422(10)
S2 O54 1.457(11)
S2 C521 1.82(2)
C392 C395 1.519(15)
C392 H39S 0.9900
C392 H39T 0.9900
C393 C394 1.378(15)
C393 C398 1.395(15)
C393 H393 0.9500
C394 C395 1.353(15)
C394 H394 0.9500
C395 C396 1.390(15)
C396 C397 1.403(15)
C396 H396 0.9500
C397 C398 1.404(14)
C397 C402 1.432(14)
C398 C399 1.431(14)
C399 C400 1.410(15)
C399 H399 0.9500
C400 O24A 1.42(3)
C400 C401 1.433(15)
C401 C402 1.409(14)
C401 H401 0.9500
C402 H402 0.9500
O24A C403 1.406(19)
C403 C404 1.74(5)
C403 H40N 0.9900
C403 H40M 0.9900
C404 C405 1.44(6)
C404 H404 0.9500
C405 H40X 0.9500
C405 H40Y 0.9500
S3 O56 1.382(11)
S3 O58 1.414(9)
S3 O57 1.522(12)
S3 C522 1.761(18)
S4 O60 1.398(8)
S4 O61 1.410(8)
S4 O59 1.422(10)
S4 C523 1.825(13)
C523 F11 1.277(12)
C523 F10 1.291(12)
C523 F12 1.346(13)
S6 O66 1.399(11)
S6 O65 1.427(9)
S6 O67 1.445(11)
S6 C525 1.817(19)
C500 C505 1.26(2)
C500 C501 1.34(3)
C500 C506 1.51(3)
C501 C502 1.22(3)
C501 H501 0.9500
C502 C503 1.26(2)
C502 H502 0.9500
C503 C504 1.41(3)
C503 H503 0.9500
C504 C505 1.49(3)
C504 H504 0.9500
C505 H505 0.9500
C506 H50A 0.9800
C506 H50B 0.9800
C506 H50C 0.9800
C521 F5 1.25(2)
C521 F4 1.33(3)
C521 F6 1.35(3)
C522 F7 1.239(19)
C522 F9 1.35(2)
C522 F8 1.39(2)
C525 F18 1.314(17)
C525 F17 1.321(17)
C525 F16 1.332(16)
S5 O62 1.414(11)
S5 O63 1.418(11)
S5 O64 1.432(11)
S5 C524 1.808(15)
C524 F15 1.308(13)
C524 F13 1.315(13)
C524 F14 1.317(13)
C700 C706 1.37(3)
C700 C701 1.3900
C700 C705 1.3900
C701 C702 1.3900
C701 H701 0.9500
C702 C703 1.3900
C702 H702 0.9500
C703 C704 1.3900
C703 H703 0.9500
C704 C705 1.3900
C704 H704 0.9500
C705 H705 0.9500
C706 H70N 0.9800
C706 H70M 0.9800
C706 H70P 0.9800
S5A O62A 1.407(13)
S5A O64A 1.412(13)
S5A O63A 1.419(13)
S5A C724 1.814(17)
C724 F14A 1.308(14)
C724 F15A 1.315(14)
C724 F13A 1.318(14)

loop_
_geom_torsion_atom_site_label_1
_geom_torsion_atom_site_label_2
_geom_torsion_atom_site_label_3
_geom_torsion_atom_site_label_4
_geom_torsion
Eu1 O1 C1 N2 -171.9(8)
Eu1 O1 C1 C2 8.8(14)
C8 N2 C1 O1 -3.9(18)
C8 N2 C1 C2 175.4(10)
C6 N1 C2 C3 3.6(17)
Eu1 N1 C2 C3 -170.4(9)
C6 N1 C2 C1 178.4(10)
Eu1 N1 C2 C1 4.4(12)
O1 C1 C2 C3 166.4(11)
N2 C1 C2 C3 -12.9(18)
O1 C1 C2 N1 -8.2(15)
N2 C1 C2 N1 172.5(10)
N1 C2 C3 C4 -2.8(19)
C1 C2 C3 C4 -176.9(12)
C2 C3 C4 C5 1(2)
C3 C4 C5 C6 0(2)
C2 N1 C6 C5 -2.7(17)
Eu1 N1 C6 C5 171.3(9)
C2 N1 C6 C7 -179.2(10)
Eu1 N1 C6 C7 -5.2(13)
C4 C5 C6 N1 1.1(19)
C4 C5 C6 C7 177.3(12)
Eu1 O2 C7 N3 -173.6(9)
Eu1 O2 C7 C6 4.2(15)
C22 N3 C7 O2 1.7(19)
C22 N3 C7 C6 -176.0(11)
N1 C6 C7 O2 0.9(16)
C5 C6 C7 O2 -175.5(12)
N1 C6 C7 N3 178.8(11)
C5 C6 C7 N3 2.3(19)
C1 N2 C8 C11 65.0(15)
C14 C9 C10 C11 0.0
C9 C10 C11 C12 0.0
C9 C10 C11 C8 175.6(9)
N2 C8 C11 C12 -134.2(9)
N2 C8 C11 C10 50.2(13)
C10 C11 C12 C13 0.0
C8 C11 C12 C13 -175.7(9)
C11 C12 C13 C14 0.0
C11 C12 C13 C18 179.8(10)
C12 C13 C14 C9 0.0
C18 C13 C14 C9 -179.8(10)
C12 C13 C14 C15 -178.9(12)
C18 C13 C14 C15 1.3(13)
C10 C9 C14 C13 0.0
C10 C9 C14 C15 178.9(11)
C13 C14 C15 C16 -2(2)
C9 C14 C15 C16 178.8(13)
C14 C15 C16 O7 -178.7(17)
C14 C15 C16 C17 4(3)
O7 C16 C17 C18 178.2(17)
C15 C16 C17 C18 -4(3)
C16 C17 C18 C13 3(3)
C14 C13 C18 C17 -1.6(18)
C12 C13 C18 C17 178.6(12)
C15 C16 O7 C19 12(4)
C17 C16 O7 C19 -171(2)
C16 O7 C19 C20 173(2)
O7 C19 C20 C21 -180(4)
C7 N3 C22 C25 73.1(15)
C28 C23 C24 C25 0(2)
C23 C24 C25 C26 0(2)
C23 C24 C25 C22 175.6(12)
N3 C22 C25 C26 -148.4(12)
N3 C22 C25 C24 36.0(17)
C24 C25 C26 C27 3(2)
C22 C25 C26 C27 -173.1(13)
C25 C26 C27 C28 -5(2)
C25 C26 C27 C32 178.7(14)
C26 C27 C28 C23 4(2)
C32 C27 C28 C23 -179.2(15)
C26 C27 C28 C29 -176.0(15)
C32 C27 C28 C29 1(3)
C24 C23 C28 C27 -2(2)
C24 C23 C28 C29 178.4(14)
C27 C28 C29 C30 -2(3)
C23 C28 C29 C30 177.4(18)
C28 C29 C30 O8 -179(2)
C28 C29 C30 C31 4(4)
O8 C30 C31 C32 179(2)
C29 C30 C31 C32 -4(4)
C30 C31 C32 C27 2(3)
C28 C27 C32 C31 0(3)
C26 C27 C32 C31 176.3(18)
C29 C30 O8 C33 -4(4)
C31 C30 O8 C33 173(2)
C30 O8 C33 C34 -89(3)
O8 C33 C34 C35 95(14)
Eu1 O3 C36 N5 -172.1(9)
Eu1 O3 C36 C37 11.9(17)
C600 N5 C36 O3 2(2)
C600 N5 C36 C37 178.3(12)
C41 N4 C37 C38 1.0(17)
Eu1 N4 C37 C38 179.7(9)
C41 N4 C37 C36 -179.9(11)
Eu1 N4 C37 C36 -1.2(14)
O3 C36 C37 N4 -6.5(18)
N5 C36 C37 N4 177.4(11)
O3 C36 C37 C38 172.5(13)
N5 C36 C37 C38 -4(2)
N4 C37 C38 C39 -3(2)
C36 C37 C38 C39 178.4(13)
C37 C38 C39 C40 2.2(19)
C38 C39 C40 C41 -0.1(19)
C37 N4 C41 C40 1.1(17)
Eu1 N4 C41 C40 -177.7(9)
C37 N4 C41 C42 -177.9(10)
Eu1 N4 C41 C42 3.4(13)
C39 C40 C41 N4 -1.5(19)
C39 C40 C41 C42 177.3(11)
Eu1 O4 C42 N6 -165.3(9)
Eu1 O4 C42 C41 12.3(15)
C56 N6 C42 O4 -1.5(19)
C56 N6 C42 C41 -179.1(11)
N4 C41 C42 O4 -10.0(16)
C40 C41 C42 O4 171.1(12)
N4 C41 C42 N6 167.7(10)
C40 C41 C42 N6 -11.1(18)
C48 C43 C44 C45 -0.9(19)
C48 C43 C44 C600 -178.6(12)
C36 N5 C600 C44 79.3(17)
C43 C44 C600 N5 -152.6(12)
C45 C44 C600 N5 29.7(17)
C43 C44 C45 C46 2.1(19)
C600 C44 C45 C46 179.8(12)
C44 C45 C46 C47 -1.0(19)
C45 C46 C47 C52 176.4(12)
C45 C46 C47 C48 -1.2(19)
C44 C43 C48 C47 -1(2)
C44 C43 C48 C49 -179.4(13)
C46 C47 C48 C43 2.3(19)
C52 C47 C48 C43 -175.3(12)
C46 C47 C48 C49 -179.5(12)
C52 C47 C48 C49 3(2)
C43 C48 C49 C50 178.5(14)
C47 C48 C49 C50 0(2)
C48 C49 C50 C51 -5(2)
C53 O9 C51 C52 -12(2)
C53 O9 C51 C50 171.1(15)
C49 C50 C51 C52 7(3)
C49 C50 C51 O9 -176.6(14)
O9 C51 C52 C47 -179.4(14)
C50 C51 C52 C47 -3(2)
C46 C47 C52 C51 -179.2(13)
C48 C47 C52 C51 -2(2)
C51 O9 C53 C54 -170.9(18)
O9 C53 C54 C55 153(11)
C42 N6 C56 C59 77.5(15)
C62 C57 C58 C59 -2(2)
C57 C58 C59 C60 2(2)
C57 C58 C59 C56 177.8(12)
N6 C56 C59 C58 34.0(17)
N6 C56 C59 C60 -150.3(11)
C58 C59 C60 C61 0.1(18)
C56 C59 C60 C61 -175.7(11)
C59 C60 C61 C62 -2.9(18)
C59 C60 C61 C66 -178.8(12)
C58 C57 C62 C61 -1(2)
C58 C57 C62 C63 178.6(13)
C60 C61 C62 C57 3(2)
C66 C61 C62 C57 179.4(13)
C60 C61 C62 C63 -176.3(12)
C66 C61 C62 C63 -0.4(19)
C57 C62 C63 C64 -178.0(14)
C61 C62 C63 C64 2(2)
C62 C63 C64 O10 177.6(15)
C62 C63 C64 C65 -4(2)
C67 O10 C64 C63 -9(3)
C67 O10 C64 C65 172.7(16)
C63 C64 C65 C66 6(3)
O10 C64 C65 C66 -175.6(15)
C64 C65 C66 C61 -5(2)
C62 C61 C66 C65 2(2)
C60 C61 C66 C65 177.9(13)
C64 O10 C67 C68 85(2)
O10 C67 C68 C69 -2(3)
Eu1 O5 C70 N8 177.7(9)
Eu1 O5 C70 C71 -3.2(16)
C77 N8 C70 O5 6(2)
C77 N8 C70 C71 -173.0(12)
C77 N8 C70 Eu1 10(4)
C75 N7 C71 C72 -4.6(16)
Eu1 N7 C71 C72 174.5(8)
C75 N7 C71 C70 -179.0(10)
Eu1 N7 C71 C70 0.0(12)
O5 C70 C71 N7 2.0(16)
N8 C70 C71 N7 -178.9(11)
Eu1 C70 C71 N7 0.0(8)
O5 C70 C71 C72 -172.3(12)
N8 C70 C71 C72 6.8(18)
Eu1 C70 C71 C72 -174.3(11)
N7 C71 C72 C73 5.1(16)
C70 C71 C72 C73 178.8(11)
C71 C72 C73 C74 -3.1(18)
C72 C73 C74 C75 0.6(19)
C71 N7 C75 C74 1.7(17)
Eu1 N7 C75 C74 -177.3(8)
C71 N7 C75 C76 -177.0(10)
Eu1 N7 C75 C76 3.9(13)
C73 C74 C75 N7 0.2(18)
C73 C74 C75 C76 178.7(12)
Eu1 O6 C76 N9 -171.3(9)
Eu1 O6 C76 C75 8.8(15)
C91 N9 C76 O6 8(2)
C91 N9 C76 C75 -172.6(11)
N7 C75 C76 O6 -8.0(16)
C74 C75 C76 O6 173.3(12)
N7 C75 C76 N9 172.1(11)
C74 C75 C76 N9 -6.5(19)
C70 N8 C77 C80 92.5(16)
C83 C78 C79 C80 3(2)
C78 C79 C80 C81 -3(2)
C78 C79 C80 C77 175.7(14)
N8 C77 C80 C81 79.3(17)
N8 C77 C80 C79 -98.9(15)
C79 C80 C81 C82 1(2)
C77 C80 C81 C82 -176.9(12)
C80 C81 C82 C87 179.0(13)
C80 C81 C82 C83 0(2)
C81 C82 C83 C84 -178.8(13)
C87 C82 C83 C84 2(2)
C81 C82 C83 C78 0.4(19)
C87 C82 C83 C78 -179.1(13)
C79 C78 C83 C84 177.6(15)
C79 C78 C83 C82 -2(2)
C82 C83 C84 C85 -4(2)
C78 C83 C84 C85 177.4(15)
C83 C84 C85 O11 -177.4(15)
C83 C84 C85 C86 4(3)
C88 O11 C85 C84 -1(3)
C88 O11 C85 C86 178.5(16)
C84 C85 C86 C87 -2(3)
O11 C85 C86 C87 179.2(15)
C85 C86 C87 C82 0(2)
C81 C82 C87 C86 -179.4(14)
C83 C82 C87 C86 0(2)
C85 O11 C88 C89 -78(3)
O11 C88 C89 C90 -147(6)
C76 N9 C91 C94 91.3(16)
C97 C92 C93 C94 -10(3)
C92 C93 C94 C95 4(3)
C92 C93 C94 C91 176.7(16)
N9 C91 C94 C93 -101.5(19)
N9 C91 C94 C95 71(2)
C93 C94 C95 C96 2(3)
C91 C94 C95 C96 -170.9(16)
C94 C95 C96 C97 -1(3)
C94 C95 C96 C101 179.8(18)
C93 C92 C97 C96 11(3)
C93 C92 C97 C98 -175.2(18)
C95 C96 C97 C92 -5(3)
C101 C96 C97 C92 173.8(18)
C95 C96 C97 C98 -179.5(18)
C101 C96 C97 C98 0(3)
C92 C97 C98 C99 -177.7(18)
C96 C97 C98 C99 -3(3)
C97 C98 C99 C100 -1(3)
C97 C98 C99 O12 179.2(18)
C98 C99 C100 C101 8(3)
O12 C99 C100 C101 -171.6(17)
C99 C100 C101 C96 -12(3)
C97 C96 C101 C100 8(3)
C95 C96 C101 C100 -172.6(18)
C98 C99 O12 C102 -5(3)
C100 C99 O12 C102 174.6(19)
C99 O12 C102 C103 -160(3)
O12 C102 C103 C104 -51(5)
Eu2 O13 C201 N11 173.5(7)
Eu2 O13 C201 C202 -5.2(14)
C208 N11 C201 O13 -2.9(16)
C208 N11 C201 C202 175.9(9)
C206 N10 C202 C203 -2.7(16)
Eu2 N10 C202 C203 169.1(8)
C206 N10 C202 C201 -177.6(9)
Eu2 N10 C202 C201 -5.7(12)
O13 C201 C202 N10 7.1(15)
N11 C201 C202 N10 -171.7(9)
O13 C201 C202 C203 -167.4(11)
N11 C201 C202 C203 13.8(17)
N10 C202 C203 C204 2.8(17)
C201 C202 C203 C204 176.8(11)
C202 C203 C204 C205 -1.7(17)
C203 C204 C205 C206 0.6(18)
C202 N10 C206 C205 1.6(16)
Eu2 N10 C206 C205 -170.4(8)
C202 N10 C206 C207 179.5(9)
Eu2 N10 C206 C207 7.5(12)
C204 C205 C206 N10 -0.5(17)
C204 C205 C206 C207 -178.2(11)
Eu2 O14 C207 N12 178.8(9)
Eu2 O14 C207 C206 -4.1(14)
C222 N12 C207 O14 -6(2)
C222 N12 C207 C206 177.2(12)
N10 C206 C207 O14 -2.7(15)
C205 C206 C207 O14 175.1(11)
N10 C206 C207 N12 174.6(11)
C205 C206 C207 N12 -7.6(18)
C201 N11 C208 C211 -81.7(13)
C214 C209 C210 C211 3(2)
C209 C210 C211 C212 -2(2)
C209 C210 C211 C208 -178.8(13)
N11 C208 C211 C212 168.9(12)
N11 C208 C211 C210 -14.4(17)
C210 C211 C212 C213 -2(2)
C208 C211 C212 C213 174.8(14)
C211 C212 C213 C214 5(3)
C211 C212 C213 C218 179.5(17)
C210 C209 C214 C215 -179.3(16)
C210 C209 C214 C213 0(2)
C212 C213 C214 C215 175.6(17)
C218 C213 C214 C215 1(3)
C212 C213 C214 C209 -4(3)
C218 C213 C214 C209 -178.9(16)
C209 C214 C215 C216 -177.9(19)
C213 C214 C215 C216 3(3)
C214 C215 C216 O15 180(2)
C214 C215 C216 C217 -7(4)
C219 O15 C216 C215 -8(4)
C219 O15 C216 C217 178(2)
C215 C216 C217 C218 8(4)
O15 C216 C217 C218 -178(2)
C216 C217 C218 C213 -4(4)
C212 C213 C218 C217 -174(2)
C214 C213 C218 C217 0(3)
C216 O15 C219 C220 -176(2)
O15 C219 C220 C221 -3(7)
C207 N12 C222 C225 -67.9(17)
C228 C223 C224 C225 0(2)
C223 C224 C225 C226 0.3(19)
C223 C224 C225 C222 -176.0(12)
N12 C222 C225 C226 142.2(12)
N12 C222 C225 C224 -41.7(16)
C224 C225 C226 C227 -1(2)
C222 C225 C226 C227 175.6(13)
C225 C226 C227 C232 178.7(13)
C225 C226 C227 C228 0(2)
C224 C223 C228 C227 0(2)
C224 C223 C228 C229 -179.3(14)
C226 C227 C228 C223 0(2)
C232 C227 C228 C223 -178.4(12)
C226 C227 C228 C229 179.1(13)
C232 C227 C228 C229 0.5(19)
C223 C228 C229 C230 178.7(17)
C227 C228 C229 C230 0(2)
C233 O16 C230 C229 1(4)
C233 O16 C230 C231 -179(3)
C228 C229 C230 O16 179.7(19)
C228 C229 C230 C231 0(3)
O16 C230 C231 C232 179.8(18)
C229 C230 C231 C232 -1(4)
C230 C231 C232 C227 1(3)
C226 C227 C232 C231 -179.4(16)
C228 C227 C232 C231 -1(2)
C230 O16 C233 C234 -178(2)
O16 C233 C234 C235 -144(5)
Eu2 O17 C236 N14 173.0(8)
Eu2 O17 C236 C237 -7.6(14)
C243 N14 C236 O17 -2.1(17)
C243 N14 C236 C237 178.4(10)
C243 N14 C236 Eu2 10(3)
C241 N13 C237 C238 2.1(17)
Eu2 N13 C237 C238 -167.5(10)
C241 N13 C237 C236 178.4(9)
Eu2 N13 C237 C236 8.8(12)
O17 C236 C237 N13 -1.3(15)
N14 C236 C237 N13 178.1(10)
Eu2 C236 C237 N13 -6.0(8)
O17 C236 C237 C238 174.8(12)
N14 C236 C237 C238 -5.7(18)
Eu2 C236 C237 C238 170.2(13)
N13 C237 C238 C239 1(2)
C236 C237 C238 C239 -175.2(13)
C237 C238 C239 C240 -2(2)
C238 C239 C240 C241 1(2)
C237 N13 C241 C240 -3.1(17)
Eu2 N13 C241 C240 166.5(9)
C237 N13 C241 C242 -179.5(10)
Eu2 N13 C241 C242 -9.9(11)
C239 C240 C241 N13 1(2)
C239 C240 C241 C242 177.0(13)
Eu2 O18 C242 N15 -174.8(7)
Eu2 O18 C242 C241 1.6(14)
C357 N15 C242 O18 -23(2)
C257 N15 C242 O18 0.1(17)
C357 N15 C242 C241 160.7(17)
C257 N15 C242 C241 -176.4(11)
C357 N15 C242 Eu2 -32(3)
C257 N15 C242 Eu2 -9(3)
N13 C241 C242 O18 5.8(15)
C240 C241 C242 O18 -170.3(12)
N13 C241 C242 N15 -177.7(9)
C240 C241 C242 N15 6.3(18)
N13 C241 C242 Eu2 6.7(8)
C240 C241 C242 Eu2 -169.3(13)
C236 N14 C243 C245 -66.1(14)
C249 C244 C245 C246 -0.3(16)
C249 C244 C245 C243 178.0(10)
N14 C243 C245 C244 141.1(12)
N14 C243 C245 C246 -40.6(15)
C244 C245 C246 C247 0.3(18)
C243 C245 C246 C247 -178.0(11)
C245 C246 C247 C248 0.7(19)
C246 C247 C248 C249 -1.8(16)
C246 C247 C248 C253 -179.8(9)
C247 C248 C249 C250 -178.0(11)
C253 C248 C249 C250 0.0
C247 C248 C249 C244 1.9(12)
C253 C248 C249 C244 179.9(10)
C245 C244 C249 C248 -0.7(14)
C245 C244 C249 C250 179.1(9)
C248 C249 C250 C251 0.0
C244 C249 C250 C251 -179.9(9)
C249 C250 C251 C252 0.0
C250 C251 C252 C253 0.0
C250 C251 C252 O19 -179.3(11)
C254 O19 C252 C253 3(2)
C254 O19 C252 C251 -178.2(14)
C251 C252 C253 C248 0.0
O19 C252 C253 C248 179.2(12)
C247 C248 C253 C252 178.1(11)
C249 C248 C253 C252 0.0
C252 O19 C254 C255 178.4(15)
O19 C254 C255 C256 41(3)
C242 N15 C257 C260 -91.8(16)
C357 N15 C257 C260 19(7)
C263 C258 C259 C260 -7(3)
C258 C259 C260 C261 9(3)
C258 C259 C260 C257 -176.0(19)
N15 C257 C260 C259 85(2)
N15 C257 C260 C261 -100(2)
C259 C260 C261 C262 -6(3)
C257 C260 C261 C262 179.1(17)
C260 C261 C262 C263 1(3)
C260 C261 C262 C267 177(2)
C259 C258 C263 C262 1(3)
C259 C258 C263 C264 -177(2)
C261 C262 C263 C258 2(3)
C267 C262 C263 C258 -175.0(19)
C261 C262 C263 C264 179.7(18)
C267 C262 C263 C264 3(3)
C258 C263 C264 C265 168(2)
C262 C263 C264 C265 -10(3)
C263 C264 C265 O20 -180(2)
C263 C264 C265 C266 15(3)
O20 C265 C266 C267 -178(2)
C264 C265 C266 C267 -12(3)
C265 C266 C267 C262 6(4)
C261 C262 C267 C266 -178(2)
C263 C262 C267 C266 -1(3)
C264 C265 O20 C268 0(4)
C266 C265 O20 C268 166(2)
C265 O20 C268 C269 -77(3)
O20 C268 C269 C270 -22(4)
O52 S1 C520 F3 51.4(16)
O51 S1 C520 F3 -171.9(17)
O50 S1 C520 F3 -62.7(16)
O52 S1 C520 F2 174.6(16)
O51 S1 C520 F2 -48.7(19)
O50 S1 C520 F2 60.5(18)
O52 S1 C520 F1 -66.1(15)
O51 S1 C520 F1 70.7(17)
O50 S1 C520 F1 179.9(14)
C242 N15 C357 C360 -73(3)
C257 N15 C357 C360 -155(10)
C363 C358 C359 C360 8(8)
C358 C359 C360 C361 -5(8)
C358 C359 C360 C357 178(4)
N15 C357 C360 C359 99(5)
N15 C357 C360 C361 -77(5)
C359 C360 C361 C362 2(7)
C357 C360 C361 C362 178(3)
C360 C361 C362 C363 -1(6)
C360 C361 C362 C367 -173(4)
C359 C358 C363 C362 -7(7)
C359 C358 C363 C364 173(4)
C361 C362 C363 C358 3(6)
C367 C362 C363 C358 175(4)
C361 C362 C363 C364 -177(4)
C367 C362 C363 C364 -5(6)
C358 C363 C364 C365 180(4)
C362 C363 C364 C365 0(6)
C363 C364 C365 O20A -178(4)
C363 C364 C365 C366 6(6)
O20A C365 C366 C367 177(4)
C364 C365 C366 C367 -7(7)
C365 C366 C367 C362 1(7)
C363 C362 C367 C366 4(6)
C361 C362 C367 C366 176(4)
C364 C365 O20A C368 5(8)
C366 C365 O20A C368 -178(5)
C365 O20A C368 C369 -167(5)
O20A C368 C369 C370 6(9)
Eu2 O21 C271 N17 171.9(8)
Eu2 O21 C271 C272 -8.1(14)
C278 N17 C271 O21 0.4(17)
C278 N17 C271 C272 -179.6(10)
C276 N16 C272 C273 2.7(15)
Eu2 N16 C272 C273 -174.8(8)
C276 N16 C272 C271 -178.1(9)
Eu2 N16 C272 C271 4.4(11)
O21 C271 C272 N16 2.1(14)
N17 C271 C272 N16 -177.9(9)
O21 C271 C272 C273 -178.7(11)
N17 C271 C272 C273 1.3(17)
N16 C272 C273 C274 -1.9(17)
C271 C272 C273 C274 179.0(10)
C272 C273 C274 C275 2.1(17)
C273 C274 C275 C276 -3.0(17)
C272 N16 C276 C275 -3.6(15)
Eu2 N16 C276 C275 173.9(8)
C272 N16 C276 C277 178.4(9)
Eu2 N16 C276 C277 -4.0(11)
C274 C275 C276 N16 3.7(16)
C274 C275 C276 C277 -178.6(10)
Eu2 O22 C277 N18 163.5(9)
Eu2 O22 C277 C276 -16.9(14)
C392 N18 C277 O22 4(2)
C292 N18 C277 O22 -6(3)
C392 N18 C277 C276 -176.0(17)
C292 N18 C277 C276 175(2)
N16 C276 C277 O22 13.0(14)
C275 C276 C277 O22 -164.8(11)
N16 C276 C277 N18 -167.3(10)
C275 C276 C277 N18 14.8(17)
C271 N17 C278 C280 -82.5(14)
C284 C279 C280 C281 1(2)
C284 C279 C280 C278 178.0(12)
N17 C278 C280 C279 156.3(12)
N17 C278 C280 C281 -26.3(17)
C279 C280 C281 C282 -3.2(19)
C278 C280 C281 C282 179.3(12)
C280 C281 C282 C283 4(2)
C281 C282 C283 C284 -2(2)
C281 C282 C283 C288 -178.4(14)
C280 C279 C284 C285 176.5(14)
C280 C279 C284 C283 2(2)
C282 C283 C284 C285 -176.5(13)
C288 C283 C284 C285 0(2)
C282 C283 C284 C279 -1.1(19)
C288 C283 C284 C279 175.7(12)
C279 C284 C285 C286 -177.2(15)
C283 C284 C285 C286 -2(2)
C284 C285 C286 C287 1(3)
C285 C286 C287 C288 2(3)
C285 C286 C287 O23 176.8(15)
C289 O23 C287 C288 4(3)
C289 O23 C287 C286 -171.1(18)
C286 C287 C288 C283 -3(3)
O23 C287 C288 C283 -177.8(15)
C282 C283 C288 C287 178.7(15)
C284 C283 C288 C287 2(2)
C287 O23 C289 C290 160.7(19)
O23 C289 C290 C291 179(6)
C277 N18 C292 C295 -73(7)
C392 N18 C292 C295 -143(45)
C298 C293 C294 C295 -5(8)
C293 C294 C295 C296 16(9)
C293 C294 C295 C292 -178(6)
N18 C292 C295 C294 -20(10)
N18 C292 C295 C296 146(6)
C294 C295 C296 C297 -6(9)
C292 C295 C296 C297 -173(6)
C295 C296 C297 C298 -13(8)
C295 C296 C297 C302 173(6)
C294 C293 C298 C297 -15(8)
C294 C293 C298 C299 -176(5)
C296 C297 C298 C293 23(8)
C302 C297 C298 C293 -162(5)
C296 C297 C298 C299 -176(5)
C302 C297 C298 C299 -2(8)
C293 C298 C299 C300 147(5)
C297 C298 C299 C300 -14(7)
C298 C299 C300 C301 33(6)
C298 C299 C300 O24 -176(4)
C299 C300 C301 C302 -35(7)
O24 C300 C301 C302 175(5)
C300 C301 C302 C297 17(8)
C298 C297 C302 C301 0(9)
C296 C297 C302 C301 174(5)
C299 C300 O24 C303 3(5)
C301 C300 O24 C303 155(5)
C300 O24 C303 C304 -140(6)
O24 C303 C304 C305 -156(6)
C277 N18 C392 C395 -68(4)
C292 N18 C392 C395 47(37)
C398 C393 C394 C395 -2(5)
C393 C394 C395 C396 -10(5)
C393 C394 C395 C392 -176(4)
N18 C392 C395 C394 -57(5)
N18 C392 C395 C396 137(4)
C394 C395 C396 C397 9(5)
C392 C395 C396 C397 176(3)
C395 C396 C397 C398 3(5)
C395 C396 C397 C402 178(3)
C394 C393 C398 C397 15(5)
C394 C393 C398 C399 -176(3)
C396 C397 C398 C393 -15(5)
C402 C397 C398 C393 170(3)
C396 C397 C398 C399 176(3)
C402 C397 C398 C399 1(5)
C393 C398 C399 C400 -169(3)
C397 C398 C399 C400 -1(5)
C398 C399 C400 O24A -175(3)
C398 C399 C400 C401 -6(6)
C399 C400 C401 C402 11(6)
O24A C400 C401 C402 -177(3)
C400 C401 C402 C397 -10(5)
C396 C397 C402 C401 -170(3)
C398 C397 C402 C401 5(5)
C399 C400 O24A C403 -5(6)
C401 C400 O24A C403 -175(3)
C400 O24A C403 C404 177(3)
O24A C403 C404 C405 178(3)
O60 S4 C523 F11 -171.7(13)
O61 S4 C523 F11 64.5(14)
O59 S4 C523 F11 -57.5(15)
O60 S4 C523 F10 -53.2(16)
O61 S4 C523 F10 -177.0(14)
O59 S4 C523 F10 61.0(16)
O60 S4 C523 F12 68.8(14)
O61 S4 C523 F12 -55.0(14)
O59 S4 C523 F12 -177.0(14)
C505 C500 C501 C502 1(4)
C506 C500 C501 C502 179(2)
C500 C501 C502 C503 -4(4)
C501 C502 C503 C504 5(4)
C502 C503 C504 C505 -2(3)
C501 C500 C505 C504 2(3)
C506 C500 C505 C504 -176.2(19)
C503 C504 C505 C500 -1(3)
O53 S2 C521 F5 -172.3(18)
O55 S2 C521 F5 68(2)
O54 S2 C521 F5 -51(2)
O53 S2 C521 F4 -51(2)
O55 S2 C521 F4 -170.1(17)
O54 S2 C521 F4 70.3(19)
O53 S2 C521 F6 63.9(19)
O55 S2 C521 F6 -55(2)
O54 S2 C521 F6 -174.9(17)
O56 S3 C522 F7 53(2)
O58 S3 C522 F7 -178.7(17)
O57 S3 C522 F7 -63.0(19)
O56 S3 C522 F9 -171.3(15)
O58 S3 C522 F9 -43.2(18)
O57 S3 C522 F9 72.5(16)
O56 S3 C522 F8 -62.8(15)
O58 S3 C522 F8 65.3(15)
O57 S3 C522 F8 -179.0(14)
O66 S6 C525 F18 62.4(13)
O65 S6 C525 F18 -176.1(11)
O67 S6 C525 F18 -57.8(13)
O66 S6 C525 F17 -174.4(11)
O65 S6 C525 F17 -52.9(13)
O67 S6 C525 F17 65.4(12)
O66 S6 C525 F16 -57.3(12)
O65 S6 C525 F16 64.3(12)
O67 S6 C525 F16 -177.5(10)
O62 S5 C524 F15 179.6(13)
O63 S5 C524 F15 60.6(16)
O64 S5 C524 F15 -63.2(16)
O62 S5 C524 F13 58.9(14)
O63 S5 C524 F13 -60.1(16)
O64 S5 C524 F13 176.2(14)
O62 S5 C524 F14 -59.3(16)
O63 S5 C524 F14 -178.4(16)
O64 S5 C524 F14 57.9(17)
C706 C700 C701 C702 -173(2)
C705 C700 C701 C702 0.0
C700 C701 C702 C703 0.0
C701 C702 C703 C704 0.0
C702 C703 C704 C705 0.0
C703 C704 C705 C700 0.0
C706 C700 C705 C704 171(3)
C701 C700 C705 C704 0.0
O62A S5A C724 F14A 62(2)
O64A S5A C724 F14A -178(2)
O63A S5A C724 F14A -52(2)
O62A S5A C724 F15A -58(2)
O64A S5A C724 F15A 62(2)
O63A S5A C724 F15A -172(2)
O62A S5A C724 F13A 179(2)
O64A S5A C724 F13A -61(2)
O63A S5A C724 F13A 65(2)
